data_7133090
loop_
_publ_author_name
'Du, Zhenglin'
'Xie, Jialin'
'Liu, Yandie'
'Tang, Yisong'
'Chen, Qing'
'Li, Xia'
'Zhu, Kelong'

_publ_section_title
;
 A &#x3c0;-extended molecular belt with selective binding capability for
 fullerene C<sub>70</sub>.
;
_journal_issue 50
_journal_name_full 'Chemical communications (Cambridge, England)'
_journal_page_first 6387
_journal_page_last 6390
_journal_paper_doi 10.1039/d4cc01966k
_journal_volume 60
_journal_year 2024
_chemical_formula_moiety 'C72 H52 O8 S8, 1(C70)'
_chemical_formula_sum 'C142 H52 O8 S8'
_chemical_formula_weight 2142.31
_space_group_crystal_system monoclinic
_space_group_IT_number 14
_space_group_name_Hall '-P 2yn'
_space_group_name_H-M_alt 'P 1 21/n 1'
_atom_sites_solution_hydrogens mixed
_atom_sites_solution_primary iterative
_audit_creation_date 2024-05-15
_audit_creation_method
;
Olex2 1.5
(compiled 2021.08.20 svn.r13c46975 for OlexSys, GUI svn.r6396)
;
_audit_update_record
;
2024-05-19 deposited with the CCDC.	2024-05-24 downloaded from the CCDC.
;
_cell_angle_alpha 90
_cell_angle_beta 92.559(2)
_cell_angle_gamma 90
_cell_formula_units_Z 4
_cell_length_a 17.1449(6)
_cell_length_b 33.6954(12)
_cell_length_c 21.4769(7)
_cell_measurement_reflns_used 7935
_cell_measurement_temperature 193.00
_cell_measurement_theta_max 58.611
_cell_measurement_theta_min 3.336
_cell_volume 12394.9(7)
_computing_cell_refinement 'SAINT V8.40B (?, 2016)'
_computing_data_collection 'CrysAlisPro 1.171.40.84a (Rigaku OD, 2020)'
_computing_data_reduction 'SAINT V8.40B (?, 2016)'
_computing_molecular_graphics 'Olex2 1.5 (Dolomanov et al., 2009)'
_computing_publication_material 'Olex2 1.5 (Dolomanov et al., 2009)'
_computing_structure_refinement 'SHELXL 2018/3 (Sheldrick, 2015)'
_computing_structure_solution 'olex2.solve 1.5 (Bourhis et al., 2015)'
_diffrn_ambient_temperature 193.00
_diffrn_measured_fraction_theta_full 0.995
_diffrn_measured_fraction_theta_max 0.995
_diffrn_measurement_device_type 'Bruker D8 VENTURE dual wavelength Mo/Cu_Cu'
_diffrn_measurement_method '\w and \f scans'
_diffrn_radiation_type CuK\a
_diffrn_radiation_wavelength 1.54178
_diffrn_reflns_av_R_equivalents 0.1067
_diffrn_reflns_av_unetI/netI 0.0877
_diffrn_reflns_Laue_measured_fraction_full 0.995
_diffrn_reflns_Laue_measured_fraction_max 0.995
_diffrn_reflns_limit_h_max 20
_diffrn_reflns_limit_h_min -20
_diffrn_reflns_limit_k_max 40
_diffrn_reflns_limit_k_min -34
_diffrn_reflns_limit_l_max 25
_diffrn_reflns_limit_l_min -21
_diffrn_reflns_number 91532
_diffrn_reflns_point_group_measured_fraction_full 0.995
_diffrn_reflns_point_group_measured_fraction_max 0.995
_diffrn_reflns_theta_full 66.595
_diffrn_reflns_theta_max 66.595
_diffrn_reflns_theta_min 2.441
_exptl_absorpt_coefficient_mu 1.775
_exptl_absorpt_correction_T_max 0.7538
_exptl_absorpt_correction_T_min 0.5055
_exptl_absorpt_correction_type multi-scan
_exptl_absorpt_process_details 'SADABS-2016/2 (Bruker,2016/2) was used for absorption correction.'
_exptl_crystal_colour brown
_exptl_crystal_colour_primary brown
_exptl_crystal_density_diffrn 1.148
_exptl_crystal_description block
_exptl_crystal_F_000 4384
_exptl_crystal_size_max 0.13
_exptl_crystal_size_mid 0.12
_exptl_crystal_size_min 0.1
_refine_diff_density_max 0.545
_refine_diff_density_min -0.605
_refine_diff_density_rms 0.063
_refine_ls_extinction_method none
_refine_ls_goodness_of_fit_ref 1.034
_refine_ls_hydrogen_treatment constr
_refine_ls_matrix_type full
_refine_ls_number_parameters 2063
_refine_ls_number_reflns 21795
_refine_ls_number_restraints 13251
_refine_ls_restrained_S_all 1.113
_refine_ls_R_factor_all 0.1545
_refine_ls_R_factor_gt 0.0932
_refine_ls_shift/su_max 0.010
_refine_ls_shift/su_mean 0.000
_refine_ls_structure_factor_coef Fsqd
_refine_ls_weighting_details 'w=1/[\s^2^(Fo^2^)+(0.2000P)^2^] where P=(Fo^2^+2Fc^2^)/3'
_refine_ls_weighting_scheme calc
_refine_ls_wR_factor_gt 0.2816
_refine_ls_wR_factor_ref 0.3397
_reflns_Friedel_coverage 0.000
_reflns_number_gt 9939
_reflns_number_total 21795
_reflns_threshold_expression 'I > 2\s(I)'
_cod_data_source_file d4cc01966k2.cif
_cod_data_source_block nap_c70_sq
_cod_depositor_comments 'Adding full bibliography for 7133089--7133090.cif.'
_cod_database_code 7133090
_shelx_shelxl_version_number 2018/3
_shelx_space_group_comment
;
The symmetry employed for this shelxl refinement is uniquely defined
by the following loop, which should always be used as a source of
symmetry information in preference to the above space-group names.
They are only intended as comments.
;
_shelx_estimated_absorpt_t_max 0.842
_shelx_estimated_absorpt_t_min 0.802
_olex2_refinement_description
;
1. Fixed Uiso
 At 1.2 times of:
  All C(H) groups, All C(H,H) groups, All C(H,H,H,H) groups
 At 1.5 times of:
  All C(H,H,H) groups
2. Restrained distances
 C62A-C63A \\sim C68A-C67A \\sim C28A-C48A \\sim C7A-C22A \\sim C43A-C42A \\sim
C57A-C38A \\sim C17A-
 C18A \\sim C32A-C52A \\sim C10A-C9A \\sim C15A-C14A \\sim C54A-C53A \\sim
C34A-C33A \\sim C36A-C37A ~
 C44A-C45A \\sim C55A-C56A \\sim C25A-C8A \\sim C16A-C35A \\sim C27A-C26A \\sim
C46A-C47A \\sim C24A-
 C23A
 with sigma of 0.04
 C134-C133 \\sim C1B-C1C
 with sigma of 0.02
 C132-C134 \\sim C132-C1B
 with sigma of 0.04
 C1B-C1C \\sim C134-C133
 with sigma of 0.02
 C40A-C59A \\sim C70A-C65A \\sim C30A-C50A \\sim C12A-C2A \\sim C20A-C5A
 with sigma of 0
 C1C-C132 \\sim C133-C132
 with sigma of 0.02
 C21A-C20A \\sim C31A-C30A \\sim C30A-C29A \\sim C13A-C12A \\sim C11A-C12A
\\sim C69A-C70A \\sim C61A-
 C70A \\sim C58A-C59A \\sim C59A-C60A \\sim C20A-C19A \\sim C5A-C6A \\sim
C5A-C4A \\sim C50A-C51A ~
 C50A-C49A \\sim C64A-C65A \\sim C65A-C66A \\sim C41A-C40A \\sim C40A-C39A
\\sim C1A-C2A \\sim C2A-C3A
 with sigma of 0.04
 C132-C133 \\sim C132-C1C
 with sigma of 0.02
 C41-C21 \\sim C39-C19 \\sim C1-C6 \\sim C3-C4 \\sim C31-C13 \\sim C29-C11
\\sim C69-C58 \\sim C61-C60 ~
 C49-C64 \\sim C51-C66
 with sigma of 0.04
 C68-C69 \\sim C31-C32 \\sim C29-C28 \\sim C13-C14 \\sim C11-C10 \\sim C62-C61
\\sim C67-C66 \\sim C7-C6 ~
 C58-C57 \\sim C60-C43 \\sim C17-C4 \\sim C52-C51 \\sim C48-C49 \\sim C41-C42
\\sim C21-C22 \\sim C39-C38 ~
 C19-C18 \\sim C9-C1 \\sim C3-C15 \\sim C63-C64
 with sigma of 0.04
 C2A-C11A \\sim C2A-C13A \\sim C29A-C50A \\sim C30A-C51A \\sim C30A-C49A \\sim
C31A-C50A \\sim C64A-
 C70A \\sim C65A-C69A \\sim C65A-C61A \\sim C66A-C70A \\sim C60A-C40A \\sim
C58A-C40A \\sim C21A-C5A ~
 C19A-C5A \\sim C1A-C12A \\sim C3A-C12A \\sim C59A-C39A \\sim C59A-C41A \\sim
C20A-C6A \\sim C20A-C4A ~
 C1A-C5A \\sim C3A-C5A \\sim C30A-C13A \\sim C30A-C11A \\sim C64A-C50A \\sim
C66A-C50A \\sim C20A-C39A
 \\sim C20A-C41A \\sim C2A-C6A \\sim C2A-C4A \\sim C29A-C12A \\sim C31A-C12A
\\sim C65A-C49A \\sim C65A-
 C51A \\sim C60A-C70A \\sim C59A-C69A \\sim C59A-C61A \\sim C58A-C70A \\sim
C21A-C40A \\sim C19A-C40A
 with sigma of 0.04
 C10A-C12A \\sim C9A-C2A \\sim C2A-C15A \\sim C48A-C50A \\sim C28A-C30A \\sim
C30A-C32A \\sim C12A-
 C14A \\sim C62A-C70A \\sim C63A-C65A \\sim C65A-C67A \\sim C50A-C52A \\sim
C42A-C40A \\sim C43A-C59A ~
 C59A-C57A \\sim C70A-C68A \\sim C7A-C5A \\sim C22A-C20A \\sim C20A-C18A \\sim
C40A-C38A \\sim C5A-C17A
 with sigma of 0.04
 C10-C28 \\sim C9-C7 \\sim C17-C15 \\sim C67-C52 \\sim C32-C14 \\sim C48-C63
\\sim C62-C43 \\sim C42-C22 ~
 C18-C38 \\sim C57-C68 \\sim C10-C29 \\sim C9-C6 \\sim C1-C7 \\sim C3-C17 \\sim
C48-C64 \\sim C28-C11 \\sim C31-
 C14 \\sim C13-C32 \\sim C62-C60 \\sim C66-C52 \\sim C51-C67 \\sim C42-C21
\\sim C43-C61 \\sim C58-C68 ~
 C69-C57 \\sim C22-C41 \\sim C19-C38 \\sim C39-C18 \\sim C4-C15 \\sim C63-C49
 with sigma of 0.04
 C41A-C21A \\sim C39A-C19A \\sim C1A-C6A \\sim C3A-C4A \\sim C31A-C13A \\sim
C29A-C11A \\sim C69A-C58A
 \\sim C61A-C60A \\sim C49A-C64A \\sim C51A-C66A
 with sigma of 0.04
 C1-C3 \\sim C29-C31 \\sim C11-C13 \\sim C64-C66 \\sim C49-C51 \\sim C60-C58
\\sim C61-C69 \\sim C21-C19 ~
 C41-C39 \\sim C6-C4
 with sigma of 0.04
 C68A-C69A \\sim C31A-C32A \\sim C29A-C28A \\sim C13A-C14A \\sim C11A-C10A
\\sim C62A-C61A \\sim C67A-
 C66A \\sim C7A-C6A \\sim C58A-C57A \\sim C60A-C43A \\sim C17A-C4A \\sim
C52A-C51A \\sim C48A-C49A ~
 C41A-C42A \\sim C21A-C22A \\sim C39A-C38A \\sim C19A-C18A \\sim C9A-C1A \\sim
C3A-C15A \\sim C63A-C64A
 with sigma of 0.04
 C63-C61 \\sim C9-C11 \\sim C48-C29 \\sim C28-C49 \\sim C31-C52 \\sim C13-C15
\\sim C62-C64 \\sim C66-C68
 \\sim C51-C32 \\sim C42-C60 \\sim C58-C38 \\sim C69-C67 \\sim C22-C6 \\sim
C4-C18 \\sim C10-C1 \\sim C3-C14 ~
 C43-C41 \\sim C7-C21 \\sim C19-C17 \\sim C39-C57 \\sim C27-C9 \\sim C8-C22
\\sim C18-C16 \\sim C33-C15 ~
 C27-C48 \\sim C10-C8 \\sim C47-C28 \\sim C47-C62 \\sim C44-C63 \\sim C44-C42
\\sim C23-C7 \\sim C23-C43 ~
 C37-C57 \\sim C37-C17 \\sim C56-C38 \\sim C53-C68 \\sim C53-C32 \\sim C33-C52
\\sim C16-C14 \\sim C56-C67
 \\sim C27-C46 \\sim C27-C25 \\sim C26-C47 \\sim C47-C45 \\sim C46-C44 \\sim
C44-C24 \\sim C45-C23 \\sim C23-
 C25 \\sim C24-C8 \\sim C37-C35 \\sim C37-C55 \\sim C36-C16 \\sim C36-C56 \\sim
C56-C54 \\sim C55-C53 \\sim C53-
 C34 \\sim C54-C33 \\sim C33-C35 \\sim C26-C8 \\sim C34-C16 \\sim C10-C26 \\sim
C26-C28 \\sim C9-C25 \\sim C48-
 C46 \\sim C62-C45 \\sim C45-C43 \\sim C42-C24 \\sim C24-C22 \\sim C7-C25 \\sim
C18-C36 \\sim C17-C35 \\sim C36-
 C38 \\sim C57-C55 \\sim C55-C68 \\sim C54-C52 \\sim C32-C34 \\sim C34-C14
\\sim C15-C35 \\sim C46-C63 ~
 C67-C54
 with sigma of 0.04
 C54A-C55A \\sim C54A-C34A \\sim C45A-C46A \\sim C26A-C46A \\sim C34A-C35A
\\sim C36A-C35A \\sim C36A-
 C55A \\sim C45A-C24A \\sim C25A-C26A \\sim C25A-C24A
 with sigma of 0.04
 C46-C25 \\sim C46-C24 \\sim C36-C54 \\sim C54-C35 \\sim C26-C45 \\sim C26-C24
\\sim C45-C25 \\sim C36-C34
 \\sim C55-C35 \\sim C55-C34 \\sim C8-C6 \\sim C4-C16 \\sim C27-C11 \\sim
C27-C29 \\sim C1-C8 \\sim C3-C16 ~
 C47-C49 \\sim C47-C64 \\sim C31-C33 \\sim C13-C33 \\sim C44-C61 \\sim C44-C60
\\sim C66-C53 \\sim C51-C53
 \\sim C23-C21 \\sim C23-C41 \\sim C58-C56 \\sim C69-C56 \\sim C19-C37 \\sim
C39-C37
 with sigma of 0.04
 C28A-C27A \\sim C44A-C43A \\sim C7A-C8A \\sim C57A-C56A \\sim C33A-C14A \\sim
C33A-C32A \\sim C17A-
 C16A \\sim C38A-C37A \\sim C27A-C10A \\sim C42A-C23A \\sim C68A-C56A \\sim
C44A-C62A \\sim C67A-C53A ~
 C53A-C52A \\sim C8A-C9A \\sim C16A-C15A \\sim C22A-C23A \\sim C18A-C37A \\sim
C48A-C47A \\sim C47A-C63A
 with sigma of 0.04
 C10A-C28A \\sim C9A-C7A \\sim C17A-C15A \\sim C67A-C52A \\sim C32A-C14A \\sim
C48A-C63A \\sim C62A-
 C43A \\sim C42A-C22A \\sim C18A-C38A \\sim C57A-C68A \\sim C10A-C29A \\sim
C9A-C6A \\sim C1A-C7A \\sim C3A-
 C17A \\sim C48A-C64A \\sim C28A-C11A \\sim C31A-C14A \\sim C13A-C32A \\sim
C62A-C60A \\sim C66A-C52A ~
 C51A-C67A \\sim C42A-C21A \\sim C43A-C61A \\sim C58A-C68A \\sim C69A-C57A
\\sim C22A-C41A \\sim C19A-
 C38A \\sim C39A-C18A \\sim C4A-C15A \\sim C63A-C49A
 with sigma of 0.04
 C21-C20 \\sim C31-C30 \\sim C30-C29 \\sim C13-C12 \\sim C11-C12 \\sim C69-C70
\\sim C61-C70 \\sim C58-C59
 \\sim C59-C60 \\sim C20-C19 \\sim C5-C6 \\sim C5-C4 \\sim C50-C51 \\sim
C50-C49 \\sim C64-C65 \\sim C65-C66 ~
 C41-C40 \\sim C40-C39 \\sim C1-C2 \\sim C2-C3
 with sigma of 0.04
 C1A-C3A \\sim C29A-C31A \\sim C11A-C13A \\sim C64A-C66A \\sim C49A-C51A \\sim
C60A-C58A \\sim C61A-
 C69A \\sim C21A-C19A \\sim C41A-C39A \\sim C6A-C4A
 with sigma of 0.04
 C63A-C61A \\sim C9A-C11A \\sim C48A-C29A \\sim C28A-C49A \\sim C31A-C52A \\sim
C13A-C15A \\sim C62A-
 C64A \\sim C66A-C68A \\sim C51A-C32A \\sim C42A-C60A \\sim C58A-C38A \\sim
C69A-C67A \\sim C22A-C6A ~
 C4A-C18A \\sim C10A-C1A \\sim C3A-C14A \\sim C43A-C41A \\sim C7A-C21A \\sim
C19A-C17A \\sim C39A-C57A
 \\sim C27A-C9A \\sim C8A-C22A \\sim C18A-C16A \\sim C33A-C15A \\sim C27A-C48A
\\sim C10A-C8A \\sim C47A-
 C28A \\sim C47A-C62A \\sim C44A-C63A \\sim C44A-C42A \\sim C23A-C7A \\sim
C23A-C43A \\sim C37A-C57A ~
 C37A-C17A \\sim C56A-C38A \\sim C53A-C68A \\sim C53A-C32A \\sim C33A-C52A
\\sim C16A-C14A \\sim C56A-
 C67A \\sim C27A-C46A \\sim C27A-C25A \\sim C26A-C47A \\sim C47A-C45A \\sim
C46A-C44A \\sim C44A-C24A ~
 C45A-C23A \\sim C23A-C25A \\sim C24A-C8A \\sim C37A-C35A \\sim C37A-C55A \\sim
C36A-C16A \\sim C36A-
 C56A \\sim C56A-C54A \\sim C55A-C53A \\sim C53A-C34A \\sim C54A-C33A \\sim
C33A-C35A \\sim C26A-C8A ~
 C34A-C16A \\sim C10A-C26A \\sim C26A-C28A \\sim C9A-C25A \\sim C48A-C46A \\sim
C62A-C45A \\sim C45A-
 C43A \\sim C42A-C24A \\sim C24A-C22A \\sim C7A-C25A \\sim C18A-C36A \\sim
C17A-C35A \\sim C36A-C38A ~
 C57A-C55A \\sim C55A-C68A \\sim C54A-C52A \\sim C32A-C34A \\sim C34A-C14A
\\sim C15A-C35A \\sim C46A-
 C63A \\sim C67A-C54A
 with sigma of 0.04
 C2-C11 \\sim C2-C13 \\sim C29-C50 \\sim C30-C51 \\sim C30-C49 \\sim C31-C50
\\sim C64-C70 \\sim C65-C69 ~
 C65-C61 \\sim C66-C70 \\sim C60-C40 \\sim C58-C40 \\sim C21-C5 \\sim C19-C5
\\sim C1-C12 \\sim C3-C12 ~
 C59-C39 \\sim C59-C41 \\sim C20-C6 \\sim C20-C4 \\sim C1-C5 \\sim C3-C5 \\sim
C30-C13 \\sim C30-C11 \\sim C64-
 C50 \\sim C66-C50 \\sim C20-C39 \\sim C20-C41 \\sim C2-C6 \\sim C2-C4 \\sim
C29-C12 \\sim C31-C12 \\sim C65-
 C49 \\sim C65-C51 \\sim C60-C70 \\sim C59-C69 \\sim C59-C61 \\sim C58-C70
\\sim C21-C40 \\sim C19-C40
 with sigma of 0.04
 C46A-C25A \\sim C46A-C24A \\sim C36A-C54A \\sim C54A-C35A \\sim C26A-C45A
\\sim C26A-C24A \\sim C45A-
 C25A \\sim C36A-C34A \\sim C55A-C35A \\sim C55A-C34A \\sim C8A-C6A \\sim
C4A-C16A \\sim C27A-C11A ~
 C27A-C29A \\sim C1A-C8A \\sim C3A-C16A \\sim C47A-C49A \\sim C47A-C64A \\sim
C31A-C33A \\sim C13A-C33A
 \\sim C44A-C61A \\sim C44A-C60A \\sim C66A-C53A \\sim C51A-C53A \\sim
C23A-C21A \\sim C23A-C41A \\sim C58A-
 C56A \\sim C69A-C56A \\sim C19A-C37A \\sim C39A-C37A
 with sigma of 0.05
 C62-C63 \\sim C68-C67 \\sim C28-C48 \\sim C7-C22 \\sim C43-C42 \\sim C57-C38
\\sim C17-C18 \\sim C32-C52
 \\sim C10-C9 \\sim C15-C14 \\sim C54-C53 \\sim C34-C33 \\sim C36-C37 \\sim
C44-C45 \\sim C55-C56 \\sim C25-C8
 \\sim C16-C35 \\sim C27-C26 \\sim C46-C47 \\sim C24-C23
 with sigma of 0.04
 C54-C55 \\sim C54-C34 \\sim C45-C46 \\sim C26-C46 \\sim C34-C35 \\sim C36-C35
\\sim C36-C55 \\sim C45-C24
 \\sim C25-C26 \\sim C25-C24
 with sigma of 0.04
 C28-C27 \\sim C44-C43 \\sim C7-C8 \\sim C57-C56 \\sim C33-C14 \\sim C33-C32
\\sim C17-C16 \\sim C38-C37 ~
 C27-C10 \\sim C42-C23 \\sim C68-C56 \\sim C44-C62 \\sim C67-C53 \\sim C53-C52
\\sim C8-C9 \\sim C16-C15 ~
 C22-C23 \\sim C18-C37 \\sim C48-C47 \\sim C47-C63
 with sigma of 0.04
 C40-C59 \\sim C70-C65 \\sim C30-C50 \\sim C12-C2 \\sim C20-C5
 with sigma of 0.04
 C10-C12 \\sim C9-C2 \\sim C2-C15 \\sim C48-C50 \\sim C28-C30 \\sim C30-C32
\\sim C12-C14 \\sim C62-C70 ~
 C63-C65 \\sim C65-C67 \\sim C50-C52 \\sim C42-C40 \\sim C43-C59 \\sim C59-C57
\\sim C70-C68 \\sim C7-C5 ~
 C22-C20 \\sim C20-C18 \\sim C40-C38 \\sim C5-C17
 with sigma of 0.05
 C1C-C1B \\sim C134-C133 \\sim C138-C137 \\sim C142-C141
 with sigma of 0.02
3. Restrained planarity
 C1, C11, C12, C2
 with sigma of 0.1
 C1, C7, C8, C9
 with sigma of 0.1
 C1A, C11A, C12A, C2A
 with sigma of 0.1
 C1A, C7A, C8A, C9A
 with sigma of 0.1
 C6, C7, C8, C9
 with sigma of 0.1
 C6A, C7A, C8A, C9A
 with sigma of 0.1
 C10A, C11A, C27A, C28A
 with sigma of 0.1
 C10A, C27A, C28A, C29A
 with sigma of 0.1
 C11A, C12A, C13A, C29A
 with sigma of 0.1
 C13A, C14A, C31A, C33A
 with sigma of 0.1
 C13A, C14A, C32A, C33A
 with sigma of 0.1
 C14A, C15A, C16A, C33A
 with sigma of 0.1
 C15A, C16A, C17A, C4A
 with sigma of 0.1
 C15A, C16A, C34A, C35A
 with sigma of 0.1
 C16A, C17A, C3A, C4A
 with sigma of 0.1
 C16A, C17A, C18A, C37A
 with sigma of 0.1
 C10, C11, C27, C28
 with sigma of 0.1
 C18A, C35A, C36A, C37A
 with sigma of 0.1
 C10, C27, C28, C29
 with sigma of 0.1
 C19A, C20A, C39A, C40A
 with sigma of 0.1
 C21A, C22A, C41A, C42A
 with sigma of 0.1
 C11, C12, C13, C29
 with sigma of 0.1
 C22A, C23A, C24A, C25A
 with sigma of 0.1
 C13, C14, C31, C33
 with sigma of 0.1
 C24A, C26A, C45A, C46A
 with sigma of 0.1
 C13, C14, C32, C33
 with sigma of 0.1
 C24A, C25A, C45A, C46A
 with sigma of 0.1
 C14, C15, C16, C33
 with sigma of 0.1
 C28A, C29A, C30A, C48A
 with sigma of 0.1
 C28A, C29A, C30A, C50A
 with sigma of 0.1
 C15, C16, C17, C4
 with sigma of 0.1
 C29A, C30A, C49A, C50A
 with sigma of 0.1
 C15, C16, C34, C35
 with sigma of 0.1
 C32A, C33A, C52A, C53A
 with sigma of 0.1
 C32A, C33A, C34A, C54A
 with sigma of 0.1
 C36A, C37A, C55A, C56A
 with sigma of 0.1
 C16, C17, C3, C4
 with sigma of 0.1
 C24A, C25A, C7A, C8
 with sigma of 0.1
 C40A, C41A, C42A, C59A
 with sigma of 0.1
 C40A, C41A, C42A, C43A
 with sigma of 0.1
 C16, C17, C18, C37
 with sigma of 0.1
 C18, C35, C36, C37
 with sigma of 0.1
 C41A, C42A, C43A, C60A
 with sigma of 0.1
 C43A, C44A, C60A, C61A
 with sigma of 0.1
 C43A, C60A, C61A, C62A
 with sigma of 0.1
 C19, C20, C39, C40
 with sigma of 0.1
 C21, C22, C41, C42
 with sigma of 0.1
 C44A, C47A, C62A, C63A
 with sigma of 0.1
 C22, C23, C24, C25
 with sigma of 0.1
 C45A, C46A, C47A, C63A
 with sigma of 0.1
 C46A, C47A, C62A, C63A
 with sigma of 0.1
 C24, C26, C45, C46
 with sigma of 0.1
 C47A, C49A, C63A, C64A
 with sigma of 0.1
 C24, C25, C45, C46
 with sigma of 0.1
 C48A, C49A, C63A, C64A
 with sigma of 0.1
 C24, C25, C7, C8
 with sigma of 0.1
 C49A, C50A, C51A, C64A
 with sigma of 0.1
 C51A, C52A, C53A, C66A
 with sigma of 0.1
 C28, C29, C30, C48
 with sigma of 0.1
 C51A, C52A, C53A, C67A
 with sigma of 0.1
 C56A, C58A, C68A, C69A
 with sigma of 0.1
 C57A, C58A, C68A, C69A
 with sigma of 0.1
 C28, C29, C30, C50
 with sigma of 0.1
 C61A, C62A, C63A, C70A
 with sigma of 0.1
 C63A, C64A, C65A, C70A
 with sigma of 0.1
 C29, C30, C49, C50
 with sigma of 0.1
 C32, C33, C52, C53
 with sigma of 0.1
 C32, C33, C34, C54
 with sigma of 0.1
 C36, C37, C55, C56
 with sigma of 0.1
 C40, C41, C42, C59
 with sigma of 0.1
 C40, C41, C42, C43
 with sigma of 0.1
 C41, C42, C43, C60
 with sigma of 0.1
 C43, C44, C60, C61
 with sigma of 0.1
 C43, C60, C61, C62
 with sigma of 0.1
 C44, C47, C62, C63
 with sigma of 0.1
 C45, C46, C47, C63
 with sigma of 0.1
 C46, C47, C62, C63
 with sigma of 0.1
 C47, C49, C63, C64
 with sigma of 0.1
 C48, C49, C63, C64
 with sigma of 0.1
 C49, C50, C51, C64
 with sigma of 0.1
 C51, C52, C53, C66
 with sigma of 0.1
 C51, C52, C53, C67
 with sigma of 0.1
 C56, C58, C68, C69
 with sigma of 0.1
 C57, C58, C68, C69
 with sigma of 0.1
 C61, C62, C63, C70
 with sigma of 0.1
 C63, C64, C65, C70
 with sigma of 0.1
4. Uiso/Uaniso restraints and constraints
C130 \\sim C129 \\sim C128 \\sim C127: within 2A with sigma of 0.01 and sigma
for terminal atoms of 0.02 within 2A
C132 \\sim C133 \\sim C134: within 2A with sigma of 0.01 and sigma for terminal
atoms of 0.02 within 2A
C1B \\sim C1C \\sim C132: within 3A with sigma of 0.01 and sigma for terminal
atoms of 0.02 within 3A
C138 \\sim C137 \\sim C136 \\sim C135: within 2A with sigma of 0.01 and sigma
for terminal atoms of 0.02 within 2A
C14A \\sim C58A \\sim C59A \\sim C57A \\sim C69A \\sim C40A \\sim C60A \\sim
C38A \\sim C56A \\sim C68A \\sim C70A \\sim C39A \\sim C41A \\sim C43A \\sim
C61A \\sim C37A \\sim C55A \\sim C67A \\sim C65A \\sim C19A \\sim C21A \\sim
C42A \\sim C44A \\sim C62A \\sim C18A \\sim C36A \\sim C54A \\sim C53A \\sim
C66A \\sim C64A \\sim C20A \\sim C22A \\sim C23A \\sim C45A \\sim C63A \\sim
C17A \\sim C35A \\sim C34A \\sim C52A \\sim C51A \\sim C49A \\sim C5A \\sim C7A
\\sim C24A \\sim C46A \\sim C47A \\sim C4A \\sim C16A \\sim C33A \\sim C32A
\\sim C50A \\sim C48A \\sim C6A \\sim C8A \\sim C25A \\sim C26A \\sim C3A \\sim
C15A \\sim C31A \\sim C30A \\sim C28A \\sim C1A \\sim C9A \\sim C27A \\sim C2A
\\sim C13A \\sim C29A \\sim C10A \\sim C12A \\sim C11A: within 2A with sigma of
0.02 and sigma for terminal atoms of 0.04 within 2A
C12 \\sim C39 \\sim C40 \\sim C19 \\sim C38 \\sim C41 \\sim C59 \\sim C20 \\sim
C18 \\sim C37 \\sim C57 \\sim C21 \\sim C42 \\sim C58 \\sim C60 \\sim C5 \\sim
C17 \\sim C36 \\sim C56 \\sim C22 \\sim C43 \\sim C23 \\sim C69 \\sim C61 \\sim
C6 \\sim C4 \\sim C16 \\sim C55 \\sim C35 \\sim C68 \\sim C7 \\sim C44 \\sim
C24 \\sim C70 \\sim C62 \\sim C1 \\sim C3 \\sim C15 \\sim C54 \\sim C34 \\sim
C67 \\sim C8 \\sim C45 \\sim C25 \\sim C65 \\sim C63 \\sim C9 \\sim C2 \\sim
C14 \\sim C53 \\sim C33 \\sim C66 \\sim C46 \\sim C26 \\sim C64 \\sim C47 \\sim
C10 \\sim C13 \\sim C52 \\sim C32 \\sim C51 \\sim C27 \\sim C49 \\sim C48 \\sim
C11 \\sim C31 \\sim C50 \\sim C28 \\sim C29 \\sim C30: within 2A with sigma of
0.02 and sigma for terminal atoms of 0.04 within 2A
C17A \\sim C58A \\sim C57A \\sim C51A \\sim C4A \\sim C52A: within 2A with
sigma of 0.015 and sigma for terminal atoms of 0.03 within 2A
5. Rigid body (RIGU) restrains
 C114, C135, C136, C137, C138
 with sigma for 1-2 distances of 0.001 and sigma for 1-3 distances of 0.002
6. Others
 Sof(C58A)=Sof(C39A)=Sof(C40A)=Sof(C19A)=Sof(C38A)=Sof(C41A)=Sof(C59A)=
 Sof(C20A)=Sof(C18A)=Sof(C37A)=Sof(C57A)=Sof(C21A)=Sof(C42A)=Sof(C60A)=Sof(C5A)=
 Sof(C17A)=Sof(C36A)=Sof(C56A)=Sof(C22A)=Sof(C43A)=Sof(C23A)=Sof(C69A)=
 Sof(C61A)=Sof(C6A)=Sof(C4A)=Sof(C16A)=Sof(C35A)=Sof(C55A)=Sof(C68A)=Sof(C7A)=
 Sof(C44A)=Sof(C24A)=Sof(C70A)=Sof(C62A)=Sof(C1A)=Sof(C3A)=Sof(C15A)=Sof(C34A)=
 Sof(C54A)=Sof(C67A)=Sof(C8A)=Sof(C45A)=Sof(C25A)=Sof(C65A)=Sof(C63A)=Sof(C9A)=
 Sof(C2A)=Sof(C14A)=Sof(C33A)=Sof(C53A)=Sof(C66A)=Sof(C46A)=Sof(C26A)=Sof(C64A)=
 Sof(C47A)=Sof(C10A)=Sof(C12A)=Sof(C13A)=Sof(C32A)=Sof(C52A)=Sof(C51A)=
 Sof(C27A)=Sof(C49A)=Sof(C48A)=Sof(C11A)=Sof(C31A)=Sof(C50A)=Sof(C28A)=
 Sof(C29A)=Sof(C30A)=1-FVAR(1)
 Sof(C39)=Sof(C40)=Sof(C41)=Sof(C21)=Sof(C20)=Sof(C19)=Sof(C18)=Sof(C37)=
 Sof(C38)=Sof(C57)=Sof(C58)=Sof(C59)=Sof(C60)=Sof(C43)=Sof(C42)=Sof(C23)=
 Sof(C22)=Sof(C7)=Sof(C6)=Sof(C5)=Sof(C4)=Sof(C17)=Sof(C16)=Sof(C35)=Sof(C36)=
 Sof(C55)=Sof(C56)=Sof(C68)=Sof(C69)=Sof(C70)=Sof(C61)=Sof(C62)=Sof(C44)=
 Sof(C45)=Sof(C24)=Sof(C25)=Sof(C8)=Sof(C9)=Sof(C1)=Sof(C2)=Sof(C3)=Sof(C15)=
 Sof(C14)=Sof(C33)=Sof(C34)=Sof(C54)=Sof(C53)=Sof(C67)=Sof(C66)=Sof(C65)=
 Sof(C64)=Sof(C63)=Sof(C47)=Sof(C46)=Sof(C26)=Sof(C27)=Sof(C10)=Sof(C11)=
 Sof(C12)=Sof(C13)=Sof(C31)=Sof(C32)=Sof(C52)=Sof(C51)=Sof(C50)=Sof(C49)=
 Sof(C48)=Sof(C28)=Sof(C29)=Sof(C30)=FVAR(1)
 Sof(H13N)=Sof(H13O)=Sof(C1B)=Sof(H1BA)=Sof(H1BB)=Sof(H1BC)=Sof(C1C)=Sof(H1CA)=
 Sof(H1CB)=1-FVAR(2)
 Sof(H13L)=Sof(H13M)=Sof(C134)=Sof(H13P)=Sof(H13Q)=Sof(H13R)=Sof(C133)=
 Sof(H13S)=Sof(H13T)=FVAR(2)
7.a Riding coordinates:
 C130(H13I,H13J,H13K), C134(H13P,H13Q,H13R), C1B(H1BA,H1BB,H1BC)
7.b Secondary CH2 refined with riding coordinates:
 C139(H13A,H13B), C131(H13C,H13D), C135(H13E,H13F), C127(H12A,H12B), C128(H12C,
 H12D), C140(H14A,H14B), C129(H12E,H12F), C136(H13G,H13H), C141(H14F,H14G),
 C132(H13L,H13M), C132(H13N,H13O), C133(H13S,H13T), C137(H13X,H13Y), C1C(H1CA,
 H1CB)
7.c Aromatic/amide H refined with riding coordinates:
 C74(H74), C101(H101), C104(H104), C117(H117), C77(H77), C105(H105),
 C111(H111), C71(H71), C80(H80), C120(H120), C86(H86), C98(H98), C92(H92),
 C89(H89), C108(H108), C126(H126)
7.d Fitted hexagon refined as free rotating group:
 C92(C91,C90,C89,C88,C87)
7.e Idealised Me refined as rotating group:
 C142(H14C,H14D,H14E), C138(H13U,H13V,H13W)
;
_olex2_submission_special_instructions 'No special instructions were received'

loop_
_space_group_symop_operation_xyz
'x, y, z'
'-x+1/2, y+1/2, -z+1/2'
'-x, -y, -z'
'x-1/2, -y-1/2, z-1/2'

loop_
_atom_site_label
_atom_site_type_symbol
_atom_site_fract_x
_atom_site_fract_y
_atom_site_fract_z
_atom_site_U_iso_or_equiv
_atom_site_adp_type
_atom_site_occupancy
_atom_site_site_symmetry_order
_atom_site_calc_flag
_atom_site_refinement_flags_posn
_atom_site_refinement_flags_adp
_atom_site_refinement_flags_occupancy
_atom_site_disorder_assembly
_atom_site_disorder_group
S01 S 0.21526(8) 0.68702(5) 0.49843(7) 0.0839(4) Uani 1 1 d . . . . .
S02 S 1.01228(9) 0.69418(5) 0.54481(7) 0.0890(4) Uani 1 1 d . . . . .
S03 S 0.44954(9) 0.69414(5) 0.68097(7) 0.0875(4) Uani 1 1 d . . . . .
S04 S 0.81260(9) 0.70635(5) -0.00257(7) 0.0903(5) Uani 1 1 d . . . . .
S05 S 0.77086(9) 0.69434(5) 0.70298(7) 0.0858(4) Uani 1 1 d . . . . .
S06 S 1.04877(9) 0.69690(5) 0.17767(7) 0.0892(4) Uani 1 1 d . . . . .
S07 S 0.49248(9) 0.70102(5) -0.02782(7) 0.0868(4) Uani 1 1 d . . . . .
S08 S 0.25180(9) 0.69630(5) 0.13125(7) 0.0909(5) Uani 1 1 d . . . . .
O009 O 0.7510(2) 0.61071(11) 0.65859(18) 0.0843(10) Uani 1 1 d . . . . .
O00A O 0.4750(2) 0.60945(11) 0.64133(17) 0.0814(10) Uani 1 1 d . . . . .
O00B O 0.5165(2) 0.61795(11) 0.01467(17) 0.0796(10) Uani 1 1 d . . . . .
O00C O 0.9944(2) 0.61396(12) 0.18785(18) 0.0885(11) Uani 1 1 d . . . . .
O00D O 0.7927(2) 0.62005(11) 0.02955(17) 0.0823(10) Uani 1 1 d . . . . .
O00E O 0.9577(2) 0.61050(11) 0.51958(17) 0.0848(10) Uani 1 1 d . . . . .
O00F O 0.3065(2) 0.61208(11) 0.15030(17) 0.0878(11) Uani 1 1 d . . . . .
O00G O 0.2754(2) 0.60542(11) 0.48205(17) 0.0805(10) Uani 1 1 d . . . . .
C102 C 0.2665(3) 0.62658(16) 0.3141(3) 0.0726(13) Uani 1 1 d . . . . .
C74 C 0.9887(3) 0.61183(17) 0.2975(3) 0.0766(14) Uani 1 1 d . . . . .
H74 H 0.971182 0.585139 0.294046 0.092 Uiso 1 1 calc R U . . .
C96 C 0.3159(3) 0.62700(17) 0.5284(2) 0.0741(13) Uani 1 1 d . . . . .
C75 C 0.9978(3) 0.63070(18) 0.3573(3) 0.0768(14) Uani 1 1 d . . . . .
C106 C 0.2582(3) 0.67080(18) 0.2029(3) 0.0774(14) Uani 1 1 d . . . . .
C103 C 0.2413(3) 0.66702(18) 0.3140(3) 0.0764(14) Uani 1 1 d . . . . .
C97 C 0.2940(3) 0.66548(17) 0.5407(2) 0.0726(13) Uani 1 1 d . . . . .
C99 C 0.2343(3) 0.66569(17) 0.4259(2) 0.0725(13) Uani 1 1 d . . . . .
C116 C 0.5856(3) 0.63930(18) 0.0107(2) 0.0779(14) Uani 1 1 d . . . . .
C101 C 0.2763(3) 0.60587(17) 0.3715(3) 0.0786(14) Uani 1 1 d . . . . .
H101 H 0.292572 0.578918 0.372497 0.094 Uiso 1 1 calc R U . . .
C104 C 0.2242(3) 0.68574(17) 0.3708(3) 0.0754(14) Uani 1 1 d . . . . .
H104 H 0.205651 0.712313 0.370652 0.090 Uiso 1 1 calc R U . . .
C76 C 1.0240(3) 0.67080(17) 0.3606(3) 0.0737(13) Uani 1 1 d . . . . .
C100 C 0.2615(3) 0.62595(17) 0.4259(2) 0.0746(14) Uani 1 1 d . . . . .
C117 C 0.6543(3) 0.61988(17) 0.0245(2) 0.0755(14) Uani 1 1 d . . . . .
H117 H 0.654570 0.592873 0.037201 0.091 Uiso 1 1 calc R U . . .
C77 C 1.0273(3) 0.68966(17) 0.4179(2) 0.0743(13) Uani 1 1 d . . . . .
H77 H 1.044887 0.716374 0.420350 0.089 Uiso 1 1 calc R U . . .
C123 C 0.8934(3) 0.61702(17) 0.1093(3) 0.0807(15) Uani 1 1 d . . . . .
C105 C 0.2366(3) 0.68849(18) 0.2568(2) 0.0762(14) Uani 1 1 d . . . . .
H105 H 0.218483 0.715137 0.256116 0.091 Uiso 1 1 calc R U . . .
C73 C 1.0058(3) 0.63291(19) 0.2460(3) 0.0799(15) Uani 1 1 d . . . . .
C111 C 0.3790(3) 0.69507(18) 0.0573(2) 0.0772(14) Uani 1 1 d . . . . .
H111 H 0.369627 0.722484 0.049834 0.093 Uiso 1 1 calc R U . . .
C71 C 1.0398(3) 0.69142(17) 0.3047(3) 0.0734(13) Uani 1 1 d . . . . .
H71 H 1.056572 0.718287 0.306566 0.088 Uiso 1 1 calc R U . . .
C113 C 0.4558(3) 0.63708(17) 0.0434(3) 0.0767(14) Uani 1 1 d . . . . .
C118 C 0.7241(3) 0.64086(18) 0.0193(2) 0.0747(14) Uani 1 1 d . . . . .
C121 C 0.8663(3) 0.67918(19) 0.0543(2) 0.0794(14) Uani 1 1 d . . . . .
C80 C 0.9758(3) 0.61170(17) 0.4115(3) 0.0760(14) Uani 1 1 d . . . . .
H80 H 0.958597 0.584922 0.409476 0.091 Uiso 1 1 calc R U . . .
C78 C 1.0058(3) 0.67084(18) 0.4715(3) 0.0802(14) Uani 1 1 d . . . . .
C109 C 0.3515(3) 0.63452(18) 0.1109(3) 0.0818(15) Uani 1 1 d . . . . .
C110 C 0.3327(3) 0.67414(19) 0.0977(3) 0.0792(14) Uani 1 1 d . . . . .
C124 C 0.9520(3) 0.63591(19) 0.1426(3) 0.0805(15) Uani 1 1 d . . . . .
C125 C 0.9707(3) 0.6752(2) 0.1341(2) 0.0800(15) Uani 1 1 d . . . . .
C83 C 0.8513(3) 0.61134(17) 0.5870(2) 0.0757(14) Uani 1 1 d . . . . .
C107 C 0.2846(3) 0.63068(19) 0.2043(3) 0.0793(15) Uani 1 1 d . . . . .
C120 C 0.6527(3) 0.69998(17) -0.0089(2) 0.0725(13) Uani 1 1 d . . . . .
H120 H 0.652188 0.727515 -0.018369 0.087 Uiso 1 1 calc R U . . .
C112 C 0.4386(3) 0.67591(18) 0.0279(3) 0.0781(14) Uani 1 1 d . . . . .
C82 C 0.9139(3) 0.63160(18) 0.5617(2) 0.0784(14) Uani 1 1 d . . . . .
C93 C 0.3968(3) 0.66819(18) 0.6213(2) 0.0757(14) Uani 1 1 d . . . . .
C115 C 0.5828(3) 0.67948(17) -0.0074(2) 0.0755(14) Uani 1 1 d . . . . .
C94 C 0.4156(3) 0.62934(17) 0.6071(2) 0.0735(14) Uani 1 1 d . . . . .
C122 C 0.8516(3) 0.6396(2) 0.0643(2) 0.0797(15) Uani 1 1 d . . . . .
C114 C 0.4148(3) 0.61557(17) 0.0853(3) 0.0806(14) Uani 1 1 d . . . . .
C95 C 0.3783(3) 0.60753(17) 0.5599(2) 0.0744(13) Uani 1 1 d . . . . .
C86 C 0.8861(3) 0.68979(18) 0.6194(2) 0.0801(15) Uani 1 1 d . . . . .
H86 H 0.896550 0.716814 0.629206 0.096 Uiso 1 1 calc R U . . .
C81 C 0.9323(3) 0.67006(18) 0.5768(2) 0.0760(14) Uani 1 1 d . . . . .
C98 C 0.3363(3) 0.68689(17) 0.5870(2) 0.0746(14) Uani 1 1 d . . . . .
H98 H 0.323918 0.713856 0.594864 0.090 Uiso 1 1 calc R U . . .
C79 C 0.9787(3) 0.63092(18) 0.4674(3) 0.0782(14) Uani 1 1 d . . . . .
C92 C 0.6099(2) 0.69044(9) 0.68684(15) 0.0783(14) Uani 1 1 d G . . . .
H92 H 0.608818 0.717440 0.699512 0.094 Uiso 1 1 calc R U . . .
C91 C 0.54056(16) 0.67040(11) 0.67262(16) 0.0777(14) Uani 1 1 d G . . . .
C90 C 0.54220(16) 0.63090(11) 0.65408(16) 0.0747(14) Uani 1 1 d G . . . .
C89 C 0.6132(2) 0.61143(8) 0.64977(16) 0.0784(14) Uani 1 1 d G . . . .
H89 H 0.614362 0.584435 0.637098 0.094 Uiso 1 1 calc R U . . .
C88 C 0.68263(16) 0.63147(11) 0.66399(16) 0.0762(14) Uani 1 1 d G . . . .
C87 C 0.68098(16) 0.67098(11) 0.68253(16) 0.0774(14) Uani 1 1 d G . . . .
C84 C 0.8105(3) 0.63089(17) 0.6300(3) 0.0782(14) Uani 1 1 d . . . . .
C72 C 1.0310(3) 0.67256(18) 0.2481(3) 0.0761(14) Uani 1 1 d . . . . .
C108 C 0.2869(3) 0.60948(18) 0.2569(3) 0.0792(14) Uani 1 1 d . . . . .
H108 H 0.302545 0.582446 0.255861 0.095 Uiso 1 1 calc R U . . .
C126 C 0.9264(3) 0.69806(19) 0.0900(3) 0.0825(15) Uani 1 1 d . . . . .
H126 H 0.936923 0.725491 0.084626 0.099 Uiso 1 1 calc R U . . .
C119 C 0.7236(3) 0.68077(19) 0.0034(2) 0.0794(15) Uani 1 1 d . . . . .
C85 C 0.8265(3) 0.67067(19) 0.6468(2) 0.0810(15) Uani 1 1 d . . . . .
C39 C 0.8392(9) 0.7160(5) 0.3233(7) 0.136(5) Uani 0.491(6) 1 d D U P A -1
C40 C 0.8321(10) 0.6953(5) 0.3775(7) 0.132(5) Uani 0.491(6) 1 d D U P A -1
C41 C 0.8138(8) 0.7123(5) 0.4281(7) 0.142(5) Uani 0.491(6) 1 d D U P A -1
C21 C 0.7913(9) 0.7586(5) 0.4252(8) 0.148(6) Uani 0.491(6) 1 d D U P A -1
C20 C 0.7936(10) 0.7743(5) 0.3723(8) 0.165(6) Uani 0.491(6) 1 d D U P A -1
C19 C 0.8154(11) 0.7605(5) 0.3207(8) 0.158(6) Uani 0.491(6) 1 d D U P A -1
C18 C 0.7885(8) 0.7691(4) 0.2546(7) 0.130(5) Uani 0.491(6) 1 d D U P A -1
C37 C 0.7946(12) 0.7330(5) 0.2177(8) 0.137(6) Uani 0.491(6) 1 d D U P A -1
C38 C 0.8249(13) 0.7007(5) 0.2605(8) 0.152(6) Uani 0.491(6) 1 d D U P A -1
C57 C 0.7993(14) 0.6646(6) 0.2514(9) 0.164(7) Uani 0.491(6) 1 d D U P A -1
C58 C 0.7847(11) 0.6403(5) 0.3074(7) 0.151(6) Uani 0.491(6) 1 d D U P A -1
C59 C 0.8004(10) 0.6503(5) 0.3661(7) 0.149(6) Uani 0.491(6) 1 d D U P A -1
C60 C 0.7596(9) 0.6362(5) 0.4124(7) 0.151(6) Uani 0.491(6) 1 d D U P A -1
C43 C 0.7457(10) 0.6581(5) 0.4696(9) 0.152(6) Uani 0.491(6) 1 d D U P A -1
C42 C 0.7695(10) 0.6945(5) 0.4768(8) 0.144(6) Uani 0.491(6) 1 d D U P A -1
C23 C 0.7222(11) 0.7258(5) 0.5059(9) 0.148(6) Uani 0.491(6) 1 d D U P A -1
C22 C 0.7334(10) 0.7624(5) 0.4756(9) 0.159(6) Uani 0.491(6) 1 d D U P A -1
C7 C 0.6781(10) 0.7870(6) 0.4667(9) 0.158(7) Uani 0.491(6) 1 d D U P A -1
C6 C 0.6737(10) 0.8066(5) 0.4044(7) 0.153(6) Uani 0.491(6) 1 d D U P A -1
C5 C 0.7187(10) 0.8070(6) 0.3577(8) 0.152(7) Uani 0.491(6) 1 d D U P A -1
C4 C 0.7006(10) 0.8106(6) 0.3025(8) 0.162(6) Uani 0.491(6) 1 d D U P A -1
C17 C 0.7309(10) 0.7923(4) 0.2432(7) 0.144(6) Uani 0.491(6) 1 d D U P A -1
C16 C 0.6727(9) 0.7850(4) 0.1977(7) 0.138(6) Uani 0.491(6) 1 d D U P A -1
C35 C 0.6751(10) 0.7520(4) 0.1630(7) 0.127(5) Uani 0.491(6) 1 d D U P A -1
C36 C 0.7426(10) 0.7245(4) 0.1755(8) 0.132(5) Uani 0.491(6) 1 d D U P A -1
C55 C 0.7130(10) 0.6831(5) 0.1683(7) 0.151(6) Uani 0.491(6) 1 d D U P A -1
C56 C 0.7394(11) 0.6550(5) 0.2022(8) 0.154(6) Uani 0.491(6) 1 d D U P A -1
C68 C 0.6823(10) 0.6258(6) 0.2281(8) 0.160(6) Uani 0.491(6) 1 d D U P A -1
C69 C 0.7097(10) 0.6158(5) 0.2915(7) 0.147(6) Uani 0.491(6) 1 d D U P A -1
C70 C 0.6638(10) 0.6059(6) 0.3381(8) 0.150(6) Uani 0.491(6) 1 d D U P A -1
C61 C 0.6840(11) 0.6116(6) 0.3958(8) 0.166(7) Uani 0.491(6) 1 d D U P A -1
C62 C 0.6293(10) 0.6194(5) 0.4457(8) 0.161(6) Uani 0.491(6) 1 d D U P A -1
C44 C 0.6652(9) 0.6476(5) 0.4903(8) 0.155(6) Uani 0.491(6) 1 d D U P A -1
C45 C 0.6252(10) 0.6739(5) 0.5160(8) 0.162(6) Uani 0.491(6) 1 d D U P A -1
C24 C 0.6538(9) 0.7144(5) 0.5271(6) 0.136(5) Uani 0.491(6) 1 d D U P A -1
C25 C 0.5874(9) 0.7433(5) 0.5183(7) 0.129(6) Uani 0.491(6) 1 d D U P A -1
C8 C 0.6027(9) 0.7758(5) 0.4898(7) 0.130(5) Uani 0.491(6) 1 d D U P A -1
C9 C 0.5468(10) 0.7900(5) 0.4398(7) 0.137(6) Uani 0.491(6) 1 d D U P A -1
C1 C 0.5852(10) 0.8109(5) 0.3908(7) 0.140(5) Uani 0.491(6) 1 d D U P A -1
C2 C 0.5631(10) 0.8121(6) 0.3318(8) 0.149(6) Uani 0.491(6) 1 d D U P A -1
C3 C 0.6100(10) 0.8153(6) 0.2847(7) 0.144(6) Uani 0.491(6) 1 d D U P A -1
C15 C 0.5957(10) 0.7981(6) 0.2222(8) 0.169(6) Uani 0.491(6) 1 d D U P A -1
C14 C 0.5390(10) 0.7798(5) 0.2097(7) 0.151(6) Uani 0.491(6) 1 d D U P A -1
C33 C 0.5411(10) 0.7410(5) 0.1705(8) 0.135(6) Uani 0.491(6) 1 d D U P A -1
C34 C 0.6040(10) 0.7285(5) 0.1511(8) 0.153(6) Uani 0.491(6) 1 d D U P A -1
C54 C 0.6260(10) 0.6858(5) 0.1519(9) 0.159(6) Uani 0.491(6) 1 d D U P A -1
C53 C 0.5769(10) 0.6619(5) 0.1753(9) 0.177(7) Uani 0.491(6) 1 d D U P A -1
C67 C 0.6098(10) 0.6295(5) 0.2154(8) 0.164(6) Uani 0.491(6) 1 d D U P A -1
C66 C 0.5524(11) 0.6207(6) 0.2635(8) 0.171(7) Uani 0.491(6) 1 d D U P A -1
C65 C 0.5710(10) 0.6115(5) 0.3201(8) 0.168(6) Uani 0.491(6) 1 d D U P A -1
C64 C 0.5278(10) 0.6184(5) 0.3657(8) 0.168(7) Uani 0.491(6) 1 d D U P A -1
C63 C 0.5534(10) 0.6225(5) 0.4317(8) 0.155(6) Uani 0.491(6) 1 d D U P A -1
C47 C 0.5070(10) 0.6525(5) 0.4607(7) 0.153(6) Uani 0.491(6) 1 d D U P A -1
C46 C 0.5383(9) 0.6762(5) 0.5005(7) 0.149(6) Uani 0.491(6) 1 d D U P A -1
C26 C 0.5173(9) 0.7191(5) 0.5004(9) 0.141(6) Uani 0.491(6) 1 d D U P A -1
C27 C 0.4716(11) 0.7319(5) 0.4584(8) 0.144(6) Uani 0.491(6) 1 d D U P A -1
C10 C 0.4847(11) 0.7705(5) 0.4277(8) 0.137(6) Uani 0.491(6) 1 d D U P A -1
C11 C 0.4548(10) 0.7689(5) 0.3638(7) 0.139(6) Uani 0.491(6) 1 d D U P A -1
C12 C 0.4849(9) 0.7874(5) 0.3157(7) 0.147(5) Uani 0.491(6) 1 d D U P A -1
C13 C 0.4779(10) 0.7743(5) 0.2586(7) 0.144(6) Uani 0.491(6) 1 d D U P A -1
C31 C 0.4478(9) 0.7317(5) 0.2461(7) 0.132(5) Uani 0.491(6) 1 d D U P A -1
C32 C 0.4839(11) 0.7146(5) 0.1968(7) 0.143(6) Uani 0.491(6) 1 d D U P A -1
C52 C 0.5041(11) 0.6754(5) 0.1986(8) 0.167(7) Uani 0.491(6) 1 d D U P A -1
C51 C 0.4856(11) 0.6532(5) 0.2515(8) 0.187(7) Uani 0.491(6) 1 d D U P A -1
C50 C 0.4459(11) 0.6635(5) 0.2984(8) 0.164(7) Uani 0.491(6) 1 d D U P A -1
C49 C 0.4566(10) 0.6481(5) 0.3538(8) 0.156(6) Uani 0.491(6) 1 d D U P A -1
C48 C 0.4463(12) 0.6683(5) 0.4134(9) 0.166(6) Uani 0.491(6) 1 d D U P A -1
C28 C 0.4329(9) 0.7053(5) 0.4116(7) 0.135(6) Uani 0.491(6) 1 d D U P A -1
C29 C 0.4210(9) 0.7266(5) 0.3509(6) 0.135(5) Uani 0.491(6) 1 d D U P A -1
C30 C 0.4247(9) 0.7111(5) 0.2974(7) 0.144(5) Uani 0.491(6) 1 d D U P A -1
C58A C 0.7514(8) 0.6289(5) 0.2910(6) 0.120(5) Uani 0.509(6) 1 d D U P A -2
C39A C 0.8373(10) 0.6830(4) 0.3559(7) 0.144(6) Uani 0.509(6) 1 d D U P A -2
C40A C 0.8050(3) 0.65880(12) 0.3935(3) 0.140(5) Uani 0.509(6) 1 d D U P A -2
C19A C 0.8381(8) 0.7283(4) 0.3756(7) 0.146(5) Uani 0.509(6) 1 d D U P A -2
C38A C 0.8330(10) 0.6845(5) 0.2886(7) 0.142(5) Uani 0.509(6) 1 d D U P A -2
C41A C 0.7809(8) 0.6667(4) 0.4498(7) 0.144(6) Uani 0.509(6) 1 d D U P A -2
C59A C 0.7527(3) 0.62556(12) 0.3542(3) 0.134(5) Uani 0.509(6) 1 d D U P A -2
C20A C 0.8074(3) 0.73704(9) 0.4288(7) 0.129(5) Uani 0.509(6) 1 d D U P A -2
C18A C 0.8399(10) 0.7509(5) 0.3218(7) 0.139(5) Uani 0.509(6) 1 d D U P A -2
C37A C 0.8357(9) 0.7257(4) 0.2668(7) 0.132(5) Uani 0.509(6) 1 d D U P A -2
C57A C 0.7921(11) 0.6589(5) 0.2573(8) 0.138(5) Uani 0.509(6) 1 d D U P A -2
C21A C 0.7831(9) 0.7125(4) 0.4707(7) 0.123(5) Uani 0.509(6) 1 d D U P A -2
C42A C 0.7161(9) 0.6493(5) 0.4805(8) 0.159(6) Uani 0.509(6) 1 d D U P A -2
C60A C 0.6966(9) 0.6119(6) 0.3863(7) 0.148(6) Uani 0.509(6) 1 d D U P A -2
C5A C 0.7598(3) 0.77941(9) 0.4259(6) 0.106(4) Uani 0.509(6) 1 d D U P A -2
C17A C 0.7989(9) 0.7860(4) 0.3171(7) 0.128(5) Uani 0.509(6) 1 d D U P A -2
C36A C 0.7973(10) 0.7376(5) 0.2173(8) 0.130(6) Uani 0.509(6) 1 d D U P A -2
C56A C 0.7487(9) 0.6719(5) 0.2003(7) 0.119(5) Uani 0.509(6) 1 d D U P A -2
C22A C 0.7202(10) 0.7173(5) 0.5103(9) 0.154(6) Uani 0.509(6) 1 d D U P A -2
C43A C 0.6766(9) 0.6228(5) 0.4506(7) 0.144(6) Uani 0.509(6) 1 d D U P A -2
C23A C 0.6780(9) 0.6796(5) 0.5183(7) 0.150(6) Uani 0.509(6) 1 d D U P A -2
C69A C 0.6721(8) 0.6227(5) 0.2527(7) 0.131(5) Uani 0.509(6) 1 d D U P A -2
C61A C 0.6177(8) 0.6044(5) 0.3492(6) 0.127(5) Uani 0.509(6) 1 d D U P A -2
C6A C 0.7063(8) 0.7797(5) 0.4651(8) 0.125(5) Uani 0.509(6) 1 d D U P A -2
C4A C 0.7600(9) 0.7972(5) 0.3715(7) 0.145(5) Uani 0.509(6) 1 d D U P A -2
C16A C 0.7578(10) 0.7962(5) 0.2628(8) 0.168(6) Uani 0.509(6) 1 d D U P A -2
C35A C 0.7549(10) 0.7746(5) 0.2161(7) 0.158(6) Uani 0.509(6) 1 d D U P A -2
C55A C 0.7509(9) 0.7074(5) 0.1822(8) 0.129(5) Uani 0.509(6) 1 d D U P A -2
C68A C 0.6732(8) 0.6495(4) 0.1977(6) 0.115(4) Uani 0.509(6) 1 d D U P A -2
C7A C 0.6820(8) 0.7497(4) 0.5044(6) 0.139(5) Uani 0.509(6) 1 d D U P A -2
C44A C 0.5897(9) 0.6229(6) 0.4558(8) 0.148(6) Uani 0.509(6) 1 d D U P A -2
C24A C 0.6026(10) 0.6797(5) 0.5242(8) 0.161(6) Uani 0.509(6) 1 d D U P A -2
C70A C 0.61391(19) 0.61244(18) 0.2860(4) 0.138(5) Uani 0.509(6) 1 d D U P A -2
C62A C 0.5583(9) 0.6118(4) 0.3915(7) 0.131(5) Uani 0.509(6) 1 d D U P A -2
C1A C 0.6266(8) 0.8013(4) 0.4417(6) 0.120(5) Uani 0.509(6) 1 d D U P A -2
C3A C 0.6842(9) 0.8165(6) 0.3475(7) 0.135(5) Uani 0.509(6) 1 d D U P A -2
C15A C 0.6807(10) 0.8156(6) 0.2794(7) 0.168(6) Uani 0.509(6) 1 d D U P A -2
C34A C 0.6793(10) 0.7681(5) 0.1770(9) 0.158(6) Uani 0.509(6) 1 d D U P A -2
C54A C 0.6790(9) 0.7265(5) 0.1571(6) 0.119(5) Uani 0.509(6) 1 d D U P A -2
C67A C 0.6091(9) 0.6651(5) 0.1789(9) 0.150(6) Uani 0.509(6) 1 d D U P A -2
C8A C 0.5967(9) 0.7490(5) 0.5099(8) 0.139(6) Uani 0.509(6) 1 d D U P A -2
C45A C 0.5573(9) 0.6496(5) 0.4870(7) 0.154(6) Uani 0.509(6) 1 d D U P A -2
C25A C 0.5614(9) 0.7164(5) 0.5161(7) 0.145(6) Uani 0.509(6) 1 d D U P A -2
C65A C 0.53135(19) 0.63370(18) 0.2628(4) 0.146(6) Uani 0.509(6) 1 d D U P A -2
C63A C 0.4916(9) 0.6291(4) 0.3720(7) 0.148(6) Uani 0.509(6) 1 d D U P A -2
C9A C 0.5656(9) 0.7806(5) 0.4705(7) 0.134(5) Uani 0.509(6) 1 d D U P A -2
C2A C 0.62337(19) 0.8147(4) 0.3853(3) 0.111(5) Uani 0.509(6) 1 d D U P A -2
C14A C 0.6199(10) 0.8101(5) 0.2504(7) 0.175(7) Uani 0.509(6) 1 d D U P A -2
C33A C 0.6163(10) 0.7826(5) 0.1924(7) 0.177(7) Uani 0.509(6) 1 d D U P A -2
C53A C 0.6100(10) 0.7063(5) 0.1544(8) 0.138(6) Uani 0.509(6) 1 d D U P A -2
C66A C 0.5355(8) 0.6560(5) 0.2088(7) 0.134(5) Uani 0.509(6) 1 d D U P A -2
C46A C 0.4859(10) 0.6689(5) 0.4634(7) 0.159(6) Uani 0.509(6) 1 d D U P A -2
C26A C 0.4848(10) 0.7099(5) 0.4836(8) 0.148(6) Uani 0.509(6) 1 d D U P A -2
C64A C 0.4827(7) 0.6393(4) 0.3074(6) 0.131(5) Uani 0.509(6) 1 d D U P A -2
C47A C 0.4552(11) 0.6586(5) 0.4100(8) 0.163(6) Uani 0.509(6) 1 d D U P A -2
C10A C 0.4998(10) 0.7755(5) 0.4412(8) 0.129(5) Uani 0.509(6) 1 d D U P A -2
C12A C 0.54090(19) 0.8078(4) 0.3447(3) 0.126(5) Uani 0.509(6) 1 d D U P A -2
C13A C 0.5491(9) 0.8048(5) 0.2826(7) 0.166(6) Uani 0.509(6) 1 d D U P A -2
C32A C 0.5449(11) 0.7616(5) 0.1931(8) 0.177(7) Uani 0.509(6) 1 d D U P A -2
C52A C 0.5393(10) 0.7246(5) 0.1749(8) 0.144(6) Uani 0.509(6) 1 d D U P A -2
C51A C 0.4918(10) 0.6970(5) 0.2104(8) 0.155(6) Uani 0.509(6) 1 d D U P A -2
C27A C 0.4583(9) 0.7380(5) 0.4489(8) 0.142(6) Uani 0.509(6) 1 d D U P A -2
C49A C 0.4356(8) 0.6809(4) 0.3054(7) 0.137(5) Uani 0.509(6) 1 d D U P A -2
C48A C 0.4237(8) 0.6909(5) 0.3691(7) 0.147(5) Uani 0.509(6) 1 d D U P A -2
C11A C 0.4894(7) 0.7887(4) 0.3772(7) 0.125(5) Uani 0.509(6) 1 d D U P A -2
C31A C 0.5012(12) 0.7736(5) 0.2478(8) 0.183(7) Uani 0.509(6) 1 d D U P A -2
C50A C 0.4512(9) 0.70433(9) 0.2580(4) 0.160(6) Uani 0.509(6) 1 d D U P A -2
C28A C 0.4218(9) 0.7272(5) 0.3871(7) 0.152(6) Uani 0.509(6) 1 d D U P A -2
C29A C 0.4390(8) 0.7568(5) 0.3413(7) 0.147(6) Uani 0.509(6) 1 d D U P A -2
C30A C 0.4539(9) 0.75114(8) 0.2795(4) 0.162(6) Uani 0.509(6) 1 d D U P A -2
C139 C 0.4029(4) 0.56669(17) 0.5421(3) 0.0873(16) Uani 1 1 d . . . . .
H13A H 0.458871 0.563194 0.554150 0.105 Uiso 1 1 calc R U . . .
H13B H 0.396862 0.563896 0.496288 0.105 Uiso 1 1 calc R U . . .
C131 C 0.8721(5) 0.57368(19) 0.1192(3) 0.103(2) Uani 1 1 d . . . . .
H13C H 0.859305 0.561370 0.078177 0.124 Uiso 1 1 calc R U . . .
H13D H 0.918182 0.559689 0.137952 0.124 Uiso 1 1 calc R U . . .
C135 C 0.4368(5) 0.57308(19) 0.1036(3) 0.1108(19) Uani 1 1 d . U . . .
H13E H 0.494434 0.570894 0.105044 0.133 Uiso 1 1 calc R U . . .
H13F H 0.419548 0.568251 0.146345 0.133 Uiso 1 1 calc R U . . .
C127 C 0.8292(4) 0.56953(17) 0.5646(3) 0.0913(16) Uani 1 1 d . U . . .
H12A H 0.774329 0.564255 0.574694 0.110 Uiso 1 1 calc R U . . .
H12B H 0.832118 0.568528 0.518719 0.110 Uiso 1 1 calc R U . . .
C128 C 0.8801(5) 0.5372(2) 0.5928(4) 0.129(2) Uani 1 1 d . U . . .
H12C H 0.880678 0.538982 0.638865 0.155 Uiso 1 1 calc R U . . .
H12D H 0.934284 0.540512 0.579600 0.155 Uiso 1 1 calc R U . . .
C140 C 0.3563(6) 0.5341(2) 0.5724(5) 0.145(3) Uani 1 1 d . . . . .
H14A H 0.360600 0.537823 0.618199 0.174 Uiso 1 1 calc R U . . .
H14B H 0.300648 0.537259 0.559138 0.174 Uiso 1 1 calc R U . . .
C129 C 0.8493(6) 0.4970(3) 0.5721(5) 0.159(3) Uani 1 1 d . U . . .
H12E H 0.800507 0.491089 0.593262 0.190 Uiso 1 1 calc R U . . .
H12F H 0.837232 0.497321 0.526585 0.190 Uiso 1 1 calc R U . . .
C142 C 0.3723(7) 0.4829(3) 0.4837(6) 0.199(6) Uani 1 1 d D . . . .
H14C H 0.322352 0.493356 0.466932 0.299 Uiso 1 1 calc R U . . .
H14D H 0.373914 0.454100 0.477033 0.299 Uiso 1 1 calc R U . . .
H14E H 0.415180 0.495462 0.462435 0.299 Uiso 1 1 calc R U . . .
C136 C 0.4054(7) 0.5423(3) 0.0640(5) 0.171(3) Uani 1 1 d . U . . .
H13G H 0.421691 0.546962 0.020937 0.206 Uiso 1 1 calc R U . . .
H13H H 0.347723 0.543446 0.063510 0.206 Uiso 1 1 calc R U . . .
C141 C 0.3812(7) 0.4922(2) 0.5577(6) 0.179(5) Uani 1 1 d D . . . .
H14F H 0.348872 0.473214 0.580520 0.215 Uiso 1 1 calc R U . . .
H14G H 0.436316 0.488349 0.572185 0.215 Uiso 1 1 calc R U . . .
C130 C 0.9060(9) 0.4671(4) 0.5869(8) 0.248(6) Uani 1 1 d . U . . .
H13I H 0.956318 0.478457 0.576020 0.372 Uiso 1 1 d R U . . .
H13J H 0.894868 0.443537 0.561340 0.372 Uiso 1 1 d R U . . .
H13K H 0.908158 0.459747 0.631050 0.372 Uiso 1 1 d R U . . .
C132 C 0.8091(9) 0.5682(3) 0.1575(6) 0.212(5) Uani 1 1 d D U . . .
H13L H 0.768948 0.588656 0.148020 0.255 Uiso 0.639(17) 1 calc R U P B 1
H13M H 0.827069 0.571065 0.201685 0.255 Uiso 0.639(17) 1 calc R U P B 1
H13N H 0.762570 0.579811 0.135501 0.255 Uiso 0.361(17) 1 calc R U P B 2
H13O H 0.819649 0.584248 0.195487 0.255 Uiso 0.361(17) 1 calc R U P B 2
C134 C 0.6799(13) 0.5200(5) 0.1765(13) 0.250(10) Uani 0.639(17) 1 d D U P B 1
H13P H 0.660658 0.547313 0.177180 0.376 Uiso 0.639(17) 1 d R U P B 1
H13Q H 0.665198 0.506213 0.214480 0.376 Uiso 0.639(17) 1 d R U P B 1
H13R H 0.656998 0.506163 0.139960 0.376 Uiso 0.639(17) 1 d R U P B 1
C133 C 0.7708(15) 0.5236(4) 0.1461(12) 0.227(7) Uani 0.639(17) 1 d D U P B 1
H13S H 0.805824 0.503428 0.165977 0.272 Uiso 0.639(17) 1 calc R U P B 1
H13T H 0.766508 0.517941 0.100876 0.272 Uiso 0.639(17) 1 calc R U P B 1
C138 C 0.3974(11) 0.4793(4) 0.0171(8) 0.307(7) Uani 1 1 d D U . . .
H13U H 0.388056 0.498685 -0.016404 0.460 Uiso 1 1 calc R U . . .
H13V H 0.348661 0.465461 0.025183 0.460 Uiso 1 1 calc R U . . .
H13W H 0.436636 0.460041 0.004706 0.460 Uiso 1 1 calc R U . . .
C137 C 0.4310(9) 0.5036(3) 0.0840(6) 0.218(4) Uani 1 1 d D U . . .
H13X H 0.404884 0.494434 0.121661 0.261 Uiso 1 1 calc R U . . .
H13Y H 0.488369 0.501853 0.090806 0.261 Uiso 1 1 calc R U . . .
C1B C 0.736(3) 0.5193(8) 0.2475(18) 0.231(9) Uani 0.361(17) 1 d D U P B 2
H1BA H 0.790006 0.520936 0.264650 0.347 Uiso 0.361(17) 1 d R U P B 2
H1BB H 0.713116 0.493986 0.259529 0.347 Uiso 0.361(17) 1 d R U P B 2
H1BC H 0.705576 0.541256 0.263749 0.347 Uiso 0.361(17) 1 d R U P B 2
C1C C 0.785(3) 0.5237(7) 0.180(2) 0.221(7) Uani 0.361(17) 1 d D U P B 2
H1CA H 0.833168 0.507709 0.184955 0.265 Uiso 0.361(17) 1 calc R U P B 2
H1CB H 0.752048 0.511450 0.146270 0.265 Uiso 0.361(17) 1 calc R U P B 2

loop_
_atom_site_aniso_label
_atom_site_aniso_U_11
_atom_site_aniso_U_22
_atom_site_aniso_U_33
_atom_site_aniso_U_23
_atom_site_aniso_U_13
_atom_site_aniso_U_12
S01 0.0666(8) 0.1035(10) 0.0820(9) 0.0042(7) 0.0094(7) 0.0079(7)
S02 0.0762(9) 0.1154(12) 0.0754(8) -0.0092(8) 0.0025(7) -0.0175(8)
S03 0.0769(9) 0.1111(11) 0.0750(8) -0.0094(8) 0.0094(7) 0.0092(8)
S04 0.0747(9) 0.1168(12) 0.0795(9) 0.0184(8) 0.0054(7) -0.0068(8)
S05 0.0800(9) 0.1043(11) 0.0734(8) -0.0058(7) 0.0053(7) -0.0003(8)
S06 0.0664(8) 0.1201(12) 0.0813(9) 0.0030(8) 0.0046(7) -0.0046(8)
S07 0.0777(9) 0.0988(10) 0.0837(9) 0.0136(8) 0.0026(7) 0.0012(8)
S08 0.0754(9) 0.1177(12) 0.0796(9) 0.0136(8) 0.0032(7) 0.0155(8)
O009 0.070(2) 0.094(3) 0.090(2) 0.014(2) 0.0173(19) 0.0039(19)
O00A 0.072(2) 0.087(2) 0.086(2) 0.0127(19) 0.0067(19) -0.0009(19)
O00B 0.074(2) 0.083(2) 0.083(2) -0.0121(18) 0.0057(19) -0.0073(19)
O00C 0.081(2) 0.097(3) 0.087(2) -0.008(2) -0.005(2) 0.023(2)
O00D 0.073(2) 0.089(2) 0.084(2) -0.0136(19) 0.0039(19) 0.0102(19)
O00E 0.082(2) 0.094(3) 0.080(2) 0.002(2) 0.013(2) 0.005(2)
O00F 0.095(3) 0.089(3) 0.080(2) -0.004(2) 0.010(2) -0.015(2)
O00G 0.080(2) 0.084(2) 0.077(2) 0.0110(19) -0.0002(19) -0.0117(19)
C102 0.062(3) 0.075(3) 0.081(3) 0.000(3) 0.005(3) -0.005(2)
C74 0.075(3) 0.075(3) 0.079(3) -0.003(3) 0.001(3) 0.013(3)
C96 0.069(3) 0.085(4) 0.068(3) 0.011(3) 0.005(3) -0.007(3)
C75 0.053(3) 0.101(4) 0.076(3) -0.008(3) -0.001(2) 0.010(3)
C106 0.055(3) 0.094(4) 0.082(3) 0.013(3) -0.004(3) -0.003(3)
C103 0.052(3) 0.098(4) 0.079(3) 0.005(3) 0.004(2) -0.006(3)
C97 0.068(3) 0.087(4) 0.064(3) 0.007(3) 0.009(2) 0.001(3)
C99 0.056(3) 0.088(4) 0.074(3) 0.005(3) 0.009(2) -0.004(3)
C116 0.078(4) 0.088(4) 0.068(3) -0.009(3) 0.008(3) -0.017(3)
C101 0.071(3) 0.081(3) 0.084(4) 0.007(3) 0.004(3) -0.020(3)
C104 0.056(3) 0.091(4) 0.080(3) 0.005(3) 0.000(3) -0.003(3)
C76 0.054(3) 0.082(4) 0.085(4) -0.004(3) -0.002(2) 0.000(2)
C100 0.062(3) 0.090(4) 0.071(3) 0.008(3) 0.011(2) -0.007(3)
C117 0.082(4) 0.078(3) 0.066(3) -0.010(3) 0.001(3) 0.002(3)
C77 0.063(3) 0.090(4) 0.070(3) -0.001(3) 0.003(2) -0.001(3)
C123 0.077(4) 0.087(4) 0.079(3) -0.009(3) 0.012(3) 0.014(3)
C105 0.059(3) 0.096(4) 0.074(3) 0.006(3) 0.005(2) 0.009(3)
C73 0.068(3) 0.099(4) 0.072(3) -0.012(3) -0.004(3) 0.016(3)
C111 0.067(3) 0.090(4) 0.074(3) 0.008(3) -0.008(3) 0.001(3)
C71 0.055(3) 0.086(3) 0.079(3) 0.003(3) 0.003(2) -0.003(2)
C113 0.072(3) 0.078(4) 0.081(3) -0.005(3) 0.009(3) -0.003(3)
C118 0.080(4) 0.093(4) 0.052(3) -0.013(3) 0.011(2) 0.002(3)
C121 0.077(4) 0.094(4) 0.067(3) 0.002(3) 0.011(3) -0.003(3)
C80 0.068(3) 0.080(3) 0.081(3) 0.001(3) 0.002(3) 0.005(3)
C78 0.061(3) 0.094(4) 0.086(4) -0.003(3) 0.005(3) -0.003(3)
C109 0.072(3) 0.094(4) 0.079(3) -0.004(3) 0.008(3) -0.018(3)
C110 0.066(3) 0.098(4) 0.074(3) 0.004(3) -0.003(3) 0.001(3)
C124 0.072(3) 0.099(4) 0.071(3) -0.006(3) 0.004(3) 0.016(3)
C125 0.066(3) 0.106(4) 0.068(3) -0.003(3) 0.007(3) -0.001(3)
C83 0.075(3) 0.082(4) 0.070(3) 0.005(3) 0.007(3) 0.005(3)
C107 0.067(3) 0.102(4) 0.069(3) 0.000(3) 0.003(3) -0.010(3)
C120 0.071(3) 0.084(3) 0.062(3) 0.001(2) 0.007(2) 0.000(3)
C112 0.069(3) 0.089(4) 0.076(3) 0.004(3) -0.001(3) -0.001(3)
C82 0.071(3) 0.093(4) 0.072(3) 0.002(3) 0.001(3) 0.009(3)
C93 0.067(3) 0.094(4) 0.066(3) 0.008(3) 0.004(2) -0.001(3)
C115 0.072(3) 0.087(4) 0.066(3) -0.001(3) -0.002(3) -0.003(3)
C94 0.062(3) 0.091(4) 0.069(3) 0.018(3) 0.012(2) 0.006(3)
C122 0.065(3) 0.110(5) 0.064(3) -0.011(3) 0.005(3) 0.008(3)
C114 0.074(3) 0.089(3) 0.078(3) -0.014(3) -0.003(3) -0.006(3)
C95 0.067(3) 0.090(4) 0.067(3) 0.009(3) 0.007(2) -0.007(3)
C86 0.078(4) 0.093(4) 0.068(3) -0.002(3) -0.003(3) -0.005(3)
C81 0.061(3) 0.101(4) 0.066(3) 0.003(3) 0.004(2) -0.005(3)
C98 0.060(3) 0.087(4) 0.078(3) 0.003(3) 0.017(3) 0.004(3)
C79 0.065(3) 0.093(4) 0.077(3) 0.003(3) 0.009(3) 0.004(3)
C92 0.082(4) 0.097(4) 0.056(3) -0.001(3) 0.009(3) 0.008(3)
C91 0.070(3) 0.103(4) 0.060(3) -0.001(3) 0.006(2) 0.005(3)
C90 0.069(3) 0.090(4) 0.065(3) 0.011(3) 0.004(2) 0.002(3)
C89 0.082(4) 0.085(4) 0.068(3) 0.009(3) 0.006(3) 0.004(3)
C88 0.072(3) 0.088(4) 0.069(3) 0.011(3) 0.006(3) 0.002(3)
C87 0.075(3) 0.100(4) 0.057(3) 0.007(3) 0.005(2) -0.001(3)
C84 0.067(3) 0.085(4) 0.082(3) 0.009(3) -0.003(3) 0.007(3)
C72 0.058(3) 0.091(4) 0.079(3) -0.001(3) 0.009(3) 0.006(3)
C108 0.066(3) 0.086(4) 0.086(4) -0.005(3) 0.008(3) -0.010(3)
C126 0.068(3) 0.108(4) 0.072(3) 0.002(3) 0.010(3) -0.006(3)
C119 0.082(4) 0.101(4) 0.055(3) 0.000(3) 0.005(3) 0.000(3)
C85 0.067(3) 0.103(4) 0.072(3) 0.007(3) -0.001(3) 0.001(3)
C39 0.066(7) 0.205(13) 0.137(10) -0.005(11) 0.015(9) 0.020(10)
C40 0.065(8) 0.211(13) 0.118(10) 0.004(11) -0.011(8) 0.050(10)
C41 0.066(8) 0.226(13) 0.129(10) 0.021(11) -0.028(8) 0.001(10)
C21 0.093(10) 0.187(13) 0.158(12) -0.023(12) -0.037(10) -0.043(11)
C20 0.127(11) 0.164(12) 0.203(13) -0.032(12) -0.012(12) -0.073(10)
C19 0.106(11) 0.194(13) 0.177(12) -0.015(12) 0.041(10) -0.064(10)
C18 0.102(9) 0.151(11) 0.139(10) 0.025(10) 0.049(9) -0.043(9)
C37 0.116(12) 0.175(12) 0.123(11) 0.026(11) 0.049(11) 0.002(11)
C38 0.113(11) 0.193(13) 0.152(11) -0.002(12) 0.045(10) 0.034(12)
C57 0.167(13) 0.168(13) 0.162(12) -0.020(12) 0.051(11) 0.042(12)
C58 0.164(12) 0.161(12) 0.131(10) 0.001(10) 0.042(10) 0.083(10)
C59 0.124(11) 0.181(12) 0.139(11) 0.020(11) -0.010(9) 0.086(10)
C60 0.156(12) 0.138(11) 0.156(11) 0.052(10) 0.000(11) 0.064(10)
C43 0.131(12) 0.182(13) 0.141(11) 0.066(11) -0.002(11) 0.041(11)
C42 0.094(10) 0.236(14) 0.100(9) 0.014(12) -0.014(9) 0.033(11)
C23 0.129(11) 0.223(14) 0.088(10) -0.013(11) -0.025(10) 0.018(12)
C22 0.134(12) 0.204(14) 0.137(11) -0.052(11) -0.024(10) -0.024(12)
C7 0.185(13) 0.153(12) 0.136(11) -0.067(10) -0.001(12) -0.036(12)
C6 0.193(13) 0.109(10) 0.155(11) -0.062(10) -0.014(11) -0.025(11)
C5 0.158(13) 0.102(11) 0.193(13) -0.025(11) -0.032(12) -0.039(10)
C4 0.223(13) 0.093(10) 0.174(12) -0.003(11) 0.047(12) -0.049(10)
C17 0.203(13) 0.107(10) 0.130(10) 0.008(9) 0.085(10) -0.047(10)
C16 0.174(12) 0.113(10) 0.134(11) 0.066(9) 0.071(10) 0.033(10)
C35 0.176(12) 0.147(12) 0.060(8) 0.050(9) 0.014(9) -0.030(10)
C36 0.174(13) 0.144(11) 0.081(9) 0.013(9) 0.051(9) -0.015(11)
C55 0.202(13) 0.174(12) 0.079(9) -0.039(9) 0.041(10) 0.009(12)
C56 0.200(13) 0.165(12) 0.102(10) -0.030(10) 0.054(11) 0.024(12)
C68 0.226(14) 0.129(11) 0.127(11) -0.009(10) 0.037(12) 0.013(12)
C69 0.201(14) 0.112(10) 0.130(11) 0.010(9) 0.031(11) 0.047(10)
C70 0.214(14) 0.073(8) 0.166(12) -0.007(10) 0.024(12) 0.014(10)
C61 0.215(14) 0.100(11) 0.185(13) 0.045(11) 0.032(12) 0.039(11)
C62 0.187(14) 0.109(10) 0.187(13) 0.076(10) 0.024(12) 0.003(12)
C44 0.162(13) 0.168(12) 0.135(11) 0.071(10) 0.004(11) 0.034(11)
C45 0.188(13) 0.204(13) 0.094(10) 0.061(11) 0.022(11) 0.024(12)
C24 0.147(11) 0.211(12) 0.053(6) 0.025(9) 0.024(8) 0.009(11)
C25 0.136(11) 0.178(12) 0.078(8) -0.011(9) 0.068(8) -0.004(10)
C8 0.163(12) 0.128(11) 0.100(10) -0.046(9) 0.019(10) -0.018(10)
C9 0.165(12) 0.130(11) 0.117(10) -0.022(9) 0.034(10) 0.039(10)
C1 0.179(13) 0.100(10) 0.143(11) -0.028(9) 0.036(11) 0.031(10)
C2 0.176(12) 0.132(11) 0.139(11) -0.004(11) 0.023(11) 0.049(10)
C3 0.207(13) 0.095(9) 0.132(11) -0.007(9) 0.017(11) 0.015(11)
C15 0.220(14) 0.141(12) 0.147(12) 0.049(10) 0.009(12) 0.043(11)
C14 0.149(12) 0.176(12) 0.125(10) 0.068(10) -0.019(10) 0.031(11)
C33 0.155(12) 0.184(13) 0.065(8) 0.019(9) 0.001(9) 0.055(11)
C34 0.194(13) 0.196(13) 0.067(8) 0.015(10) -0.010(10) 0.021(12)
C54 0.216(14) 0.186(13) 0.072(9) -0.037(10) -0.012(10) -0.011(12)
C53 0.218(14) 0.202(13) 0.106(11) -0.044(10) -0.042(11) -0.032(13)
C67 0.218(14) 0.129(11) 0.145(11) -0.038(10) 0.011(12) -0.036(12)
C66 0.209(14) 0.127(11) 0.174(13) -0.038(11) -0.024(12) -0.036(11)
C65 0.219(14) 0.094(10) 0.193(13) -0.030(11) 0.034(12) -0.064(10)
C64 0.188(13) 0.134(12) 0.184(13) 0.000(12) 0.020(12) -0.068(11)
C63 0.170(13) 0.133(11) 0.164(12) 0.068(10) 0.021(11) -0.047(11)
C47 0.149(12) 0.160(12) 0.154(12) 0.076(10) 0.048(10) -0.034(11)
C46 0.165(12) 0.179(12) 0.111(10) 0.043(10) 0.076(10) -0.015(11)
C26 0.130(12) 0.189(12) 0.110(11) 0.000(10) 0.070(10) 0.019(10)
C27 0.126(12) 0.205(13) 0.107(10) 0.025(10) 0.049(10) 0.021(11)
C10 0.125(11) 0.170(12) 0.121(10) 0.010(10) 0.049(10) 0.055(10)
C11 0.093(10) 0.205(13) 0.122(10) 0.008(11) 0.034(9) 0.047(10)
C12 0.129(10) 0.187(12) 0.126(10) 0.018(10) 0.022(9) 0.074(9)
C13 0.122(11) 0.216(12) 0.094(9) 0.031(10) -0.005(9) 0.088(10)
C31 0.077(8) 0.213(13) 0.103(8) 0.021(10) -0.034(7) 0.031(10)
C32 0.134(11) 0.199(13) 0.091(9) 0.026(10) -0.037(9) 0.012(11)
C52 0.183(13) 0.191(13) 0.122(11) -0.020(11) -0.067(11) -0.032(12)
C51 0.186(13) 0.204(13) 0.168(12) -0.042(12) -0.040(12) -0.043(12)
C50 0.121(12) 0.214(14) 0.156(12) -0.024(12) -0.016(11) -0.071(11)
C49 0.127(11) 0.171(13) 0.169(12) 0.020(12) -0.005(11) -0.078(10)
C48 0.127(12) 0.198(13) 0.176(12) 0.038(12) 0.051(11) -0.052(12)
C28 0.087(9) 0.197(13) 0.124(10) 0.040(10) 0.048(8) -0.028(10)
C29 0.068(8) 0.233(13) 0.107(9) 0.044(11) 0.015(8) 0.000(10)
C30 0.070(8) 0.242(13) 0.118(9) 0.019(11) -0.011(8) -0.019(10)
C58A 0.104(9) 0.111(9) 0.149(10) -0.021(9) 0.045(8) 0.011(8)
C39A 0.061(8) 0.195(12) 0.177(12) -0.027(11) 0.003(9) 0.040(9)
C40A 0.084(9) 0.181(12) 0.156(12) -0.020(10) 0.006(9) 0.067(9)
C19A 0.056(7) 0.205(12) 0.174(12) -0.031(11) -0.006(9) -0.024(9)
C38A 0.067(7) 0.192(12) 0.167(12) -0.020(11) 0.009(9) 0.030(9)
C41A 0.100(9) 0.190(12) 0.138(11) 0.013(10) -0.034(9) 0.071(9)
C59A 0.125(10) 0.113(9) 0.167(11) 0.000(9) 0.030(9) 0.048(8)
C20A 0.069(8) 0.174(12) 0.140(11) -0.050(10) -0.022(8) -0.016(9)
C18A 0.069(8) 0.185(12) 0.164(12) -0.009(11) 0.012(9) -0.035(9)
C37A 0.073(8) 0.160(11) 0.165(11) -0.008(10) 0.043(8) -0.016(9)
C57A 0.108(9) 0.141(11) 0.169(11) -0.024(10) 0.043(9) 0.029(9)
C21A 0.074(8) 0.196(12) 0.096(9) 0.005(9) -0.034(7) 0.017(9)
C42A 0.154(12) 0.185(13) 0.136(11) 0.067(10) -0.019(11) 0.053(11)
C60A 0.171(12) 0.103(11) 0.172(12) 0.019(10) 0.041(10) 0.050(10)
C5A 0.117(10) 0.108(9) 0.091(8) -0.036(7) -0.019(8) -0.043(8)
C17A 0.127(10) 0.127(10) 0.136(10) -0.030(9) 0.059(8) -0.044(8)
C36A 0.100(10) 0.166(12) 0.127(11) 0.013(11) 0.048(10) 0.003(10)
C56A 0.121(9) 0.148(11) 0.091(9) -0.021(9) 0.040(8) 0.023(9)
C22A 0.136(11) 0.227(13) 0.094(10) -0.012(11) -0.058(9) 0.047(11)
C43A 0.164(12) 0.133(11) 0.136(11) 0.051(9) 0.009(10) 0.044(10)
C23A 0.160(12) 0.211(13) 0.078(8) 0.050(10) -0.019(9) 0.030(11)
C69A 0.150(10) 0.110(9) 0.138(11) -0.047(9) 0.051(9) -0.016(9)
C61A 0.157(11) 0.072(8) 0.155(11) 0.001(8) 0.028(10) 0.001(9)
C6A 0.118(10) 0.108(10) 0.145(11) -0.050(9) -0.039(9) 0.003(9)
C4A 0.143(11) 0.119(10) 0.174(11) -0.032(9) 0.022(10) -0.036(9)
C16A 0.166(12) 0.145(12) 0.199(13) 0.022(11) 0.062(12) -0.026(11)
C35A 0.167(12) 0.178(12) 0.135(11) 0.030(10) 0.070(10) -0.017(11)
C55A 0.132(10) 0.170(12) 0.089(9) -0.023(10) 0.046(8) 0.016(10)
C68A 0.119(9) 0.134(10) 0.093(8) -0.048(7) 0.016(8) 0.016(8)
C7A 0.151(11) 0.160(11) 0.101(9) -0.051(9) -0.049(9) 0.010(10)
C44A 0.175(12) 0.133(11) 0.141(11) 0.053(9) 0.055(10) 0.006(11)
C24A 0.188(13) 0.216(13) 0.082(9) 0.049(10) 0.032(10) 0.027(12)
C70A 0.151(11) 0.098(9) 0.168(11) -0.045(9) 0.030(10) -0.019(9)
C62A 0.157(12) 0.077(8) 0.160(11) 0.037(9) 0.014(10) -0.014(8)
C1A 0.134(10) 0.104(9) 0.126(10) -0.039(8) 0.037(9) -0.003(8)
C3A 0.161(12) 0.096(9) 0.151(11) 0.012(9) 0.026(10) 0.002(9)
C15A 0.210(13) 0.104(10) 0.191(12) 0.062(10) 0.034(12) 0.006(11)
C34A 0.193(13) 0.188(13) 0.095(10) 0.046(11) 0.042(10) 0.017(12)
C54A 0.149(11) 0.170(12) 0.039(5) -0.008(8) 0.018(7) 0.019(10)
C67A 0.161(11) 0.185(12) 0.101(10) -0.055(9) -0.028(10) -0.032(11)
C8A 0.161(12) 0.169(12) 0.087(9) -0.058(10) -0.006(10) 0.014(11)
C45A 0.173(12) 0.170(12) 0.123(10) 0.067(9) 0.061(10) 0.010(11)
C25A 0.159(12) 0.196(13) 0.085(9) -0.007(10) 0.053(9) 0.000(11)
C65A 0.122(10) 0.144(11) 0.170(12) -0.062(10) -0.015(10) -0.036(9)
C63A 0.136(11) 0.123(11) 0.187(12) 0.015(10) 0.041(10) -0.073(9)
C9A 0.138(11) 0.142(11) 0.120(11) -0.052(9) 0.005(9) 0.020(10)
C2A 0.128(10) 0.075(8) 0.131(10) 0.001(7) 0.021(9) 0.023(8)
C14A 0.232(14) 0.135(11) 0.158(12) 0.069(10) 0.021(12) 0.038(12)
C33A 0.237(14) 0.181(13) 0.113(10) 0.064(10) 0.024(12) 0.055(12)
C53A 0.173(12) 0.173(13) 0.066(8) -0.025(10) -0.026(9) 0.012(11)
C66A 0.112(10) 0.174(12) 0.115(10) -0.032(10) -0.018(9) -0.036(9)
C46A 0.142(11) 0.196(13) 0.146(11) 0.032(11) 0.071(10) -0.033(11)
C26A 0.129(11) 0.201(13) 0.119(11) -0.001(10) 0.071(9) 0.003(11)
C64A 0.110(9) 0.142(10) 0.138(10) -0.010(9) -0.007(9) -0.084(8)
C47A 0.125(11) 0.174(12) 0.196(13) -0.011(11) 0.068(11) -0.073(10)
C10A 0.094(9) 0.143(11) 0.151(11) -0.043(10) 0.012(9) 0.027(9)
C12A 0.137(10) 0.107(9) 0.137(10) 0.029(8) 0.050(9) 0.073(8)
C13A 0.185(12) 0.154(12) 0.160(12) 0.044(10) 0.024(11) 0.085(10)
C32A 0.194(13) 0.222(14) 0.109(10) 0.028(11) -0.045(11) 0.096(12)
C52A 0.143(11) 0.203(13) 0.082(9) 0.002(10) -0.041(9) 0.013(11)
C51A 0.125(11) 0.226(13) 0.109(10) -0.031(10) -0.044(9) 0.003(10)
C27A 0.074(8) 0.201(12) 0.155(12) -0.038(11) 0.039(9) 0.022(9)
C49A 0.070(8) 0.168(12) 0.173(12) -0.030(10) -0.022(9) -0.059(8)
C48A 0.057(7) 0.189(12) 0.197(13) -0.042(11) 0.027(9) -0.028(9)
C11A 0.097(9) 0.128(10) 0.151(11) -0.001(9) 0.016(9) 0.061(8)
C31A 0.181(13) 0.241(14) 0.125(12) 0.029(11) -0.027(11) 0.097(12)
C50A 0.083(9) 0.229(13) 0.165(12) -0.022(12) -0.040(9) 0.015(11)
C28A 0.057(7) 0.217(13) 0.182(13) -0.038(11) 0.017(9) 0.024(10)
C29A 0.075(9) 0.189(12) 0.174(12) -0.010(11) -0.004(10) 0.058(9)
C30A 0.086(9) 0.219(13) 0.177(13) 0.003(12) -0.018(10) 0.076(10)
C139 0.092(4) 0.079(4) 0.091(4) 0.011(3) 0.007(3) -0.005(3)
C131 0.118(5) 0.089(4) 0.101(4) -0.015(4) -0.008(4) 0.024(4)
C135 0.129(5) 0.084(3) 0.122(5) -0.007(3) 0.033(4) -0.002(3)
C127 0.086(4) 0.082(4) 0.107(4) -0.003(3) 0.010(3) 0.004(3)
C128 0.130(5) 0.091(4) 0.166(6) 0.004(4) -0.001(5) 0.019(4)
C140 0.164(8) 0.090(5) 0.185(8) 0.030(5) 0.048(7) -0.013(5)
C129 0.158(7) 0.104(5) 0.213(7) -0.004(6) -0.004(6) 0.018(5)
C142 0.211(12) 0.121(7) 0.258(14) -0.054(8) -0.076(11) 0.024(7)
C136 0.200(7) 0.118(4) 0.198(7) -0.049(4) 0.032(6) -0.027(5)
C141 0.208(11) 0.076(5) 0.259(13) 0.017(7) 0.058(10) -0.011(6)
C130 0.247(13) 0.160(9) 0.333(14) -0.003(10) -0.036(12) 0.045(10)
C132 0.303(13) 0.099(5) 0.246(11) 0.003(6) 0.137(11) 0.006(7)
C134 0.32(2) 0.129(11) 0.31(2) -0.020(13) 0.177(17) -0.002(13)
C133 0.317(15) 0.112(7) 0.263(13) 0.020(9) 0.146(13) 0.007(9)
C138 0.364(17) 0.201(10) 0.357(14) -0.153(10) 0.046(12) -0.063(11)
C137 0.270(10) 0.124(5) 0.261(9) -0.043(6) 0.031(8) -0.014(6)
C1B 0.322(19) 0.115(13) 0.268(18) -0.002(14) 0.138(17) 0.021(14)
C1C 0.313(16) 0.108(9) 0.252(15) -0.002(11) 0.128(14) 0.011(11)

loop_
_atom_type_symbol
_atom_type_description
_atom_type_scat_dispersion_real
_atom_type_scat_dispersion_imag
_atom_type_scat_source
C C 0.0181 0.0091 'International Tables Vol C Tables 4.2.6.8 and 6.1.1.4'
H H 0.0000 0.0000 'International Tables Vol C Tables 4.2.6.8 and 6.1.1.4'
O O 0.0492 0.0322 'International Tables Vol C Tables 4.2.6.8 and 6.1.1.4'
S S 0.3331 0.5567 'International Tables Vol C Tables 4.2.6.8 and 6.1.1.4'

loop_
_geom_angle_atom_site_label_1
_geom_angle_atom_site_label_2
_geom_angle_atom_site_label_3
_geom_angle
_geom_angle_site_symmetry_1
_geom_angle_site_symmetry_3
_geom_angle_publ_flag
C97 S01 C99 97.0(3) . . ?
C81 S02 C78 97.1(3) . . ?
C93 S03 C91 97.3(2) . . ?
C121 S04 C119 97.1(3) . . ?
C85 S05 C87 96.9(2) . . ?
C125 S06 C72 96.1(3) . . ?
C115 S07 C112 96.6(3) . . ?
C110 S08 C106 97.5(3) . . ?
C88 O009 C84 115.7(4) . . ?
C90 O00A C94 115.8(4) . . ?
C116 O00B C113 116.3(4) . . ?
C124 O00C C73 115.0(4) . . ?
C118 O00D C122 115.9(4) . . ?
C79 O00E C82 116.2(4) . . ?
C107 O00F C109 116.2(4) . . ?
C96 O00G C100 114.7(4) . . ?
C101 C102 C103 119.7(5) . . ?
C108 C102 C103 118.2(5) . . ?
C108 C102 C101 122.0(5) . . ?
C75 C74 H74 120.7 . . ?
C73 C74 H74 120.7 . . ?
C73 C74 C75 118.6(5) . . ?
O00G C96 C95 116.5(5) . . ?
C97 C96 O00G 119.8(5) . . ?
C97 C96 C95 123.7(5) . . ?
C76 C75 C74 119.1(5) . . ?
C80 C75 C74 121.4(6) . . ?
C80 C75 C76 119.3(5) . . ?
C105 C106 S08 121.2(5) . . ?
C105 C106 C107 119.5(5) . . ?
C107 C106 S08 119.3(4) . . ?
C104 C103 C102 119.8(5) . . ?
C104 C103 C105 120.7(5) . . ?
C105 C103 C102 119.4(5) . . ?
C96 C97 S01 120.0(4) . . ?
C96 C97 C98 118.9(5) . . ?
C98 C97 S01 121.1(4) . . ?
C104 C99 S01 122.9(4) . . ?
C104 C99 C100 119.7(5) . . ?
C100 C99 S01 117.4(4) . . ?
O00B C116 C115 119.7(5) . . ?
C117 C116 O00B 117.8(5) . . ?
C117 C116 C115 122.5(5) . . ?
C102 C101 H101 120.9 . . ?
C100 C101 C102 118.3(5) . . ?
C100 C101 H101 120.9 . . ?
C103 C104 H104 119.9 . . ?
C99 C104 C103 120.2(5) . . ?
C99 C104 H104 119.9 . . ?
C77 C76 C75 118.7(5) . . ?
C77 C76 C71 121.6(5) . . ?
C71 C76 C75 119.5(5) . . ?
O00G C100 C99 120.6(5) . . ?
C101 C100 O00G 117.1(5) . . ?
C101 C100 C99 122.3(5) . . ?
C116 C117 H117 120.9 . . ?
C116 C117 C118 118.2(5) . . ?
C118 C117 H117 120.9 . . ?
C76 C77 H77 119.0 . . ?
C78 C77 C76 122.0(5) . . ?
C78 C77 H77 119.0 . . ?
C124 C123 C122 116.7(6) . . ?
C124 C123 C131 123.3(6) . . ?
C122 C123 C131 120.0(6) . . ?
C106 C105 C103 120.1(5) . . ?
C106 C105 H105 120.0 . . ?
C103 C105 H105 120.0 . . ?
C74 C73 O00C 117.3(5) . . ?
C74 C73 C72 123.3(5) . . ?
C72 C73 O00C 119.3(5) . . ?
C110 C111 H111 120.0 . . ?
C112 C111 H111 120.0 . . ?
C112 C111 C110 120.0(5) . . ?
C76 C71 H71 119.9 . . ?
C72 C71 C76 120.2(5) . . ?
C72 C71 H71 119.9 . . ?
C112 C113 O00B 119.3(5) . . ?
C114 C113 O00B 117.5(5) . . ?
C114 C113 C112 123.2(5) . . ?
O00D C118 C117 117.2(5) . . ?
O00D C118 C119 121.9(5) . . ?
C119 C118 C117 120.9(5) . . ?
C122 C121 S04 121.4(5) . . ?
C122 C121 C126 119.2(5) . . ?
C126 C121 S04 119.5(5) . . ?
C75 C80 H80 119.4 . . ?
C79 C80 C75 121.1(5) . . ?
C79 C80 H80 119.4 . . ?
C77 C78 S02 122.2(5) . . ?
C77 C78 C79 118.8(5) . . ?
C79 C78 S02 119.0(4) . . ?
O00F C109 C110 120.8(5) . . ?
O00F C109 C114 116.9(5) . . ?
C114 C109 C110 122.3(5) . . ?
C111 C110 S08 121.5(5) . . ?
C111 C110 C109 118.4(5) . . ?
C109 C110 S08 120.1(4) . . ?
C123 C124 O00C 117.8(6) . . ?
C123 C124 C125 123.3(5) . . ?
C125 C124 O00C 118.9(5) . . ?
C124 C125 S06 120.4(5) . . ?
C124 C125 C126 119.4(5) . . ?
C126 C125 S06 120.2(5) . . ?
C82 C83 C127 120.6(5) . . ?
C84 C83 C82 117.1(5) . . ?
C84 C83 C127 122.2(5) . . ?
O00F C107 C106 120.6(5) . . ?
C108 C107 O00F 117.8(6) . . ?
C108 C107 C106 121.5(5) . . ?
C115 C120 H120 119.6 . . ?
C115 C120 C119 120.9(5) . . ?
C119 C120 H120 119.6 . . ?
C111 C112 S07 120.4(5) . . ?
C113 C112 S07 120.4(4) . . ?
C113 C112 C111 119.2(5) . . ?
O00E C82 C83 116.5(5) . . ?
C81 C82 O00E 120.7(5) . . ?
C81 C82 C83 122.8(5) . . ?
C94 C93 S03 120.7(4) . . ?
C94 C93 C98 119.1(5) . . ?
C98 C93 S03 120.2(5) . . ?
C116 C115 S07 119.1(4) . . ?
C120 C115 S07 123.0(4) . . ?
C120 C115 C116 117.9(5) . . ?
C93 C94 O00A 120.6(5) . . ?
C93 C94 C95 123.9(5) . . ?
C95 C94 O00A 115.5(5) . . ?
O00D C122 C123 116.5(6) . . ?
C121 C122 O00D 120.6(5) . . ?
C121 C122 C123 122.9(6) . . ?
C113 C114 C109 116.6(5) . . ?
C113 C114 C135 122.4(6) . . ?
C109 C114 C135 121.0(6) . . ?
C96 C95 C139 121.6(5) . . ?
C94 C95 C96 115.0(5) . . ?
C94 C95 C139 123.4(5) . . ?
C81 C86 H86 119.6 . . ?
C85 C86 H86 119.6 . . ?
C85 C86 C81 120.9(6) . . ?
C82 C81 S02 121.4(4) . . ?
C82 C81 C86 118.1(5) . . ?
C86 C81 S02 120.5(5) . . ?
C97 C98 H98 120.3 . . ?
C93 C98 C97 119.3(5) . . ?
C93 C98 H98 120.3 . . ?
O00E C79 C78 121.3(5) . . ?
C80 C79 O00E 118.6(5) . . ?
C80 C79 C78 120.1(5) . . ?
C91 C92 H92 120.0 . . ?
C91 C92 C87 120.0 . . ?
C87 C92 H92 120.0 . . ?
C92 C91 S03 120.5(2) . . ?
C90 C91 S03 119.4(2) . . ?
C90 C91 C92 120.0 . . ?
O00A C90 C91 122.1(3) . . ?
O00A C90 C89 117.8(3) . . ?
C89 C90 C91 120.0 . . ?
C90 C89 H89 120.0 . . ?
C90 C89 C88 120.0 . . ?
C88 C89 H89 120.0 . . ?
O009 C88 C89 117.3(3) . . ?
O009 C88 C87 122.7(3) . . ?
C87 C88 C89 120.0 . . ?
C92 C87 S05 122.0(2) . . ?
C88 C87 S05 118.0(2) . . ?
C88 C87 C92 120.0 . . ?
O009 C84 C85 119.3(5) . . ?
C83 C84 O009 118.3(5) . . ?
C83 C84 C85 122.4(5) . . ?
C73 C72 S06 118.8(4) . . ?
C71 C72 S06 121.9(5) . . ?
C71 C72 C73 119.3(5) . . ?
C102 C108 H108 119.4 . . ?
C107 C108 C102 121.2(6) . . ?
C107 C108 H108 119.4 . . ?
C121 C126 C125 118.5(6) . . ?
C121 C126 H126 120.8 . . ?
C125 C126 H126 120.8 . . ?
C118 C119 S04 119.8(5) . . ?
C118 C119 C120 119.5(5) . . ?
C120 C119 S04 120.7(5) . . ?
C86 C85 S05 121.4(5) . . ?
C86 C85 C84 118.6(5) . . ?
C84 C85 S05 120.0(4) . . ?
C40 C39 C19 119.2(13) . . ?
C40 C39 C38 126.4(14) . . ?
C38 C39 C19 106.0(11) . . ?
C39 C40 C59 112.8(12) . . ?
C41 C40 C39 121.9(15) . . ?
C41 C40 C59 117.0(14) . . ?
C40 C41 C21 118.0(12) . . ?
C40 C41 C42 125.5(15) . . ?
C42 C41 C21 107.4(11) . . ?
C20 C21 C41 115.3(14) . . ?
C20 C21 C22 131.6(15) . . ?
C22 C21 C41 102.5(11) . . ?
C21 C20 C19 131.0(18) . . ?
C21 C20 C5 112.6(14) . . ?
C19 C20 C5 108.9(13) . . ?
C20 C19 C39 114.2(14) . . ?
C20 C19 C18 131.5(15) . . ?
C18 C19 C39 106.7(11) . . ?
C37 C18 C19 109.1(11) . . ?
C17 C18 C19 120.1(13) . . ?
C17 C18 C37 118.8(14) . . ?
C18 C37 C38 107.6(12) . . ?
C36 C37 C18 120.6(14) . . ?
C36 C37 C38 118.9(14) . . ?
C39 C38 C37 110.6(12) . . ?
C57 C38 C39 120.6(15) . . ?
C57 C38 C37 118.7(15) . . ?
C38 C57 C58 117.5(15) . . ?
C38 C57 C56 121.9(16) . . ?
C56 C57 C58 108.8(13) . . ?
C57 C58 C69 106.5(11) . . ?
C59 C58 C57 126.6(15) . . ?
C59 C58 C69 118.5(14) . . ?
C58 C59 C40 115.7(13) . . ?
C58 C59 C60 122.1(16) . . ?
C60 C59 C40 113.8(13) . . ?
C59 C60 C43 124.0(14) . . ?
C59 C60 C61 118.5(13) . . ?
C43 C60 C61 107.1(11) . . ?
C60 C43 C44 108.3(12) . . ?
C42 C43 C60 121.0(14) . . ?
C42 C43 C44 118.3(13) . . ?
C41 C42 C23 108.7(12) . . ?
C43 C42 C41 118.6(14) . . ?
C43 C42 C23 123.1(14) . . ?
C22 C23 C42 109.8(12) . . ?
C24 C23 C42 116.3(13) . . ?
C24 C23 C22 123.3(15) . . ?
C23 C22 C21 111.5(12) . . ?
C7 C22 C21 117.3(15) . . ?
C7 C22 C23 121.7(15) . . ?
C22 C7 C6 115.7(15) . . ?
C22 C7 C8 116.7(14) . . ?
C8 C7 C6 114.3(13) . . ?
C7 C6 C1 102.8(11) . . ?
C5 C6 C7 133.9(15) . . ?
C5 C6 C1 118.0(14) . . ?
C6 C5 C20 108.6(14) . . ?
C4 C5 C20 113.5(15) . . ?
C4 C5 C6 128.4(18) . . ?
C5 C4 C17 133.8(16) . . ?
C5 C4 C3 116.5(14) . . ?
C17 C4 C3 101.8(11) . . ?
C18 C17 C4 112.1(13) . . ?
C18 C17 C16 123.5(13) . . ?
C16 C17 C4 113.5(12) . . ?
C17 C16 C15 108.4(11) . . ?
C35 C16 C17 120.0(12) . . ?
C35 C16 C15 119.1(13) . . ?
C16 C35 C36 117.1(12) . . ?
C16 C35 C34 119.8(14) . . ?
C34 C35 C36 109.2(11) . . ?
C37 C36 C35 119.9(13) . . ?
C37 C36 C55 120.7(13) . . ?
C55 C36 C35 107.6(11) . . ?
C36 C55 C54 107.2(11) . . ?
C56 C55 C36 121.9(14) . . ?
C56 C55 C54 120.0(14) . . ?
C57 C56 C68 108.6(13) . . ?
C55 C56 C57 118.0(15) . . ?
C55 C56 C68 118.5(15) . . ?
C69 C68 C56 107.9(12) . . ?
C67 C68 C56 120.1(15) . . ?
C67 C68 C69 119.7(15) . . ?
C68 C69 C58 108.2(12) . . ?
C70 C69 C58 118.4(13) . . ?
C70 C69 C68 125.3(14) . . ?
C69 C70 C65 113.1(13) . . ?
C61 C70 C69 122.7(16) . . ?
C61 C70 C65 115.4(15) . . ?
C70 C61 C60 118.8(14) . . ?
C70 C61 C62 125.0(16) . . ?
C62 C61 C60 106.5(11) . . ?
C44 C62 C61 109.2(12) . . ?
C63 C62 C61 119.7(14) . . ?
C63 C62 C44 118.5(14) . . ?
C62 C44 C43 108.8(12) . . ?
C45 C44 C43 119.0(14) . . ?
C45 C44 C62 121.4(15) . . ?
C44 C45 C24 122.7(14) . . ?
C44 C45 C46 119.3(14) . . ?
C24 C45 C46 107.8(12) . . ?
C23 C24 C45 120.4(12) . . ?
C23 C24 C25 116.2(13) . . ?
C45 C24 C25 109.7(11) . . ?
C8 C25 C24 116.2(12) . . ?
C8 C25 C26 121.5(13) . . ?
C26 C25 C24 105.9(11) . . ?
C7 C8 C9 102.9(11) . . ?
C25 C8 C7 125.9(14) . . ?
C25 C8 C9 118.7(13) . . ?
C1 C9 C8 112.5(12) . . ?
C10 C9 C8 119.3(14) . . ?
C10 C9 C1 120.5(14) . . ?
C9 C1 C6 107.0(12) . . ?
C2 C1 C6 115.2(13) . . ?
C2 C1 C9 126.7(15) . . ?
C1 C2 C3 125.7(16) . . ?
C1 C2 C12 113.3(14) . . ?
C3 C2 C12 114.1(13) . . ?
C2 C3 C4 115.4(13) . . ?
C2 C3 C15 125.6(15) . . ?
C15 C3 C4 107.5(11) . . ?
C3 C15 C16 108.7(12) . . ?
C14 C15 C16 119.7(15) . . ?
C14 C15 C3 121.2(15) . . ?
C15 C14 C33 121.8(15) . . ?
C15 C14 C13 119.6(14) . . ?
C13 C14 C33 107.6(11) . . ?
C34 C33 C14 120.3(13) . . ?
C34 C33 C32 122.2(14) . . ?
C32 C33 C14 105.7(11) . . ?
C35 C34 C54 108.1(11) . . ?
C33 C34 C35 119.2(14) . . ?
C33 C34 C54 123.0(15) . . ?
C34 C54 C55 107.7(12) . . ?
C53 C54 C55 121.8(15) . . ?
C53 C54 C34 116.1(15) . . ?
C54 C53 C67 116.7(14) . . ?
C54 C53 C52 122.3(15) . . ?
C52 C53 C67 110.0(13) . . ?
C68 C67 C53 122.7(15) . . ?
C68 C67 C66 120.2(15) . . ?
C53 C67 C66 107.7(12) . . ?
C67 C66 C51 104.0(11) . . ?
C65 C66 C67 124.3(16) . . ?
C65 C66 C51 117.7(15) . . ?
C66 C65 C70 116.8(14) . . ?
C64 C65 C70 115.6(14) . . ?
C64 C65 C66 123.9(17) . . ?
C65 C64 C63 126.8(15) . . ?
C65 C64 C49 117.2(13) . . ?
C63 C64 C49 106.9(11) . . ?
C62 C63 C64 117.3(13) . . ?
C62 C63 C47 120.6(14) . . ?
C47 C63 C64 109.5(12) . . ?
C63 C47 C48 109.3(12) . . ?
C46 C47 C63 120.4(15) . . ?
C46 C47 C48 119.0(13) . . ?
C47 C46 C45 119.8(14) . . ?
C47 C46 C26 121.0(13) . . ?
C26 C46 C45 106.6(11) . . ?
C25 C26 C46 109.9(12) . . ?
C27 C26 C25 118.1(14) . . ?
C27 C26 C46 118.8(14) . . ?
C26 C27 C10 121.6(14) . . ?
C26 C27 C28 121.9(14) . . ?
C10 C27 C28 107.6(12) . . ?
C9 C10 C27 120.5(14) . . ?
C9 C10 C11 118.2(14) . . ?
C11 C10 C27 109.7(12) . . ?
C10 C11 C29 108.4(11) . . ?
C12 C11 C10 125.9(14) . . ?
C12 C11 C29 116.5(13) . . ?
C11 C12 C2 115.3(12) . . ?
C13 C12 C2 114.8(13) . . ?
C13 C12 C11 123.3(16) . . ?
C14 C13 C31 103.2(11) . . ?
C12 C13 C14 124.7(14) . . ?
C12 C13 C31 119.5(14) . . ?
C32 C31 C13 111.3(12) . . ?
C30 C31 C13 115.9(12) . . ?
C30 C31 C32 124.0(14) . . ?
C31 C32 C33 112.1(12) . . ?
C52 C32 C33 115.3(14) . . ?
C52 C32 C31 120.4(13) . . ?
C32 C52 C53 121.2(14) . . ?
C32 C52 C51 118.1(14) . . ?
C51 C52 C53 110.1(13) . . ?
C52 C51 C66 108.0(12) . . ?
C50 C51 C66 117.3(14) . . ?
C50 C51 C52 129.3(15) . . ?
C51 C50 C49 123.3(17) . . ?
C51 C50 C30 112.1(13) . . ?
C49 C50 C30 115.0(13) . . ?
C50 C49 C64 118.3(14) . . ?
C50 C49 C48 126.4(15) . . ?
C48 C49 C64 105.8(11) . . ?
C49 C48 C47 108.4(12) . . ?
C28 C48 C47 118.9(15) . . ?
C28 C48 C49 117.4(15) . . ?
C27 C28 C29 109.8(11) . . ?
C48 C28 C27 120.1(14) . . ?
C48 C28 C29 121.0(14) . . ?
C28 C29 C11 104.5(10) . . ?
C30 C29 C11 120.3(12) . . ?
C30 C29 C28 125.7(15) . . ?
C31 C30 C50 115.6(12) . . ?
C29 C30 C31 123.1(14) . . ?
C29 C30 C50 114.2(13) . . ?
C59A C58A C57A 124.9(12) . . ?
C59A C58A C69A 119.1(10) . . ?
C57A C58A C69A 104.9(11) . . ?
C40A C39A C19A 116.2(12) . . ?
C40A C39A C38A 130.0(13) . . ?
C38A C39A C19A 103.5(11) . . ?
C39A C40A C41A 127.3(10) . . ?
C39A C40A C59A 110.5(8) . . ?
C41A C40A C59A 114.8(8) . . ?
C20A C19A C39A 116.7(11) . . ?
C20A C19A C18A 128.9(13) . . ?
C18A C19A C39A 107.9(11) . . ?
C39A C38A C37A 110.5(12) . . ?
C57A C38A C39A 120.3(14) . . ?
C57A C38A C37A 119.6(13) . . ?
C40A C41A C21A 116.3(11) . . ?
C40A C41A C42A 128.0(12) . . ?
C42A C41A C21A 105.8(10) . . ?
C58A C59A C40A 116.0(7) . . ?
C60A C59A C58A 125.6(10) . . ?
C60A C59A C40A 111.8(8) . . ?
C19A C20A C5A 112.4(10) . . ?
C21A C20A C19A 127.7(10) . . ?
C21A C20A C5A 113.7(9) . . ?
C19A C18A C37A 110.8(12) . . ?
C17A C18A C19A 120.2(13) . . ?
C17A C18A C37A 115.8(13) . . ?
C18A C37A C38A 107.1(12) . . ?
C36A C37A C38A 122.4(13) . . ?
C36A C37A C18A 119.5(13) . . ?
C58A C57A C56A 112.9(12) . . ?
C38A C57A C58A 118.3(14) . . ?
C38A C57A C56A 118.7(14) . . ?
C20A C21A C41A 114.9(11) . . ?
C20A C21A C22A 128.3(12) . . ?
C22A C21A C41A 105.5(11) . . ?
C41A C42A C23A 109.8(12) . . ?
C43A C42A C41A 117.1(14) . . ?
C43A C42A C23A 121.5(13) . . ?
C59A C60A C43A 128.0(12) . . ?
C59A C60A C61A 115.7(12) . . ?
C43A C60A C61A 106.6(11) . . ?
C6A C5A C20A 110.7(9) . . ?
C6A C5A C4A 128.0(10) . . ?
C4A C5A C20A 114.1(10) . . ?
C18A C17A C4A 115.1(12) . . ?
C18A C17A C16A 121.1(13) . . ?
C16A C17A C4A 112.9(12) . . ?
C37A C36A C35A 121.6(14) . . ?
C37A C36A C55A 116.7(13) . . ?
C35A C36A C55A 109.0(12) . . ?
C57A C56A C68A 106.6(12) . . ?
C55A C56A C57A 121.3(14) . . ?
C55A C56A C68A 120.3(13) . . ?
C21A C22A C23A 111.3(12) . . ?
C7A C22A C21A 116.2(14) . . ?
C7A C22A C23A 119.7(14) . . ?
C42A C43A C60A 120.2(13) . . ?
C42A C43A C44A 117.9(13) . . ?
C60A C43A C44A 110.0(12) . . ?
C42A C23A C22A 107.5(12) . . ?
C24A C23A C42A 121.3(14) . . ?
C24A C23A C22A 120.1(14) . . ?
C68A C69A C58A 107.1(10) . . ?
C70A C69A C58A 114.5(11) . . ?
C70A C69A C68A 129.5(12) . . ?
C70A C61A C60A 118.2(11) . . ?
C70A C61A C62A 126.3(12) . . ?
C62A C61A C60A 106.0(11) . . ?
C5A C6A C7A 129.7(13) . . ?
C5A C6A C1A 115.1(11) . . ?
C7A C6A C1A 104.1(11) . . ?
C5A C4A C17A 129.1(12) . . ?
C5A C4A C3A 117.4(12) . . ?
C17A C4A C3A 105.0(11) . . ?
C17A C16A C15A 108.9(12) . . ?
C35A C16A C17A 122.7(14) . . ?
C35A C16A C15A 115.9(14) . . ?
C36A C35A C34A 107.5(12) . . ?
C16A C35A C36A 119.4(14) . . ?
C16A C35A C34A 122.1(15) . . ?
C56A C55A C36A 121.3(14) . . ?
C56A C55A C54A 119.4(13) . . ?
C54A C55A C36A 108.1(12) . . ?
C69A C68A C56A 108.6(11) . . ?
C67A C68A C56A 122.6(13) . . ?
C67A C68A C69A 117.6(12) . . ?
C22A C7A C6A 121.0(14) . . ?
C22A C7A C8A 119.1(13) . . ?
C6A C7A C8A 112.6(12) . . ?
C43A C44A C62A 104.2(12) . . ?
C45A C44A C43A 120.2(14) . . ?
C45A C44A C62A 121.0(14) . . ?
C23A C24A C45A 116.3(13) . . ?
C23A C24A C25A 118.4(15) . . ?
C25A C24A C45A 106.3(12) . . ?
C69A C70A C61A 126.0(9) . . ?
C69A C70A C65A 112.9(8) . . ?
C61A C70A C65A 112.7(8) . . ?
C61A C62A C44A 113.2(11) . . ?
C63A C62A C61A 120.4(12) . . ?
C63A C62A C44A 116.4(13) . . ?
C9A C1A C6A 105.9(11) . . ?
C2A C1A C6A 116.8(10) . . ?
C2A C1A C9A 125.2(12) . . ?
C15A C3A C4A 109.1(11) . . ?
C2A C3A C4A 116.6(11) . . ?
C2A C3A C15A 127.0(13) . . ?
C3A C15A C16A 104.1(11) . . ?
C14A C15A C16A 123.3(15) . . ?
C14A C15A C3A 121.0(14) . . ?
C54A C34A C35A 106.8(12) . . ?
C33A C34A C35A 121.4(14) . . ?
C33A C34A C54A 117.5(15) . . ?
C34A C54A C55A 108.6(12) . . ?
C53A C54A C55A 120.6(13) . . ?
C53A C54A C34A 118.8(13) . . ?
C68A C67A C53A 118.5(13) . . ?
C68A C67A C66A 121.4(14) . . ?
C66A C67A C53A 111.8(12) . . ?
C25A C8A C7A 120.2(14) . . ?
C25A C8A C9A 122.3(13) . . ?
C9A C8A C7A 106.5(13) . . ?
C44A C45A C24A 122.5(14) . . ?
C44A C45A C46A 121.0(14) . . ?
C46A C45A C24A 107.1(13) . . ?
C24A C25A C26A 110.6(12) . . ?
C8A C25A C24A 121.9(14) . . ?
C8A C25A C26A 120.0(14) . . ?
C66A C65A C70A 114.5(7) . . ?
C64A C65A C70A 114.1(8) . . ?
C64A C65A C66A 126.2(9) . . ?
C62A C63A C64A 117.5(12) . . ?
C62A C63A C47A 120.6(13) . . ?
C64A C63A C47A 110.7(11) . . ?
C1A C9A C8A 110.8(12) . . ?
C10A C9A C1A 120.1(13) . . ?
C10A C9A C8A 119.0(13) . . ?
C1A C2A C3A 125.2(9) . . ?
C1A C2A C12A 116.7(8) . . ?
C3A C2A C12A 110.9(8) . . ?
C15A C14A C33A 120.6(15) . . ?
C15A C14A C13A 120.1(14) . . ?
C13A C14A C33A 108.0(12) . . ?
C34A C33A C14A 116.5(13) . . ?
C34A C33A C32A 124.6(15) . . ?
C32A C33A C14A 107.1(12) . . ?
C54A C53A C67A 118.3(13) . . ?
C54A C53A C52A 120.7(13) . . ?
C52A C53A C67A 105.6(13) . . ?
C67A C66A C51A 104.2(11) . . ?
C65A C66A C67A 123.6(12) . . ?
C65A C66A C51A 114.6(11) . . ?
C26A C46A C45A 110.1(13) . . ?
C47A C46A C45A 119.5(14) . . ?
C47A C46A C26A 120.9(14) . . ?
C46A C26A C25A 105.1(13) . . ?
C27A C26A C25A 116.8(14) . . ?
C27A C26A C46A 122.9(15) . . ?
C65A C64A C63A 129.0(12) . . ?
C65A C64A C49A 116.0(10) . . ?
C63A C64A C49A 105.3(10) . . ?
C63A C47A C48A 109.0(12) . . ?
C46A C47A C63A 121.3(15) . . ?
C46A C47A C48A 116.9(13) . . ?
C9A C10A C27A 118.9(13) . . ?
C9A C10A C11A 119.6(14) . . ?
C11A C10A C27A 109.4(12) . . ?
C13A C12A C2A 114.1(8) . . ?
C11A C12A C2A 111.7(7) . . ?
C11A C12A C13A 126.0(11) . . ?
C14A C13A C31A 107.5(12) . . ?
C12A C13A C14A 126.5(12) . . ?
C12A C13A C31A 117.5(13) . . ?
C33A C32A C31A 109.9(12) . . ?
C52A C32A C33A 121.7(15) . . ?
C52A C32A C31A 117.7(14) . . ?
C53A C52A C51A 112.1(12) . . ?
C32A C52A C53A 116.5(13) . . ?
C32A C52A C51A 119.0(13) . . ?
C52A C51A C66A 105.7(11) . . ?
C50A C51A C66A 117.5(12) . . ?
C50A C51A C52A 128.3(13) . . ?
C26A C27A C10A 123.0(13) . . ?
C26A C27A C28A 117.6(14) . . ?
C10A C27A C28A 107.4(13) . . ?
C48A C49A C64A 105.7(11) . . ?
C50A C49A C64A 114.8(11) . . ?
C50A C49A C48A 129.7(12) . . ?
C49A C48A C47A 109.2(12) . . ?
C28A C48A C47A 122.3(13) . . ?
C28A C48A C49A 121.1(14) . . ?
C10A C11A C29A 107.3(11) . . ?
C12A C11A C10A 126.5(11) . . ?
C12A C11A C29A 116.4(11) . . ?
C32A C31A C13A 107.4(12) . . ?
C30A C31A C13A 118.5(13) . . ?
C30A C31A C32A 126.7(14) . . ?
C51A C50A C49A 129.1(11) . . ?
C51A C50A C30A 113.6(10) . . ?
C49A C50A C30A 111.0(8) . . ?
C48A C28A C27A 119.1(13) . . ?
C48A C28A C29A 116.4(13) . . ?
C29A C28A C27A 110.5(12) . . ?
C28A C29A C11A 105.4(11) . . ?
C30A C29A C11A 116.7(11) . . ?
C30A C29A C28A 128.0(12) . . ?
C31A C30A C50A 114.5(10) . . ?
C31A C30A C29A 124.2(11) . . ?
C29A C30A C50A 113.6(8) . . ?
C95 C139 H13A 108.9 . . ?
C95 C139 H13B 108.9 . . ?
C95 C139 C140 113.4(5) . . ?
H13A C139 H13B 107.7 . . ?
C140 C139 H13A 108.9 . . ?
C140 C139 H13B 108.9 . . ?
C123 C131 H13C 108.8 . . ?
C123 C131 H13D 108.8 . . ?
H13C C131 H13D 107.7 . . ?
C132 C131 C123 114.0(6) . . ?
C132 C131 H13C 108.8 . . ?
C132 C131 H13D 108.8 . . ?
C114 C135 H13E 108.2 . . ?
C114 C135 H13F 108.2 . . ?
H13E C135 H13F 107.4 . . ?
C136 C135 C114 116.3(7) . . ?
C136 C135 H13E 108.2 . . ?
C136 C135 H13F 108.2 . . ?
C83 C127 H12A 108.7 . . ?
C83 C127 H12B 108.7 . . ?
H12A C127 H12B 107.6 . . ?
C128 C127 C83 114.1(6) . . ?
C128 C127 H12A 108.7 . . ?
C128 C127 H12B 108.7 . . ?
C127 C128 H12C 109.7 . . ?
C127 C128 H12D 109.7 . . ?
C127 C128 C129 109.9(7) . . ?
H12C C128 H12D 108.2 . . ?
C129 C128 H12C 109.7 . . ?
C129 C128 H12D 109.7 . . ?
C139 C140 H14A 108.5 . . ?
C139 C140 H14B 108.5 . . ?
H14A C140 H14B 107.5 . . ?
C141 C140 C139 115.2(7) . . ?
C141 C140 H14A 108.5 . . ?
C141 C140 H14B 108.5 . . ?
C128 C129 H12E 109.7 . . ?
C128 C129 H12F 109.7 . . ?
H12E C129 H12F 108.2 . . ?
C130 C129 C128 109.9(10) . . ?
C130 C129 H12E 109.7 . . ?
C130 C129 H12F 109.7 . . ?
H14C C142 H14D 109.5 . . ?
H14C C142 H14E 109.5 . . ?
H14D C142 H14E 109.5 . . ?
C141 C142 H14C 109.5 . . ?
C141 C142 H14D 109.5 . . ?
C141 C142 H14E 109.5 . . ?
C135 C136 H13G 109.2 . . ?
C135 C136 H13H 109.2 . . ?
C135 C136 C137 112.2(10) . . ?
H13G C136 H13H 107.9 . . ?
C137 C136 H13G 109.2 . . ?
C137 C136 H13H 109.2 . . ?
C140 C141 C142 111.8(9) . . ?
C140 C141 H14F 109.3 . . ?
C140 C141 H14G 109.3 . . ?
C142 C141 H14F 109.3 . . ?
C142 C141 H14G 109.3 . . ?
H14F C141 H14G 107.9 . . ?
C129 C130 H13I 105.7 . . ?
C129 C130 H13J 109.5 . . ?
C129 C130 H13K 113.0 . . ?
H13I C130 H13J 109.6 . . ?
H13I C130 H13K 109.5 . . ?
H13J C130 H13K 109.5 . . ?
C131 C132 H13L 109.6 . . ?
C131 C132 H13M 109.6 . . ?
C131 C132 H13N 107.1 . . ?
C131 C132 H13O 107.1 . . ?
C131 C132 C133 110.3(10) . . ?
C131 C132 C1C 120.7(15) . . ?
H13L C132 H13M 108.1 . . ?
H13N C132 H13O 106.8 . . ?
C133 C132 H13L 109.6 . . ?
C133 C132 H13M 109.6 . . ?
C1C C132 H13N 107.1 . . ?
C1C C132 H13O 107.1 . . ?
H13P C134 H13Q 109.5 . . ?
H13P C134 H13R 109.5 . . ?
H13Q C134 H13R 109.4 . . ?
C133 C134 H13P 104.5 . . ?
C133 C134 H13Q 128.4 . . ?
C133 C134 H13R 93.9 . . ?
C132 C133 C134 111.7(12) . . ?
C132 C133 H13S 109.3 . . ?
C132 C133 H13T 109.3 . . ?
C134 C133 H13S 109.3 . . ?
C134 C133 H13T 109.3 . . ?
H13S C133 H13T 107.9 . . ?
H13U C138 H13V 109.5 . . ?
H13U C138 H13W 109.5 . . ?
H13V C138 H13W 109.5 . . ?
C137 C138 H13U 109.5 . . ?
C137 C138 H13V 109.5 . . ?
C137 C138 H13W 109.5 . . ?
C136 C137 C138 95.5(10) . . ?
C136 C137 H13X 112.6 . . ?
C136 C137 H13Y 112.6 . . ?
C138 C137 H13X 112.6 . . ?
C138 C137 H13Y 112.6 . . ?
H13X C137 H13Y 110.1 . . ?
H1BA C1B H1BB 109.4 . . ?
H1BA C1B H1BC 109.5 . . ?
H1BB C1B H1BC 109.5 . . ?
C1C C1B H1BA 80.0 . . ?
C1C C1B H1BB 121.1 . . ?
C1C C1B H1BC 121.8 . . ?
C132 C1C C1B 118.2(18) . . ?
C132 C1C H1CA 107.8 . . ?
C132 C1C H1CB 107.8 . . ?
C1B C1C H1CA 107.8 . . ?
C1B C1C H1CB 107.8 . . ?
H1CA C1C H1CB 107.1 . . ?

loop_
_geom_bond_atom_site_label_1
_geom_bond_atom_site_label_2
_geom_bond_distance
_geom_bond_site_symmetry_2
_geom_bond_publ_flag
S01 C97 1.751(5) . ?
S01 C99 1.759(5) . ?
S02 C78 1.759(6) . ?
S02 C81 1.759(5) . ?
S03 C93 1.767(6) . ?
S03 C91 1.770(3) . ?
S04 C121 1.753(6) . ?
S04 C119 1.762(6) . ?
S05 C87 1.768(3) . ?
S05 C85 1.762(6) . ?
S06 C125 1.757(6) . ?
S06 C72 1.758(6) . ?
S07 C112 1.761(6) . ?
S07 C115 1.749(6) . ?
S08 C106 1.762(6) . ?
S08 C110 1.757(6) . ?
O009 C88 1.374(4) . ?
O009 C84 1.391(7) . ?
O00A C94 1.400(6) . ?
O00A C90 1.377(4) . ?
O00B C116 1.391(6) . ?
O00B C113 1.391(6) . ?
O00C C73 1.408(6) . ?
O00C C124 1.399(6) . ?
O00D C118 1.378(6) . ?
O00D C122 1.394(7) . ?
O00E C82 1.395(6) . ?
O00E C79 1.376(6) . ?
O00F C109 1.393(6) . ?
O00F C107 1.386(6) . ?
O00G C96 1.393(6) . ?
O00G C100 1.401(6) . ?
C102 C103 1.430(8) . ?
C102 C101 1.419(7) . ?
C102 C108 1.416(7) . ?
C74 H74 0.9500 . ?
C74 C75 1.436(7) . ?
C74 C73 1.358(8) . ?
C96 C97 1.379(8) . ?
C96 C95 1.403(7) . ?
C75 C76 1.425(8) . ?
C75 C80 1.395(7) . ?
C106 C105 1.368(8) . ?
C106 C107 1.425(8) . ?
C103 C104 1.416(8) . ?
C103 C105 1.424(7) . ?
C97 C98 1.403(7) . ?
C99 C104 1.366(7) . ?
C99 C100 1.418(8) . ?
C116 C117 1.368(8) . ?
C116 C115 1.409(8) . ?
C101 H101 0.9500 . ?
C101 C100 1.383(7) . ?
C104 H104 0.9500 . ?
C76 C77 1.384(7) . ?
C76 C71 1.424(7) . ?
C117 H117 0.9500 . ?
C117 C118 1.399(8) . ?
C77 H77 0.9500 . ?
C77 C78 1.379(7) . ?
C123 C124 1.365(8) . ?
C123 C122 1.403(8) . ?
C123 C131 1.523(9) . ?
C105 H105 0.9500 . ?
C73 C72 1.404(8) . ?
C111 H111 0.9500 . ?
C111 C110 1.394(8) . ?
C111 C112 1.384(8) . ?
C71 H71 0.9500 . ?
C71 C72 1.375(7) . ?
C113 C112 1.378(8) . ?
C113 C114 1.374(8) . ?
C118 C119 1.388(8) . ?
C121 C122 1.374(8) . ?
C121 C126 1.409(8) . ?
C80 H80 0.9500 . ?
C80 C79 1.363(7) . ?
C78 C79 1.425(8) . ?
C109 C110 1.400(8) . ?
C109 C114 1.393(8) . ?
C124 C125 1.377(8) . ?
C125 C126 1.416(8) . ?
C83 C82 1.403(8) . ?
C83 C84 1.354(7) . ?
C83 C127 1.531(8) . ?
C107 C108 1.335(8) . ?
C120 H120 0.9500 . ?
C120 C115 1.384(7) . ?
C120 C119 1.393(8) . ?
C82 C81 1.369(8) . ?
C93 C94 1.385(8) . ?
C93 C98 1.396(7) . ?
C94 C95 1.385(8) . ?
C114 C135 1.528(9) . ?
C95 C139 1.494(8) . ?
C86 H86 0.9500 . ?
C86 C81 1.404(8) . ?
C86 C85 1.365(8) . ?
C98 H98 0.9500 . ?
C92 H92 0.9500 . ?
C92 C91 1.3900 . ?
C92 C87 1.3900 . ?
C91 C90 1.3900 . ?
C90 C89 1.3900 . ?
C89 H89 0.9500 . ?
C89 C88 1.3900 . ?
C88 C87 1.3900 . ?
C84 C85 1.412(8) . ?
C108 H108 0.9500 . ?
C126 H126 0.9500 . ?
C39 C40 1.367(17) . ?
C39 C19 1.555(19) . ?
C39 C38 1.453(18) . ?
C40 C41 1.281(17) . ?
C40 C59 1.63(2) . ?
C41 C21 1.607(19) . ?
C41 C42 1.449(18) . ?
C21 C20 1.255(18) . ?
C21 C22 1.507(18) . ?
C20 C19 1.273(18) . ?
C20 C5 1.71(2) . ?
C19 C18 1.502(18) . ?
C18 C37 1.457(18) . ?
C18 C17 1.277(18) . ?
C37 C38 1.501(18) . ?
C37 C36 1.275(19) . ?
C38 C57 1.306(19) . ?
C57 C58 1.485(19) . ?
C57 C56 1.477(19) . ?
C58 C59 1.322(17) . ?
C58 C69 1.55(2) . ?
C59 C60 1.330(17) . ?
C60 C43 1.462(18) . ?
C60 C61 1.566(19) . ?
C43 C42 1.298(18) . ?
C43 C44 1.510(18) . ?
C42 C23 1.487(18) . ?
C23 C22 1.409(19) . ?
C23 C24 1.335(18) . ?
C22 C7 1.268(19) . ?
C7 C6 1.491(19) . ?
C7 C8 1.456(18) . ?
C6 C5 1.293(18) . ?
C6 C1 1.540(19) . ?
C5 C4 1.218(18) . ?
C4 C17 1.526(18) . ?
C4 C3 1.59(2) . ?
C17 C16 1.386(18) . ?
C16 C35 1.343(18) . ?
C16 C15 1.508(18) . ?
C35 C36 1.499(18) . ?
C35 C34 1.464(18) . ?
C36 C55 1.489(17) . ?
C55 C56 1.264(18) . ?
C55 C54 1.521(18) . ?
C56 C68 1.512(19) . ?
C68 C69 1.460(18) . ?
C68 C67 1.268(18) . ?
C69 C70 1.343(18) . ?
C70 C61 1.286(18) . ?
C70 C65 1.63(2) . ?
C61 C62 1.479(19) . ?
C62 C44 1.464(18) . ?
C62 C63 1.327(18) . ?
C44 C45 1.262(18) . ?
C45 C24 1.466(18) . ?
C45 C46 1.514(18) . ?
C24 C25 1.504(18) . ?
C25 C8 1.285(17) . ?
C25 C26 1.489(18) . ?
C8 C9 1.487(17) . ?
C9 C1 1.449(18) . ?
C9 C10 1.268(18) . ?
C1 C2 1.307(18) . ?
C2 C3 1.324(18) . ?
C2 C12 1.60(2) . ?
C3 C15 1.473(18) . ?
C15 C14 1.173(18) . ?
C14 C33 1.558(18) . ?
C14 C13 1.527(18) . ?
C33 C34 1.245(18) . ?
C33 C32 1.457(18) . ?
C34 C54 1.490(18) . ?
C54 C53 1.282(19) . ?
C53 C67 1.486(18) . ?
C53 C52 1.437(19) . ?
C67 C66 1.488(19) . ?
C66 C65 1.280(18) . ?
C66 C51 1.60(2) . ?
C65 C64 1.276(18) . ?
C64 C63 1.470(18) . ?
C64 C49 1.591(19) . ?
C63 C47 1.445(18) . ?
C47 C46 1.272(18) . ?
C47 C48 1.519(18) . ?
C46 C26 1.489(18) . ?
C26 C27 1.247(18) . ?
C27 C10 1.478(18) . ?
C27 C28 1.482(18) . ?
C10 C11 1.445(18) . ?
C11 C12 1.329(17) . ?
C11 C29 1.558(19) . ?
C12 C13 1.305(17) . ?
C13 C31 1.544(19) . ?
C31 C32 1.379(17) . ?
C31 C30 1.375(16) . ?
C32 C52 1.366(18) . ?
C52 C51 1.408(18) . ?
C51 C50 1.290(18) . ?
C50 C49 1.302(18) . ?
C50 C30 1.64(2) . ?
C49 C48 1.467(19) . ?
C48 C28 1.266(18) . ?
C28 C29 1.495(17) . ?
C29 C30 1.266(17) . ?
C58A C59A 1.361(14) . ?
C58A C57A 1.441(17) . ?
C58A C69A 1.572(18) . ?
C39A C40A 1.289(15) . ?
C39A C19A 1.584(18) . ?
C39A C38A 1.446(17) . ?
C40A C41A 1.324(14) . ?
C40A C59A 1.644(3) . ?
C19A C20A 1.311(16) . ?
C19A C18A 1.386(17) . ?
C38A C37A 1.468(17) . ?
C38A C57A 1.282(17) . ?
C41A C21A 1.609(17) . ?
C41A C42A 1.441(18) . ?
C59A C60A 1.293(15) . ?
C20A C21A 1.304(15) . ?
C20A C5A 1.644(3) . ?
C18A C37A 1.455(18) . ?
C18A C17A 1.377(17) . ?
C37A C36A 1.288(18) . ?
C57A C56A 1.470(18) . ?
C21A C22A 1.414(18) . ?
C42A C43A 1.276(18) . ?
C42A C23A 1.476(17) . ?
C60A C43A 1.482(17) . ?
C60A C61A 1.559(18) . ?
C5A C6A 1.272(15) . ?
C5A C4A 1.313(15) . ?
C17A C4A 1.423(16) . ?
C17A C16A 1.378(18) . ?
C36A C35A 1.443(18) . ?
C36A C55A 1.477(18) . ?
C56A C55A 1.262(17) . ?
C56A C68A 1.496(17) . ?
C22A C23A 1.477(18) . ?
C22A C7A 1.274(17) . ?
C43A C44A 1.501(18) . ?
C23A C24A 1.303(18) . ?
C69A C68A 1.488(17) . ?
C69A C70A 1.300(13) . ?
C61A C70A 1.382(14) . ?
C61A C62A 1.416(17) . ?
C6A C7A 1.394(17) . ?
C6A C1A 1.608(17) . ?
C4A C3A 1.522(18) . ?
C16A C35A 1.237(18) . ?
C16A C15A 1.532(19) . ?
C35A C34A 1.529(18) . ?
C55A C54A 1.470(17) . ?
C68A C67A 1.269(16) . ?
C7A C8A 1.471(18) . ?
C44A C62A 1.507(18) . ?
C44A C45A 1.264(17) . ?
C24A C45A 1.488(18) . ?
C24A C25A 1.432(18) . ?
C70A C65A 1.644(3) . ?
C62A C63A 1.335(17) . ?
C1A C9A 1.423(17) . ?
C1A C2A 1.293(14) . ?
C3A C15A 1.463(17) . ?
C3A C2A 1.351(14) . ?
C15A C14A 1.204(18) . ?
C34A C54A 1.466(18) . ?
C34A C33A 1.245(19) . ?
C54A C53A 1.364(17) . ?
C67A C53A 1.484(18) . ?
C67A C66A 1.474(18) . ?
C8A C25A 1.264(18) . ?
C8A C9A 1.446(18) . ?
C45A C46A 1.457(18) . ?
C25A C26A 1.477(18) . ?
C65A C66A 1.387(15) . ?
C65A C64A 1.311(14) . ?
C63A C64A 1.431(17) . ?
C63A C47A 1.443(18) . ?
C9A C10A 1.278(17) . ?
C2A C12A 1.644(3) . ?
C14A C33A 1.550(18) . ?
C14A C13A 1.434(18) . ?
C33A C32A 1.415(19) . ?
C53A C52A 1.448(18) . ?
C66A C51A 1.571(18) . ?
C46A C26A 1.448(18) . ?
C46A C47A 1.288(18) . ?
C26A C27A 1.277(18) . ?
C64A C49A 1.619(17) . ?
C47A C48A 1.484(18) . ?
C10A C27A 1.462(18) . ?
C10A C11A 1.450(17) . ?
C12A C13A 1.351(14) . ?
C12A C11A 1.317(15) . ?
C13A C31A 1.511(19) . ?
C32A C52A 1.308(18) . ?
C32A C31A 1.478(18) . ?
C52A C51A 1.472(18) . ?
C51A C50A 1.286(16) . ?
C27A C28A 1.486(18) . ?
C49A C48A 1.433(17) . ?
C49A C50A 1.325(15) . ?
C48A C28A 1.285(17) . ?
C11A C29A 1.561(17) . ?
C31A C30A 1.321(17) . ?
C50A C30A 1.644(3) . ?
C28A C29A 1.441(18) . ?
C29A C30A 1.375(15) . ?
C139 H13A 0.9900 . ?
C139 H13B 0.9900 . ?
C139 C140 1.520(9) . ?
C131 H13C 0.9900 . ?
C131 H13D 0.9900 . ?
C131 C132 1.398(13) . ?
C135 H13E 0.9900 . ?
C135 H13F 0.9900 . ?
C135 C136 1.430(11) . ?
C127 H12A 0.9900 . ?
C127 H12B 0.9900 . ?
C127 C128 1.507(9) . ?
C128 H12C 0.9900 . ?
C128 H12D 0.9900 . ?
C128 C129 1.512(11) . ?
C140 H14A 0.9900 . ?
C140 H14B 0.9900 . ?
C140 C141 1.513(12) . ?
C129 H12E 0.9900 . ?
C129 H12F 0.9900 . ?
C129 C130 1.426(14) . ?
C142 H14C 0.9800 . ?
C142 H14D 0.9800 . ?
C142 H14E 0.9800 . ?
C142 C141 1.620(12) . ?
C136 H13G 0.9900 . ?
C136 H13H 0.9900 . ?
C136 C137 1.437(15) . ?
C141 H14F 0.9900 . ?
C141 H14G 0.9900 . ?
C130 H13I 0.9802 . ?
C130 H13J 0.9799 . ?
C130 H13K 0.9801 . ?
C132 H13L 0.9900 . ?
C132 H13M 0.9900 . ?
C132 H13N 0.9900 . ?
C132 H13O 0.9900 . ?
C132 C133 1.653(18) . ?
C132 C1C 1.64(2) . ?
C134 H13P 0.9794 . ?
C134 H13Q 0.9803 . ?
C134 H13R 0.9801 . ?
C134 C133 1.720(17) . ?
C133 H13S 0.9900 . ?
C133 H13T 0.9900 . ?
C138 H13U 0.9800 . ?
C138 H13V 0.9800 . ?
C138 H13W 0.9800 . ?
C138 C137 1.729(14) . ?
C137 H13X 0.9900 . ?
C137 H13Y 0.9900 . ?
C1B H1BA 0.9803 . ?
C1B H1BB 0.9803 . ?
C1B H1BC 0.9800 . ?
C1B C1C 1.706(18) . ?
C1C H1CA 0.9900 . ?
C1C H1CB 0.9900 . ?

loop_
_geom_torsion_atom_site_label_1
_geom_torsion_atom_site_label_2
_geom_torsion_atom_site_label_3
_geom_torsion_atom_site_label_4
_geom_torsion
_geom_torsion_site_symmetry_1
_geom_torsion_site_symmetry_2
_geom_torsion_site_symmetry_3
_geom_torsion_site_symmetry_4
_geom_torsion_publ_flag
S01 C97 C98 C93 177.6(4) . . . . ?
S01 C99 C104 C103 179.4(4) . . . . ?
S01 C99 C100 O00G -2.5(6) . . . . ?
S01 C99 C100 C101 178.2(4) . . . . ?
S02 C78 C79 O00E 0.0(7) . . . . ?
S02 C78 C79 C80 -177.7(4) . . . . ?
S03 C93 C94 O00A 2.1(7) . . . . ?
S03 C93 C94 C95 -178.2(4) . . . . ?
S03 C93 C98 C97 -178.5(4) . . . . ?
S03 C91 C90 O00A 0.6(3) . . . . ?
S03 C91 C90 C89 -177.4(3) . . . . ?
S04 C121 C122 O00D -0.6(7) . . . . ?
S04 C121 C122 C123 180.0(4) . . . . ?
S04 C121 C126 C125 -177.8(4) . . . . ?
S06 C125 C126 C121 177.5(4) . . . . ?
S08 C106 C105 C103 179.1(4) . . . . ?
S08 C106 C107 O00F 1.3(7) . . . . ?
S08 C106 C107 C108 -176.7(4) . . . . ?
O009 C88 C87 S05 -2.7(3) . . . . ?
O009 C88 C87 C92 179.7(3) . . . . ?
O009 C84 C85 S05 -0.5(7) . . . . ?
O009 C84 C85 C86 178.5(5) . . . . ?
O00A C94 C95 C96 176.5(4) . . . . ?
O00A C94 C95 C139 -4.9(7) . . . . ?
O00A C90 C89 C88 -178.1(3) . . . . ?
O00B C116 C117 C118 178.6(4) . . . . ?
O00B C116 C115 S07 -2.7(7) . . . . ?
O00B C116 C115 C120 178.0(4) . . . . ?
O00B C113 C112 S07 0.4(7) . . . . ?
O00B C113 C112 C111 -179.0(5) . . . . ?
O00B C113 C114 C109 -176.5(5) . . . . ?
O00B C113 C114 C135 3.7(8) . . . . ?
O00C C73 C72 S06 -0.8(7) . . . . ?
O00C C73 C72 C71 178.1(4) . . . . ?
O00C C124 C125 S06 2.1(7) . . . . ?
O00C C124 C125 C126 -177.8(5) . . . . ?
O00D C118 C119 S04 -1.4(7) . . . . ?
O00D C118 C119 C120 177.4(4) . . . . ?
O00E C82 C81 S02 -0.9(7) . . . . ?
O00E C82 C81 C86 179.9(5) . . . . ?
O00F C109 C110 S08 0.4(7) . . . . ?
O00F C109 C110 C111 -179.1(5) . . . . ?
O00F C109 C114 C113 175.9(5) . . . . ?
O00F C109 C114 C135 -4.3(8) . . . . ?
O00F C107 C108 C102 179.0(5) . . . . ?
O00G C96 C97 S01 0.2(7) . . . . ?
O00G C96 C97 C98 -179.1(4) . . . . ?
O00G C96 C95 C94 -177.8(4) . . . . ?
O00G C96 C95 C139 3.5(7) . . . . ?
C102 C103 C104 C99 2.2(7) . . . . ?
C102 C103 C105 C106 -1.8(8) . . . . ?
C102 C101 C100 O00G -176.9(4) . . . . ?
C102 C101 C100 C99 2.5(8) . . . . ?
C74 C75 C76 C77 175.5(5) . . . . ?
C74 C75 C76 C71 0.6(7) . . . . ?
C74 C75 C80 C79 -174.7(5) . . . . ?
C74 C73 C72 S06 -178.4(4) . . . . ?
C74 C73 C72 C71 0.5(8) . . . . ?
C96 O00G C100 C99 -45.1(6) . . . . ?
C96 O00G C100 C101 134.3(5) . . . . ?
C96 C97 C98 C93 -3.1(7) . . . . ?
C96 C95 C139 C140 -85.1(7) . . . . ?
C75 C74 C73 O00C -178.4(4) . . . . ?
C75 C74 C73 C72 -0.8(8) . . . . ?
C75 C76 C77 C78 -0.2(8) . . . . ?
C75 C76 C71 C72 -0.9(7) . . . . ?
C75 C80 C79 O00E -178.9(5) . . . . ?
C75 C80 C79 C78 -1.2(8) . . . . ?
C106 S08 C110 C111 -146.8(5) . . . . ?
C106 S08 C110 C109 33.8(5) . . . . ?
C106 C107 C108 C102 -2.9(8) . . . . ?
C103 C102 C101 C100 -0.6(7) . . . . ?
C103 C102 C108 C107 1.6(8) . . . . ?
C97 S01 C99 C104 -141.6(5) . . . . ?
C97 S01 C99 C100 38.1(4) . . . . ?
C97 C96 C95 C94 2.5(7) . . . . ?
C97 C96 C95 C139 -176.2(5) . . . . ?
C99 S01 C97 C96 -37.9(5) . . . . ?
C99 S01 C97 C98 141.3(4) . . . . ?
C116 O00B C113 C112 45.4(7) . . . . ?
C116 O00B C113 C114 -135.8(5) . . . . ?
C116 C117 C118 O00D -175.9(4) . . . . ?
C116 C117 C118 C119 2.8(7) . . . . ?
C101 C102 C103 C104 -1.7(7) . . . . ?
C101 C102 C103 C105 175.8(5) . . . . ?
C101 C102 C108 C107 -173.3(5) . . . . ?
C104 C103 C105 C106 175.7(5) . . . . ?
C104 C99 C100 O00G 177.3(4) . . . . ?
C104 C99 C100 C101 -2.1(8) . . . . ?
C76 C75 C80 C79 0.3(8) . . . . ?
C76 C77 C78 S02 178.3(4) . . . . ?
C76 C77 C78 C79 -0.6(8) . . . . ?
C76 C71 C72 S06 179.2(4) . . . . ?
C76 C71 C72 C73 0.4(8) . . . . ?
C100 O00G C96 C97 46.5(6) . . . . ?
C100 O00G C96 C95 -133.2(5) . . . . ?
C100 C99 C104 C103 -0.4(7) . . . . ?
C117 C116 C115 S07 176.9(4) . . . . ?
C117 C116 C115 C120 -2.5(8) . . . . ?
C117 C118 C119 S04 179.9(4) . . . . ?
C117 C118 C119 C120 -1.3(7) . . . . ?
C77 C76 C71 C72 -175.7(5) . . . . ?
C77 C78 C79 O00E 179.0(5) . . . . ?
C77 C78 C79 C80 1.4(8) . . . . ?
C123 C124 C125 S06 -178.3(4) . . . . ?
C123 C124 C125 C126 1.8(8) . . . . ?
C123 C131 C132 C133 160.1(13) . . . . ?
C123 C131 C132 C1C -173(3) . . . . ?
C105 C106 C107 O00F 179.8(5) . . . . ?
C105 C106 C107 C108 1.7(8) . . . . ?
C105 C103 C104 C99 -175.3(5) . . . . ?
C73 O00C C124 C123 -133.2(5) . . . . ?
C73 O00C C124 C125 46.4(7) . . . . ?
C73 C74 C75 C76 0.2(7) . . . . ?
C73 C74 C75 C80 175.2(5) . . . . ?
C71 C76 C77 C78 174.6(5) . . . . ?
C113 O00B C116 C117 136.3(5) . . . . ?
C113 O00B C116 C115 -44.2(7) . . . . ?
C113 C114 C135 C136 -85.8(9) . . . . ?
C118 O00D C122 C123 137.9(5) . . . . ?
C118 O00D C122 C121 -41.6(7) . . . . ?
C121 S04 C119 C118 -31.3(5) . . . . ?
C121 S04 C119 C120 149.9(4) . . . . ?
C80 C75 C76 C77 0.4(7) . . . . ?
C80 C75 C76 C71 -174.5(5) . . . . ?
C78 S02 C81 C82 33.8(5) . . . . ?
C78 S02 C81 C86 -147.0(5) . . . . ?
C109 O00F C107 C106 42.6(7) . . . . ?
C109 O00F C107 C108 -139.3(5) . . . . ?
C109 C114 C135 C136 94.4(9) . . . . ?
C110 S08 C106 C105 147.2(5) . . . . ?
C110 S08 C106 C107 -34.4(5) . . . . ?
C110 C111 C112 S07 175.0(4) . . . . ?
C110 C111 C112 C113 -5.6(8) . . . . ?
C110 C109 C114 C113 -3.5(8) . . . . ?
C110 C109 C114 C135 176.3(6) . . . . ?
C124 O00C C73 C74 130.6(5) . . . . ?
C124 O00C C73 C72 -47.1(7) . . . . ?
C124 C123 C122 O00D 178.9(5) . . . . ?
C124 C123 C122 C121 -1.6(8) . . . . ?
C124 C123 C131 C132 97.5(10) . . . . ?
C124 C125 C126 C121 -2.6(8) . . . . ?
C125 S06 C72 C73 37.6(5) . . . . ?
C125 S06 C72 C71 -141.2(5) . . . . ?
C83 C82 C81 S02 179.1(4) . . . . ?
C83 C82 C81 C86 0.0(8) . . . . ?
C83 C84 C85 S05 179.8(4) . . . . ?
C83 C84 C85 C86 -1.1(8) . . . . ?
C83 C127 C128 C129 175.2(7) . . . . ?
C107 O00F C109 C110 -43.8(7) . . . . ?
C107 O00F C109 C114 136.8(5) . . . . ?
C107 C106 C105 C103 0.6(8) . . . . ?
C112 S07 C115 C116 36.9(5) . . . . ?
C112 S07 C115 C120 -143.8(5) . . . . ?
C112 C111 C110 S08 -175.1(4) . . . . ?
C112 C111 C110 C109 4.4(8) . . . . ?
C112 C113 C114 C109 2.2(8) . . . . ?
C112 C113 C114 C135 -177.6(6) . . . . ?
C82 O00E C79 C80 -139.9(5) . . . . ?
C82 O00E C79 C78 42.4(7) . . . . ?
C82 C83 C84 O009 -176.2(5) . . . . ?
C82 C83 C84 C85 3.5(8) . . . . ?
C82 C83 C127 C128 79.7(8) . . . . ?
C93 S03 C91 C92 150.0(2) . . . . ?
C93 S03 C91 C90 -32.6(3) . . . . ?
C93 C94 C95 C96 -3.2(7) . . . . ?
C93 C94 C95 C139 175.4(5) . . . . ?
C115 S07 C112 C111 143.1(5) . . . . ?
C115 S07 C112 C113 -36.3(5) . . . . ?
C115 C116 C117 C118 -0.9(8) . . . . ?
C115 C120 C119 S04 176.6(4) . . . . ?
C115 C120 C119 C118 -2.2(8) . . . . ?
C94 O00A C90 C91 42.3(5) . . . . ?
C94 O00A C90 C89 -139.7(3) . . . . ?
C94 C93 C98 C97 2.5(7) . . . . ?
C94 C95 C139 C140 96.4(8) . . . . ?
C122 O00D C118 C117 -138.5(5) . . . . ?
C122 O00D C118 C119 42.7(6) . . . . ?
C122 C123 C124 O00C 179.9(5) . . . . ?
C122 C123 C124 C125 0.3(8) . . . . ?
C122 C123 C131 C132 -82.0(10) . . . . ?
C122 C121 C126 C125 1.4(8) . . . . ?
C114 C113 C112 S07 -178.3(4) . . . . ?
C114 C113 C112 C111 2.3(9) . . . . ?
C114 C109 C110 S08 179.7(4) . . . . ?
C114 C109 C110 C111 0.3(8) . . . . ?
C114 C135 C136 C137 178.5(9) . . . . ?
C95 C96 C97 S01 179.9(4) . . . . ?
C95 C96 C97 C98 0.6(8) . . . . ?
C95 C139 C140 C141 -177.8(8) . . . . ?
C81 S02 C78 C77 148.3(5) . . . . ?
C81 S02 C78 C79 -32.7(5) . . . . ?
C81 C86 C85 S05 177.0(4) . . . . ?
C81 C86 C85 C84 -2.0(8) . . . . ?
C98 C93 C94 O00A -178.8(4) . . . . ?
C98 C93 C94 C95 0.8(8) . . . . ?
C79 O00E C82 C83 137.8(5) . . . . ?
C79 O00E C82 C81 -42.1(7) . . . . ?
C92 C91 C90 O00A 178.0(3) . . . . ?
C92 C91 C90 C89 0.0 . . . . ?
C91 S03 C93 C94 31.3(5) . . . . ?
C91 S03 C93 C98 -147.7(4) . . . . ?
C91 C92 C87 S05 -177.5(3) . . . . ?
C91 C92 C87 C88 0.0 . . . . ?
C91 C90 C89 C88 0.0 . . . . ?
C90 O00A C94 C93 -43.6(6) . . . . ?
C90 O00A C94 C95 136.7(4) . . . . ?
C90 C89 C88 O009 -179.7(3) . . . . ?
C90 C89 C88 C87 0.0 . . . . ?
C89 C88 C87 S05 177.6(2) . . . . ?
C89 C88 C87 C92 0.0 . . . . ?
C88 O009 C84 C83 -135.7(5) . . . . ?
C88 O009 C84 C85 44.6(6) . . . . ?
C87 S05 C85 C86 145.9(5) . . . . ?
C87 S05 C85 C84 -35.1(5) . . . . ?
C87 C92 C91 S03 177.4(3) . . . . ?
C87 C92 C91 C90 0.0 . . . . ?
C84 O009 C88 C89 136.3(4) . . . . ?
C84 O009 C88 C87 -43.4(5) . . . . ?
C84 C83 C82 O00E 177.2(5) . . . . ?
C84 C83 C82 C81 -2.9(8) . . . . ?
C84 C83 C127 C128 -102.5(7) . . . . ?
C72 S06 C125 C124 -38.9(5) . . . . ?
C72 S06 C125 C126 140.9(5) . . . . ?
C108 C102 C103 C104 -176.8(5) . . . . ?
C108 C102 C103 C105 0.7(7) . . . . ?
C108 C102 C101 C100 174.3(5) . . . . ?
C126 C121 C122 O00D -179.8(5) . . . . ?
C126 C121 C122 C123 0.8(8) . . . . ?
C119 S04 C121 C122 32.5(5) . . . . ?
C119 S04 C121 C126 -148.3(5) . . . . ?
C119 C120 C115 S07 -175.3(4) . . . . ?
C119 C120 C115 C116 4.0(8) . . . . ?
C85 S05 C87 C92 -146.0(3) . . . . ?
C85 S05 C87 C88 36.5(3) . . . . ?
C85 C86 C81 S02 -176.7(4) . . . . ?
C85 C86 C81 C82 2.5(8) . . . . ?
C39 C40 C41 C21 6(2) . . . . ?
C39 C40 C41 C42 148.2(16) . . . . ?
C39 C40 C59 C58 -1(2) . . . . ?
C39 C40 C59 C60 -150.2(15) . . . . ?
C39 C19 C18 C37 0.0(17) . . . . ?
C39 C19 C18 C17 142.2(14) . . . . ?
C39 C38 C57 C58 1(3) . . . . ?
C39 C38 C57 C56 139.6(19) . . . . ?
C40 C39 C19 C20 2.7(19) . . . . ?
C40 C39 C19 C18 -150.7(15) . . . . ?
C40 C39 C38 C37 148.2(17) . . . . ?
C40 C39 C38 C57 3(3) . . . . ?
C40 C41 C21 C20 0(2) . . . . ?
C40 C41 C21 C22 149.1(15) . . . . ?
C40 C41 C42 C43 0.0(17) . . . . ?
C40 C41 C42 C23 -147.3(17) . . . . ?
C40 C59 C60 C43 -2(2) . . . . ?
C40 C59 C60 C61 138.6(13) . . . . ?
C41 C40 C59 C58 147.9(16) . . . . ?
C41 C40 C59 C60 -1(2) . . . . ?
C41 C21 C20 C19 -5(3) . . . . ?
C41 C21 C20 C5 140.7(14) . . . . ?
C41 C21 C22 C23 1.0(17) . . . . ?
C41 C21 C22 C7 -145.8(19) . . . . ?
C41 C42 C23 C22 2(2) . . . . ?
C41 C42 C23 C24 148.1(15) . . . . ?
C21 C41 C42 C43 145.9(15) . . . . ?
C21 C41 C42 C23 -1.3(15) . . . . ?
C21 C20 C19 C39 4(3) . . . . ?
C21 C20 C19 C18 149(2) . . . . ?
C21 C20 C5 C6 -3(2) . . . . ?
C21 C20 C5 C4 -153(2) . . . . ?
C21 C22 C7 C6 5(3) . . . . ?
C21 C22 C7 C8 143.9(14) . . . . ?
C20 C21 C22 C23 143(2) . . . . ?
C20 C21 C22 C7 -4(3) . . . . ?
C20 C19 C18 C37 -147(2) . . . . ?
C20 C19 C18 C17 -5(3) . . . . ?
C20 C5 C4 C17 -1(3) . . . . ?
C20 C5 C4 C3 142.1(15) . . . . ?
C19 C39 C40 C41 -7(2) . . . . ?
C19 C39 C40 C59 140.4(14) . . . . ?
C19 C39 C38 C37 1(2) . . . . ?
C19 C39 C38 C57 -144(2) . . . . ?
C19 C20 C5 C6 150.0(18) . . . . ?
C19 C20 C5 C4 0(2) . . . . ?
C19 C18 C37 C38 0.6(19) . . . . ?
C19 C18 C37 C36 141.6(16) . . . . ?
C19 C18 C17 C4 3.9(19) . . . . ?
C19 C18 C17 C16 -137.9(16) . . . . ?
C18 C37 C38 C39 -1(2) . . . . ?
C18 C37 C38 C57 145(2) . . . . ?
C18 C37 C36 C35 1(2) . . . . ?
C18 C37 C36 C55 -137.5(16) . . . . ?
C18 C17 C16 C35 0(2) . . . . ?
C18 C17 C16 C15 141.7(14) . . . . ?
C37 C18 C17 C4 142.5(13) . . . . ?
C37 C18 C17 C16 0.7(19) . . . . ?
C37 C38 C57 C58 -141.3(18) . . . . ?
C37 C38 C57 C56 -3(3) . . . . ?
C37 C36 C55 C56 -2(2) . . . . ?
C37 C36 C55 C54 142.1(16) . . . . ?
C38 C39 C40 C41 -150.5(18) . . . . ?
C38 C39 C40 C59 -3(2) . . . . ?
C38 C39 C19 C20 152.8(18) . . . . ?
C38 C39 C19 C18 -0.5(17) . . . . ?
C38 C37 C36 C35 137.6(17) . . . . ?
C38 C37 C36 C55 -1(2) . . . . ?
C38 C57 C58 C59 -6(3) . . . . ?
C38 C57 C58 C69 142(2) . . . . ?
C38 C57 C56 C55 0(3) . . . . ?
C38 C57 C56 C68 -138(2) . . . . ?
C57 C58 C59 C40 6(3) . . . . ?
C57 C58 C59 C60 151.8(18) . . . . ?
C57 C58 C69 C68 0.2(13) . . . . ?
C57 C58 C69 C70 -150.1(19) . . . . ?
C57 C56 C68 C69 -3.3(19) . . . . ?
C57 C56 C68 C67 139(2) . . . . ?
C58 C57 C56 C55 141.9(18) . . . . ?
C58 C57 C56 C68 3(2) . . . . ?
C58 C59 C60 C43 -148.6(16) . . . . ?
C58 C59 C60 C61 -8(2) . . . . ?
C58 C69 C70 C61 -9(3) . . . . ?
C58 C69 C70 C65 137.1(14) . . . . ?
C59 C40 C41 C21 -140.6(14) . . . . ?
C59 C40 C41 C42 2.1(17) . . . . ?
C59 C58 C69 C68 150.4(17) . . . . ?
C59 C58 C69 C70 0(2) . . . . ?
C59 C60 C43 C42 4(2) . . . . ?
C59 C60 C43 C44 145.3(17) . . . . ?
C59 C60 C61 C70 0(2) . . . . ?
C59 C60 C61 C62 -148.0(16) . . . . ?
C60 C43 C42 C41 -3.0(18) . . . . ?
C60 C43 C42 C23 139.2(18) . . . . ?
C60 C43 C44 C62 -0.4(16) . . . . ?
C60 C43 C44 C45 -145.3(17) . . . . ?
C60 C61 C62 C44 1.4(16) . . . . ?
C60 C61 C62 C63 142.8(15) . . . . ?
C43 C60 C61 C70 146.2(18) . . . . ?
C43 C60 C61 C62 -1.6(12) . . . . ?
C43 C42 C23 C22 -143.4(17) . . . . ?
C43 C42 C23 C24 3(3) . . . . ?
C43 C44 C45 C24 0(3) . . . . ?
C43 C44 C45 C46 140.5(15) . . . . ?
C42 C41 C21 C20 -148.8(16) . . . . ?
C42 C41 C21 C22 0.2(13) . . . . ?
C42 C43 C44 C62 142.1(16) . . . . ?
C42 C43 C44 C45 -3(2) . . . . ?
C42 C23 C22 C21 -2(2) . . . . ?
C42 C23 C22 C7 143(2) . . . . ?
C42 C23 C24 C45 -6(2) . . . . ?
C42 C23 C24 C25 -142.3(16) . . . . ?
C23 C22 C7 C6 -138.1(17) . . . . ?
C23 C22 C7 C8 1(3) . . . . ?
C23 C24 C25 C8 1.7(17) . . . . ?
C23 C24 C25 C26 139.9(15) . . . . ?
C22 C21 C20 C19 -143(2) . . . . ?
C22 C21 C20 C5 3(3) . . . . ?
C22 C23 C24 C45 135.2(17) . . . . ?
C22 C23 C24 C25 -1(2) . . . . ?
C22 C7 C6 C5 -8(3) . . . . ?
C22 C7 C6 C1 144.9(18) . . . . ?
C22 C7 C8 C25 0(2) . . . . ?
C22 C7 C8 C9 -141(2) . . . . ?
C7 C6 C5 C20 6(3) . . . . ?
C7 C6 C5 C4 149(2) . . . . ?
C7 C6 C1 C9 -6.9(18) . . . . ?
C7 C6 C1 C2 -153.6(16) . . . . ?
C7 C8 C9 C1 -3.5(13) . . . . ?
C7 C8 C9 C10 146.0(19) . . . . ?
C6 C7 C8 C25 139.4(16) . . . . ?
C6 C7 C8 C9 -1.3(14) . . . . ?
C6 C5 C4 C17 -143(2) . . . . ?
C6 C5 C4 C3 0(3) . . . . ?
C6 C1 C2 C3 -10(3) . . . . ?
C6 C1 C2 C12 139.4(15) . . . . ?
C5 C20 C19 C39 -143.0(14) . . . . ?
C5 C20 C19 C18 2(3) . . . . ?
C5 C6 C1 C9 150.9(17) . . . . ?
C5 C6 C1 C2 4(3) . . . . ?
C5 C4 C17 C18 -2(3) . . . . ?
C5 C4 C17 C16 144(2) . . . . ?
C5 C4 C3 C2 -4(3) . . . . ?
C5 C4 C3 C15 -150.1(19) . . . . ?
C4 C17 C16 C35 -141.2(15) . . . . ?
C4 C17 C16 C15 0.4(13) . . . . ?
C4 C3 C15 C16 -3.3(18) . . . . ?
C4 C3 C15 C14 141.3(18) . . . . ?
C17 C18 C37 C38 -142.2(16) . . . . ?
C17 C18 C37 C36 -1.2(19) . . . . ?
C17 C4 C3 C2 148.9(16) . . . . ?
C17 C4 C3 C15 3.3(16) . . . . ?
C17 C16 C35 C36 0(2) . . . . ?
C17 C16 C35 C34 135.6(15) . . . . ?
C17 C16 C15 C3 1.9(16) . . . . ?
C17 C16 C15 C14 -143.3(16) . . . . ?
C16 C35 C36 C37 -0.1(19) . . . . ?
C16 C35 C36 C55 143.1(14) . . . . ?
C16 C35 C34 C33 4(2) . . . . ?
C16 C35 C34 C54 -142.7(15) . . . . ?
C16 C15 C14 C33 2(2) . . . . ?
C16 C15 C14 C13 142.1(14) . . . . ?
C35 C16 C15 C3 143.9(15) . . . . ?
C35 C16 C15 C14 -1.3(19) . . . . ?
C35 C36 C55 C56 -144.7(17) . . . . ?
C35 C36 C55 C54 -0.7(17) . . . . ?
C35 C34 C54 C55 3.2(19) . . . . ?
C35 C34 C54 C53 143.7(17) . . . . ?
C36 C37 C38 C39 -142.8(17) . . . . ?
C36 C37 C38 C57 3(3) . . . . ?
C36 C35 C34 C33 143.3(16) . . . . ?
C36 C35 C34 C54 -3.6(18) . . . . ?
C36 C55 C56 C57 2(2) . . . . ?
C36 C55 C56 C68 136.6(16) . . . . ?
C36 C55 C54 C34 -1.5(18) . . . . ?
C36 C55 C54 C53 -139.3(18) . . . . ?
C55 C56 C68 C69 -141.5(17) . . . . ?
C55 C56 C68 C67 1(3) . . . . ?
C55 C54 C53 C67 -5(3) . . . . ?
C55 C54 C53 C52 135.7(16) . . . . ?
C56 C57 C58 C59 -149(2) . . . . ?
C56 C57 C58 C69 -2.2(19) . . . . ?
C56 C55 C54 C34 143.3(17) . . . . ?
C56 C55 C54 C53 5(3) . . . . ?
C56 C68 C69 C58 1.9(13) . . . . ?
C56 C68 C69 C70 149.6(19) . . . . ?
C56 C68 C67 C53 0(3) . . . . ?
C56 C68 C67 C66 -142.4(17) . . . . ?
C68 C69 C70 C61 -153.4(18) . . . . ?
C68 C69 C70 C65 -8(2) . . . . ?
C68 C67 C66 C65 4(3) . . . . ?
C68 C67 C66 C51 143.1(18) . . . . ?
C69 C58 C59 C40 -138.1(15) . . . . ?
C69 C58 C59 C60 8(3) . . . . ?
C69 C68 C67 C53 137.6(17) . . . . ?
C69 C68 C67 C66 -5(3) . . . . ?
C69 C70 C61 C60 9(3) . . . . ?
C69 C70 C61 C62 150.0(18) . . . . ?
C69 C70 C65 C66 7(2) . . . . ?
C69 C70 C65 C64 -152.7(17) . . . . ?
C70 C61 C62 C44 -143.9(19) . . . . ?
C70 C61 C62 C63 -3(2) . . . . ?
C70 C65 C64 C63 1(2) . . . . ?
C70 C65 C64 C49 143.9(14) . . . . ?
C61 C60 C43 C42 -140.0(16) . . . . ?
C61 C60 C43 C44 1.2(12) . . . . ?
C61 C70 C65 C66 154.9(19) . . . . ?
C61 C70 C65 C64 -4(2) . . . . ?
C61 C62 C44 C43 -0.7(18) . . . . ?
C61 C62 C44 C45 143.2(17) . . . . ?
C61 C62 C63 C64 -1.0(19) . . . . ?
C61 C62 C63 C47 -139.0(14) . . . . ?
C62 C44 C45 C24 -140.8(15) . . . . ?
C62 C44 C45 C46 0(2) . . . . ?
C62 C63 C47 C46 -0.5(17) . . . . ?
C62 C63 C47 C48 142.8(15) . . . . ?
C44 C43 C42 C41 -140.6(15) . . . . ?
C44 C43 C42 C23 2(3) . . . . ?
C44 C62 C63 C64 136.8(15) . . . . ?
C44 C62 C63 C47 -1.2(17) . . . . ?
C44 C45 C24 C23 5(2) . . . . ?
C44 C45 C24 C25 143.9(17) . . . . ?
C44 C45 C46 C47 -2(2) . . . . ?
C44 C45 C46 C26 -144.0(18) . . . . ?
C45 C24 C25 C8 -139.1(14) . . . . ?
C45 C24 C25 C26 -0.9(14) . . . . ?
C45 C46 C26 C25 -2.7(15) . . . . ?
C45 C46 C26 C27 137.7(17) . . . . ?
C24 C23 C22 C21 -145.2(16) . . . . ?
C24 C23 C22 C7 0(3) . . . . ?
C24 C45 C46 C47 144.3(14) . . . . ?
C24 C45 C46 C26 2.1(12) . . . . ?
C24 C25 C8 C7 -1.2(18) . . . . ?
C24 C25 C8 C9 134.1(14) . . . . ?
C24 C25 C26 C46 2.2(16) . . . . ?
C24 C25 C26 C27 -138.4(16) . . . . ?
C25 C8 C9 C1 -147.7(16) . . . . ?
C25 C8 C9 C10 2(2) . . . . ?
C25 C26 C27 C10 -1(2) . . . . ?
C25 C26 C27 C28 142.0(15) . . . . ?
C8 C7 C6 C5 -147(2) . . . . ?
C8 C7 C6 C1 5.1(17) . . . . ?
C8 C25 C26 C46 137.7(15) . . . . ?
C8 C25 C26 C27 -3(2) . . . . ?
C8 C9 C1 C6 6.8(17) . . . . ?
C8 C9 C1 C2 148.5(18) . . . . ?
C8 C9 C10 C27 -6(2) . . . . ?
C8 C9 C10 C11 -145.5(16) . . . . ?
C9 C1 C2 C3 -149(2) . . . . ?
C9 C1 C2 C12 0(2) . . . . ?
C9 C10 C11 C12 -3(3) . . . . ?
C9 C10 C11 C29 142.5(18) . . . . ?
C1 C6 C5 C20 -143.3(14) . . . . ?
C1 C6 C5 C4 0(3) . . . . ?
C1 C9 C10 C27 141.0(16) . . . . ?
C1 C9 C10 C11 2(3) . . . . ?
C1 C2 C3 C4 10(3) . . . . ?
C1 C2 C3 C15 148(2) . . . . ?
C1 C2 C12 C11 -1.1(18) . . . . ?
C1 C2 C12 C13 -153.5(17) . . . . ?
C2 C3 C15 C16 -144.4(18) . . . . ?
C2 C3 C15 C14 0(3) . . . . ?
C2 C12 C13 C14 2(2) . . . . ?
C2 C12 C13 C31 137.7(15) . . . . ?
C3 C4 C17 C18 -148.1(14) . . . . ?
C3 C4 C17 C16 -2.3(13) . . . . ?
C3 C2 C12 C11 151.7(18) . . . . ?
C3 C2 C12 C13 -1(2) . . . . ?
C3 C15 C14 C33 -138.3(17) . . . . ?
C3 C15 C14 C13 1(2) . . . . ?
C15 C16 C35 C36 -138.1(14) . . . . ?
C15 C16 C35 C34 -2.1(17) . . . . ?
C15 C14 C33 C34 0(2) . . . . ?
C15 C14 C33 C32 143.3(16) . . . . ?
C15 C14 C13 C12 -3(2) . . . . ?
C15 C14 C13 C31 -143.9(17) . . . . ?
C14 C33 C34 C35 -3(2) . . . . ?
C14 C33 C34 C54 138.8(16) . . . . ?
C14 C33 C32 C31 -0.2(15) . . . . ?
C14 C33 C32 C52 -142.8(14) . . . . ?
C14 C13 C31 C32 -1.0(15) . . . . ?
C14 C13 C31 C30 148.0(13) . . . . ?
C33 C14 C13 C12 142.0(18) . . . . ?
C33 C14 C13 C31 0.8(11) . . . . ?
C33 C34 C54 C55 -142.3(16) . . . . ?
C33 C34 C54 C53 -2(2) . . . . ?
C33 C32 C52 C53 -0.5(17) . . . . ?
C33 C32 C52 C51 140.5(15) . . . . ?
C34 C35 C36 C37 -140.4(15) . . . . ?
C34 C35 C36 C55 2.7(17) . . . . ?
C34 C33 C32 C31 142.5(16) . . . . ?
C34 C33 C32 C52 -0.1(18) . . . . ?
C34 C54 C53 C67 -139.4(16) . . . . ?
C34 C54 C53 C52 1(3) . . . . ?
C54 C55 C56 C57 -137.3(18) . . . . ?
C54 C55 C56 C68 -3(2) . . . . ?
C54 C53 C67 C68 2(3) . . . . ?
C54 C53 C67 C66 148.6(18) . . . . ?
C54 C53 C52 C32 0(2) . . . . ?
C54 C53 C52 C51 -144(2) . . . . ?
C53 C67 C66 C65 -142.9(19) . . . . ?
C53 C67 C66 C51 -4.2(19) . . . . ?
C53 C52 C51 C66 -1.6(14) . . . . ?
C53 C52 C51 C50 151(2) . . . . ?
C67 C68 C69 C58 -140(2) . . . . ?
C67 C68 C69 C70 7(3) . . . . ?
C67 C53 C52 C32 142.7(16) . . . . ?
C67 C53 C52 C51 -1.1(14) . . . . ?
C67 C66 C65 C70 -5(3) . . . . ?
C67 C66 C65 C64 152.3(17) . . . . ?
C67 C66 C51 C52 3.7(17) . . . . ?
C67 C66 C51 C50 -152.8(17) . . . . ?
C66 C65 C64 C63 -156.3(19) . . . . ?
C66 C65 C64 C49 -14(2) . . . . ?
C66 C51 C50 C49 -2(2) . . . . ?
C66 C51 C50 C30 142.6(15) . . . . ?
C65 C70 C61 C60 -136.4(15) . . . . ?
C65 C70 C61 C62 5(2) . . . . ?
C65 C66 C51 C52 145.6(18) . . . . ?
C65 C66 C51 C50 -11(3) . . . . ?
C65 C64 C63 C62 1(2) . . . . ?
C65 C64 C63 C47 143.6(17) . . . . ?
C65 C64 C49 C50 0.4(19) . . . . ?
C65 C64 C49 C48 -148.1(17) . . . . ?
C64 C63 C47 C46 -141.5(14) . . . . ?
C64 C63 C47 C48 1.9(16) . . . . ?
C64 C49 C48 C47 -0.1(16) . . . . ?
C64 C49 C48 C28 138.0(17) . . . . ?
C63 C62 C44 C43 -142.6(14) . . . . ?
C63 C62 C44 C45 1(2) . . . . ?
C63 C64 C49 C50 149.8(15) . . . . ?
C63 C64 C49 C48 1.3(12) . . . . ?
C63 C47 C46 C45 2.0(17) . . . . ?
C63 C47 C46 C26 138.8(14) . . . . ?
C63 C47 C48 C49 -1.0(18) . . . . ?
C63 C47 C48 C28 -138.5(17) . . . . ?
C47 C46 C26 C25 -144.3(15) . . . . ?
C47 C46 C26 C27 -4(2) . . . . ?
C47 C48 C28 C27 -5(2) . . . . ?
C47 C48 C28 C29 139.0(15) . . . . ?
C46 C45 C24 C23 -139.7(15) . . . . ?
C46 C45 C24 C25 -0.8(12) . . . . ?
C46 C47 C48 C49 142.9(16) . . . . ?
C46 C47 C48 C28 5(3) . . . . ?
C46 C26 C27 C10 -138.5(15) . . . . ?
C46 C26 C27 C28 5(3) . . . . ?
C26 C25 C8 C7 -132.5(17) . . . . ?
C26 C25 C8 C9 3(2) . . . . ?
C26 C27 C10 C9 6(3) . . . . ?
C26 C27 C10 C11 149(2) . . . . ?
C26 C27 C28 C48 -1(3) . . . . ?
C26 C27 C28 C29 -147.8(18) . . . . ?
C27 C10 C11 C12 -146.1(16) . . . . ?
C27 C10 C11 C29 -1.0(16) . . . . ?
C27 C28 C29 C11 -0.6(14) . . . . ?
C27 C28 C29 C30 145.2(15) . . . . ?
C10 C9 C1 C6 -142.4(18) . . . . ?
C10 C9 C1 C2 -1(3) . . . . ?
C10 C27 C28 C48 147.3(17) . . . . ?
C10 C27 C28 C29 0.0(13) . . . . ?
C10 C11 C12 C2 2(2) . . . . ?
C10 C11 C12 C13 152.1(19) . . . . ?
C10 C11 C29 C28 0.9(16) . . . . ?
C10 C11 C29 C30 -147.2(16) . . . . ?
C11 C12 C13 C14 -147.7(16) . . . . ?
C11 C12 C13 C31 -12(2) . . . . ?
C11 C29 C30 C31 -9(2) . . . . ?
C11 C29 C30 C50 140.0(15) . . . . ?
C12 C2 C3 C4 -139.0(14) . . . . ?
C12 C2 C3 C15 -1(3) . . . . ?
C12 C11 C29 C28 149.7(13) . . . . ?
C12 C11 C29 C30 2(2) . . . . ?
C12 C13 C31 C32 -144.6(15) . . . . ?
C12 C13 C31 C30 4(2) . . . . ?
C13 C14 C33 C34 -144.0(16) . . . . ?
C13 C14 C33 C32 -0.4(11) . . . . ?
C13 C31 C32 C33 0.7(18) . . . . ?
C13 C31 C32 C52 141.2(16) . . . . ?
C13 C31 C30 C50 -142.4(14) . . . . ?
C13 C31 C30 C29 6(2) . . . . ?
C31 C32 C52 C53 -139.8(17) . . . . ?
C31 C32 C52 C51 1(2) . . . . ?
C32 C33 C34 C35 -140.7(15) . . . . ?
C32 C33 C34 C54 1(2) . . . . ?
C32 C31 C30 C50 2(2) . . . . ?
C32 C31 C30 C29 151.1(17) . . . . ?
C32 C52 C51 C66 -146.7(16) . . . . ?
C32 C52 C51 C50 6(3) . . . . ?
C52 C53 C67 C68 -142.8(19) . . . . ?
C52 C53 C67 C66 3.5(18) . . . . ?
C52 C51 C50 C49 -152.3(18) . . . . ?
C52 C51 C50 C30 -8(3) . . . . ?
C51 C66 C65 C70 -138.7(15) . . . . ?
C51 C66 C65 C64 19(3) . . . . ?
C51 C50 C49 C64 6(2) . . . . ?
C51 C50 C49 C48 147.8(19) . . . . ?
C51 C50 C30 C31 4(2) . . . . ?
C51 C50 C30 C29 -147.9(16) . . . . ?
C50 C49 C48 C47 -145.4(16) . . . . ?
C50 C49 C48 C28 -7(3) . . . . ?
C49 C64 C63 C62 -144.3(14) . . . . ?
C49 C64 C63 C47 -1.9(12) . . . . ?
C49 C50 C30 C31 151.1(16) . . . . ?
C49 C50 C30 C29 -0.6(16) . . . . ?
C49 C48 C28 C27 -138.3(15) . . . . ?
C49 C48 C28 C29 5(2) . . . . ?
C48 C47 C46 C45 -137.9(16) . . . . ?
C48 C47 C46 C26 -1(2) . . . . ?
C48 C28 C29 C11 -147.5(17) . . . . ?
C48 C28 C29 C30 -2(2) . . . . ?
C28 C27 C10 C9 -142(2) . . . . ?
C28 C27 C10 C11 0.6(14) . . . . ?
C28 C29 C30 C31 -150.2(15) . . . . ?
C28 C29 C30 C50 -0.9(16) . . . . ?
C29 C11 C12 C2 -140.4(15) . . . . ?
C29 C11 C12 C13 9.4(19) . . . . ?
C30 C31 C32 C33 -145.3(15) . . . . ?
C30 C31 C32 C52 -5(2) . . . . ?
C30 C50 C49 C64 -136.9(14) . . . . ?
C30 C50 C49 C48 5(2) . . . . ?
C58A C59A C60A C43A -150.1(14) . . . . ?
C58A C59A C60A C61A -9(2) . . . . ?
C58A C57A C56A C55A 144.5(16) . . . . ?
C58A C57A C56A C68A 1.6(19) . . . . ?
C58A C69A C68A C56A -0.2(11) . . . . ?
C58A C69A C68A C67A -144.9(15) . . . . ?
C58A C69A C70A C61A -4.3(18) . . . . ?
C58A C69A C70A C65A 141.2(10) . . . . ?
C39A C40A C41A C21A 7.4(17) . . . . ?
C39A C40A C41A C42A 148.0(14) . . . . ?
C39A C40A C59A C58A -0.3(13) . . . . ?
C39A C40A C59A C60A -153.6(13) . . . . ?
C39A C19A C20A C21A 7.6(18) . . . . ?
C39A C19A C20A C5A -142.7(10) . . . . ?
C39A C19A C18A C37A 3.4(16) . . . . ?
C39A C19A C18A C17A 142.7(14) . . . . ?
C39A C38A C37A C18A -1.5(18) . . . . ?
C39A C38A C37A C36A -145.1(16) . . . . ?
C39A C38A C57A C58A 0(3) . . . . ?
C39A C38A C57A C56A 142.6(17) . . . . ?
C40A C39A C19A C20A 1.3(17) . . . . ?
C40A C39A C19A C18A -152.9(15) . . . . ?
C40A C39A C38A C37A 146.0(16) . . . . ?
C40A C39A C38A C57A 0(3) . . . . ?
C40A C41A C21A C20A 1.3(16) . . . . ?
C40A C41A C21A C22A 148.1(13) . . . . ?
C40A C41A C42A C43A 0.2(17) . . . . ?
C40A C41A C42A C23A -143.7(13) . . . . ?
C40A C59A C60A C43A 0.1(18) . . . . ?
C40A C59A C60A C61A 141.2(10) . . . . ?
C19A C39A C40A C41A -8.6(19) . . . . ?
C19A C39A C40A C59A 139.3(10) . . . . ?
C19A C39A C38A C37A 3.3(17) . . . . ?
C19A C39A C38A C57A -142.8(17) . . . . ?
C19A C20A C21A C41A -8.7(18) . . . . ?
C19A C20A C21A C22A -146.5(16) . . . . ?
C19A C20A C5A C6A 153.2(12) . . . . ?
C19A C20A C5A C4A 0.4(12) . . . . ?
C19A C18A C37A C38A -1.4(17) . . . . ?
C19A C18A C37A C36A 143.5(15) . . . . ?
C19A C18A C17A C4A 3(2) . . . . ?
C19A C18A C17A C16A -138.4(16) . . . . ?
C38A C39A C40A C41A -147.6(15) . . . . ?
C38A C39A C40A C59A 0(2) . . . . ?
C38A C39A C19A C20A 150.1(13) . . . . ?
C38A C39A C19A C18A -4.1(16) . . . . ?
C38A C37A C36A C35A 136.3(17) . . . . ?
C38A C37A C36A C55A -1(2) . . . . ?
C38A C57A C56A C55A 0(3) . . . . ?
C38A C57A C56A C68A -143.1(17) . . . . ?
C41A C40A C59A C58A 151.9(10) . . . . ?
C41A C40A C59A C60A -1.4(12) . . . . ?
C41A C21A C22A C23A 0.9(16) . . . . ?
C41A C21A C22A C7A -140.7(15) . . . . ?
C41A C42A C43A C60A -1.6(17) . . . . ?
C41A C42A C43A C44A -140.7(14) . . . . ?
C41A C42A C23A C22A 0.5(17) . . . . ?
C41A C42A C23A C24A 144.4(15) . . . . ?
C59A C58A C57A C38A 0(3) . . . . ?
C59A C58A C57A C56A -144.7(16) . . . . ?
C59A C58A C69A C68A 146.7(13) . . . . ?
C59A C58A C69A C70A -3.8(18) . . . . ?
C59A C40A C41A C21A -139.3(9) . . . . ?
C59A C40A C41A C42A 1.3(13) . . . . ?
C59A C60A C43A C42A 1(2) . . . . ?
C59A C60A C43A C44A 143.4(19) . . . . ?
C59A C60A C61A C70A 0.5(19) . . . . ?
C59A C60A C61A C62A -147.8(14) . . . . ?
C20A C19A C18A C37A -146.6(13) . . . . ?
C20A C19A C18A C17A -7(2) . . . . ?
C20A C21A C22A C23A 141.7(16) . . . . ?
C20A C21A C22A C7A 0(3) . . . . ?
C20A C5A C6A C7A -4(2) . . . . ?
C20A C5A C6A C1A -142.0(11) . . . . ?
C20A C5A C4A C17A -4(2) . . . . ?
C20A C5A C4A C3A 138.9(12) . . . . ?
C18A C19A C20A C21A 155.4(16) . . . . ?
C18A C19A C20A C5A 5.1(18) . . . . ?
C18A C37A C36A C35A -3(2) . . . . ?
C18A C37A C36A C55A -140.6(14) . . . . ?
C18A C17A C4A C5A 2(2) . . . . ?
C18A C17A C4A C3A -144.0(15) . . . . ?
C18A C17A C16A C35A 1(2) . . . . ?
C18A C17A C16A C15A 140.7(14) . . . . ?
C37A C38A C57A C58A -143.2(16) . . . . ?
C37A C38A C57A C56A 0(3) . . . . ?
C37A C18A C17A C4A 140.6(14) . . . . ?
C37A C18A C17A C16A -0.9(17) . . . . ?
C37A C36A C35A C16A 3(2) . . . . ?
C37A C36A C35A C34A -142.0(15) . . . . ?
C37A C36A C55A C56A 1(2) . . . . ?
C37A C36A C55A C54A 144.1(15) . . . . ?
C57A C58A C59A C40A 0.1(18) . . . . ?
C57A C58A C59A C60A 149.2(16) . . . . ?
C57A C58A C69A C68A 1.1(12) . . . . ?
C57A C58A C69A C70A -149.4(15) . . . . ?
C57A C38A C37A C18A 144.8(17) . . . . ?
C57A C38A C37A C36A 1(3) . . . . ?
C57A C56A C55A C36A 0(2) . . . . ?
C57A C56A C55A C54A -139.3(16) . . . . ?
C57A C56A C68A C69A -0.8(15) . . . . ?
C57A C56A C68A C67A 141.8(17) . . . . ?
C21A C41A C42A C43A 144.0(14) . . . . ?
C21A C41A C42A C23A 0.0(14) . . . . ?
C21A C20A C5A C6A -1.5(15) . . . . ?
C21A C20A C5A C4A -154.3(13) . . . . ?
C21A C22A C23A C42A -0.9(19) . . . . ?
C21A C22A C23A C24A -145.3(15) . . . . ?
C21A C22A C7A C6A -6(2) . . . . ?
C21A C22A C7A C8A 142.2(15) . . . . ?
C42A C41A C21A C20A -147.4(13) . . . . ?
C42A C41A C21A C22A -0.6(13) . . . . ?
C42A C43A C44A C62A 142.6(15) . . . . ?
C42A C43A C44A C45A 3(2) . . . . ?
C42A C23A C24A C45A -4(2) . . . . ?
C42A C23A C24A C25A -133.0(15) . . . . ?
C60A C43A C44A C62A -0.4(15) . . . . ?
C60A C43A C44A C45A -140.1(17) . . . . ?
C60A C61A C70A C69A 6.1(19) . . . . ?
C60A C61A C70A C65A -139.4(11) . . . . ?
C60A C61A C62A C44A -1.4(15) . . . . ?
C60A C61A C62A C63A 143.0(14) . . . . ?
C5A C20A C21A C41A 141.4(10) . . . . ?
C5A C20A C21A C22A 4(2) . . . . ?
C5A C6A C7A C22A 8(3) . . . . ?
C5A C6A C7A C8A -141.4(17) . . . . ?
C5A C6A C1A C9A 147.4(14) . . . . ?
C5A C6A C1A C2A 3(2) . . . . ?
C5A C4A C3A C15A -150.4(15) . . . . ?
C5A C4A C3A C2A 2(2) . . . . ?
C17A C18A C37A C38A -142.7(14) . . . . ?
C17A C18A C37A C36A 2.2(18) . . . . ?
C17A C4A C3A C15A 0.6(17) . . . . ?
C17A C4A C3A C2A 152.7(15) . . . . ?
C17A C16A C35A C36A -1(2) . . . . ?
C17A C16A C35A C34A 138.2(17) . . . . ?
C17A C16A C15A C3A 1.8(16) . . . . ?
C17A C16A C15A C14A -141.4(17) . . . . ?
C36A C35A C34A C54A 1.1(17) . . . . ?
C36A C35A C34A C33A 139.7(18) . . . . ?
C36A C55A C54A C34A -0.8(17) . . . . ?
C36A C55A C54A C53A -143.1(14) . . . . ?
C56A C55A C54A C34A 143.4(17) . . . . ?
C56A C55A C54A C53A 1(2) . . . . ?
C56A C68A C67A C53A 4(2) . . . . ?
C56A C68A C67A C66A -141.6(15) . . . . ?
C22A C23A C24A C45A 135.0(16) . . . . ?
C22A C23A C24A C25A 6.5(19) . . . . ?
C22A C7A C8A C25A -5(2) . . . . ?
C22A C7A C8A C9A -149.7(16) . . . . ?
C43A C42A C23A C22A -141.6(16) . . . . ?
C43A C42A C23A C24A 2(2) . . . . ?
C43A C60A C61A C70A 149.5(13) . . . . ?
C43A C60A C61A C62A 1.1(12) . . . . ?
C43A C44A C62A C61A 1.2(17) . . . . ?
C43A C44A C62A C63A -144.7(13) . . . . ?
C43A C44A C45A C24A -5(3) . . . . ?
C43A C44A C45A C46A 136.6(16) . . . . ?
C23A C42A C43A C60A 137.9(16) . . . . ?
C23A C42A C43A C44A -1(2) . . . . ?
C23A C22A C7A C6A -144.0(15) . . . . ?
C23A C22A C7A C8A 4(2) . . . . ?
C23A C24A C45A C44A 6(2) . . . . ?
C23A C24A C45A C46A -140.2(16) . . . . ?
C23A C24A C25A C8A -7(2) . . . . ?
C23A C24A C25A C26A 142.3(16) . . . . ?
C69A C58A C59A C40A -138.2(10) . . . . ?
C69A C58A C59A C60A 11(2) . . . . ?
C69A C58A C57A C38A 143.2(18) . . . . ?
C69A C58A C57A C56A -1.7(17) . . . . ?
C69A C68A C67A C53A 143.8(14) . . . . ?
C69A C68A C67A C66A -2(2) . . . . ?
C69A C70A C65A C66A 5.5(13) . . . . ?
C69A C70A C65A C64A -150.8(11) . . . . ?
C61A C60A C43A C42A -142.4(15) . . . . ?
C61A C60A C43A C44A -0.4(13) . . . . ?
C61A C70A C65A C66A 155.7(11) . . . . ?
C61A C70A C65A C64A -0.5(11) . . . . ?
C61A C62A C63A C64A 0.7(17) . . . . ?
C61A C62A C63A C47A -139.7(14) . . . . ?
C6A C5A C4A C17A -151.2(16) . . . . ?
C6A C5A C4A C3A -8(2) . . . . ?
C6A C7A C8A C25A 145.6(17) . . . . ?
C6A C7A C8A C9A 0.8(14) . . . . ?
C6A C1A C9A C8A 0.9(15) . . . . ?
C6A C1A C9A C10A -144.2(17) . . . . ?
C6A C1A C2A C3A -9(2) . . . . ?
C6A C1A C2A C12A 138.6(12) . . . . ?
C4A C5A C6A C7A 143.9(16) . . . . ?
C4A C5A C6A C1A 6(2) . . . . ?
C4A C17A C16A C35A -141.8(18) . . . . ?
C4A C17A C16A C15A -1.6(14) . . . . ?
C4A C3A C15A C16A -1.4(18) . . . . ?
C4A C3A C15A C14A 142.9(18) . . . . ?
C4A C3A C2A C1A 7(2) . . . . ?
C4A C3A C2A C12A -142.2(14) . . . . ?
C16A C17A C4A C5A 147.0(18) . . . . ?
C16A C17A C4A C3A 0.6(14) . . . . ?
C16A C35A C34A C54A -142.4(16) . . . . ?
C16A C35A C34A C33A -4(2) . . . . ?
C16A C15A C14A C33A -1(2) . . . . ?
C16A C15A C14A C13A 138.4(16) . . . . ?
C35A C36A C55A C56A -141.9(17) . . . . ?
C35A C36A C55A C54A 1.6(17) . . . . ?
C35A C16A C15A C3A 145.0(17) . . . . ?
C35A C16A C15A C14A 2(2) . . . . ?
C35A C34A C54A C55A -0.2(17) . . . . ?
C35A C34A C54A C53A 142.9(14) . . . . ?
C35A C34A C33A C14A 4(2) . . . . ?
C35A C34A C33A C32A -133.4(17) . . . . ?
C55A C36A C35A C16A 143.1(16) . . . . ?
C55A C36A C35A C34A -1.7(17) . . . . ?
C55A C56A C68A C69A -144.1(16) . . . . ?
C55A C56A C68A C67A -1(2) . . . . ?
C55A C54A C53A C67A 2(2) . . . . ?
C55A C54A C53A C52A 134.1(15) . . . . ?
C68A C56A C55A C36A 138.1(15) . . . . ?
C68A C56A C55A C54A -1(2) . . . . ?
C68A C69A C70A C61A -146.8(14) . . . . ?
C68A C69A C70A C65A -1.3(18) . . . . ?
C68A C67A C53A C54A -4(2) . . . . ?
C68A C67A C53A C52A -143.2(16) . . . . ?
C68A C67A C66A C65A 7(2) . . . . ?
C68A C67A C66A C51A 140.3(16) . . . . ?
C7A C22A C23A C42A 139.1(16) . . . . ?
C7A C22A C23A C24A -5(2) . . . . ?
C7A C6A C1A C9A -0.4(16) . . . . ?
C7A C6A C1A C2A -145.1(13) . . . . ?
C7A C8A C25A C24A 6(2) . . . . ?
C7A C8A C25A C26A -140.6(15) . . . . ?
C7A C8A C9A C1A -1.1(13) . . . . ?
C7A C8A C9A C10A 144.5(17) . . . . ?
C44A C62A C63A C64A 144.0(13) . . . . ?
C44A C62A C63A C47A 3.6(16) . . . . ?
C44A C45A C46A C26A -146.5(18) . . . . ?
C44A C45A C46A C47A 0(2) . . . . ?
C24A C45A C46A C26A 0.6(13) . . . . ?
C24A C45A C46A C47A 147.2(15) . . . . ?
C24A C25A C26A C46A -8.8(17) . . . . ?
C24A C25A C26A C27A -148.8(16) . . . . ?
C70A C69A C68A C56A 144.4(16) . . . . ?
C70A C69A C68A C67A 0(2) . . . . ?
C70A C61A C62A C44A -146.4(14) . . . . ?
C70A C61A C62A C63A -2.0(19) . . . . ?
C70A C65A C66A C67A -8.4(18) . . . . ?
C70A C65A C66A C51A -137.4(10) . . . . ?
C70A C65A C64A C63A -0.6(14) . . . . ?
C70A C65A C64A C49A 139.9(8) . . . . ?
C62A C61A C70A C69A 147.4(14) . . . . ?
C62A C61A C70A C65A 1.9(16) . . . . ?
C62A C44A C45A C24A -138.4(15) . . . . ?
C62A C44A C45A C46A 4(2) . . . . ?
C62A C63A C64A C65A 0.6(18) . . . . ?
C62A C63A C64A C49A -143.1(12) . . . . ?
C62A C63A C47A C46A -0.1(17) . . . . ?
C62A C63A C47A C48A 140.1(14) . . . . ?
C1A C6A C7A C22A 149.6(15) . . . . ?
C1A C6A C7A C8A -0.2(16) . . . . ?
C1A C9A C10A C27A 142.6(15) . . . . ?
C1A C9A C10A C11A 4(3) . . . . ?
C1A C2A C12A C13A -151.2(13) . . . . ?
C1A C2A C12A C11A -0.5(13) . . . . ?
C3A C15A C14A C33A -138.4(17) . . . . ?
C3A C15A C14A C13A 1(3) . . . . ?
C3A C2A C12A C13A 0.8(16) . . . . ?
C3A C2A C12A C11A 151.4(13) . . . . ?
C15A C16A C35A C36A -139.0(15) . . . . ?
C15A C16A C35A C34A 0.5(19) . . . . ?
C15A C3A C2A C1A 153.3(16) . . . . ?
C15A C3A C2A C12A 4(2) . . . . ?
C15A C14A C33A C34A -2(2) . . . . ?
C15A C14A C33A C32A 142.5(17) . . . . ?
C15A C14A C13A C12A 4(2) . . . . ?
C15A C14A C13A C31A -142.2(19) . . . . ?
C34A C54A C53A C67A -136.9(16) . . . . ?
C34A C54A C53A C52A -4(2) . . . . ?
C34A C33A C32A C52A -2(2) . . . . ?
C34A C33A C32A C31A 141.2(18) . . . . ?
C54A C34A C33A C14A 138.8(14) . . . . ?
C54A C34A C33A C32A 1(2) . . . . ?
C54A C53A C52A C32A 3.0(19) . . . . ?
C54A C53A C52A C51A -138.9(16) . . . . ?
C67A C53A C52A C32A 140.6(15) . . . . ?
C67A C53A C52A C51A -1.3(13) . . . . ?
C67A C66A C51A C52A 6.5(14) . . . . ?
C67A C66A C51A C50A -144.2(15) . . . . ?
C8A C25A C26A C46A 141.6(17) . . . . ?
C8A C25A C26A C27A 2(3) . . . . ?
C8A C9A C10A C27A 0(2) . . . . ?
C8A C9A C10A C11A -138.4(15) . . . . ?
C45A C44A C62A C61A 140.4(16) . . . . ?
C45A C44A C62A C63A -5(2) . . . . ?
C45A C24A C25A C8A -140.5(17) . . . . ?
C45A C24A C25A C26A 9.2(15) . . . . ?
C45A C46A C26A C25A 4.8(16) . . . . ?
C45A C46A C26A C27A 141.8(18) . . . . ?
C45A C46A C47A C63A -2.0(18) . . . . ?
C45A C46A C47A C48A -139.3(16) . . . . ?
C25A C24A C45A C44A 140.6(17) . . . . ?
C25A C24A C45A C46A -5.9(12) . . . . ?
C25A C8A C9A C1A -145.0(18) . . . . ?
C25A C8A C9A C10A 1(2) . . . . ?
C25A C26A C27A C10A -1(3) . . . . ?
C25A C26A C27A C28A 137.2(15) . . . . ?
C65A C66A C51A C52A 144.6(12) . . . . ?
C65A C66A C51A C50A -6.1(19) . . . . ?
C65A C64A C49A C48A -148.1(12) . . . . ?
C65A C64A C49A C50A 1.1(14) . . . . ?
C63A C64A C49A C48A 1.1(11) . . . . ?
C63A C64A C49A C50A 150.4(12) . . . . ?
C63A C47A C48A C49A 3.4(17) . . . . ?
C63A C47A C48A C28A -146.7(14) . . . . ?
C9A C1A C2A C3A -146.1(17) . . . . ?
C9A C1A C2A C12A 1.5(18) . . . . ?
C9A C8A C25A C24A 145.6(14) . . . . ?
C9A C8A C25A C26A -1(3) . . . . ?
C9A C10A C27A C26A 0(2) . . . . ?
C9A C10A C27A C28A -141.6(18) . . . . ?
C9A C10A C11A C12A -3(2) . . . . ?
C9A C10A C11A C29A 140.9(17) . . . . ?
C2A C1A C9A C8A 141.8(14) . . . . ?
C2A C1A C9A C10A -3(2) . . . . ?
C2A C3A C15A C16A -149.9(17) . . . . ?
C2A C3A C15A C14A -6(3) . . . . ?
C2A C12A C13A C14A -5(2) . . . . ?
C2A C12A C13A C31A 138.6(14) . . . . ?
C2A C12A C11A C10A 1.4(17) . . . . ?
C2A C12A C11A C29A -140.0(11) . . . . ?
C14A C33A C32A C52A -143.5(14) . . . . ?
C14A C33A C32A C31A 0.2(17) . . . . ?
C14A C13A C31A C32A -1.7(17) . . . . ?
C14A C13A C31A C30A 150.3(17) . . . . ?
C33A C34A C54A C55A -140.6(15) . . . . ?
C33A C34A C54A C53A 2(2) . . . . ?
C33A C14A C13A C12A 148.4(16) . . . . ?
C33A C14A C13A C31A 1.8(13) . . . . ?
C33A C32A C52A C53A 0.3(18) . . . . ?
C33A C32A C52A C51A 139.6(15) . . . . ?
C33A C32A C31A C13A 1(2) . . . . ?
C33A C32A C31A C30A -148.1(19) . . . . ?
C53A C67A C66A C65A -140.9(15) . . . . ?
C53A C67A C66A C51A -7.7(17) . . . . ?
C53A C52A C51A C66A -3.3(12) . . . . ?
C53A C52A C51A C50A 143.1(18) . . . . ?
C66A C67A C53A C54A 144.6(15) . . . . ?
C66A C67A C53A C52A 5.9(16) . . . . ?
C66A C65A C64A C63A -153.6(13) . . . . ?
C66A C65A C64A C49A -13.0(16) . . . . ?
C66A C51A C50A C49A -5(2) . . . . ?
C66A C51A C50A C30A 143.9(12) . . . . ?
C46A C26A C27A C10A -133.1(17) . . . . ?
C46A C26A C27A C28A 5(3) . . . . ?
C46A C47A C48A C49A 145.6(15) . . . . ?
C46A C47A C48A C28A -5(2) . . . . ?
C26A C46A C47A C63A 141.0(15) . . . . ?
C26A C46A C47A C48A 4(2) . . . . ?
C26A C27A C28A C48A -5(2) . . . . ?
C26A C27A C28A C29A -144.1(17) . . . . ?
C64A C65A C66A C67A 144.5(13) . . . . ?
C64A C65A C66A C51A 15.5(17) . . . . ?
C64A C63A C47A C46A -142.9(14) . . . . ?
C64A C63A C47A C48A -2.7(15) . . . . ?
C64A C49A C48A C47A -2.7(14) . . . . ?
C64A C49A C48A C28A 147.9(13) . . . . ?
C64A C49A C50A C51A 7.8(19) . . . . ?
C64A C49A C50A C30A -141.9(11) . . . . ?
C47A C63A C64A C65A 144.7(13) . . . . ?
C47A C63A C64A C49A 1.0(11) . . . . ?
C47A C46A C26A C25A -141.3(16) . . . . ?
C47A C46A C26A C27A -4(3) . . . . ?
C47A C48A C28A C27A 5(2) . . . . ?
C47A C48A C28A C29A 141.5(15) . . . . ?
C10A C27A C28A C48A 138.6(15) . . . . ?
C10A C27A C28A C29A -0.2(12) . . . . ?
C10A C11A C29A C28A 1.2(15) . . . . ?
C10A C11A C29A C30A -147.4(13) . . . . ?
C12A C13A C31A C32A -151.8(14) . . . . ?
C12A C13A C31A C30A 0(2) . . . . ?
C12A C11A C29A C28A 149.5(11) . . . . ?
C12A C11A C29A C30A 0.9(16) . . . . ?
C13A C14A C33A C34A -145.9(17) . . . . ?
C13A C14A C33A C32A -1.2(13) . . . . ?
C13A C12A C11A C10A 147.8(15) . . . . ?
C13A C12A C11A C29A 6.4(16) . . . . ?
C13A C31A C30A C50A -140.4(14) . . . . ?
C13A C31A C30A C29A 7(2) . . . . ?
C32A C52A C51A C66A -144.2(15) . . . . ?
C32A C52A C51A C50A 2(2) . . . . ?
C32A C31A C30A C50A 6(3) . . . . ?
C32A C31A C30A C29A 153.0(16) . . . . ?
C52A C32A C31A C13A 146.2(15) . . . . ?
C52A C32A C31A C30A -3(3) . . . . ?
C52A C51A C50A C49A -148.4(15) . . . . ?
C52A C51A C50A C30A 1(2) . . . . ?
C51A C50A C30A C31A -4.4(18) . . . . ?
C51A C50A C30A C29A -155.3(14) . . . . ?
C27A C10A C11A C12A -145.5(13) . . . . ?
C27A C10A C11A C29A -1.3(15) . . . . ?
C27A C28A C29A C11A -0.6(14) . . . . ?
C27A C28A C29A C30A 143.2(14) . . . . ?
C49A C48A C28A C27A -141.6(15) . . . . ?
C49A C48A C28A C29A -5.2(19) . . . . ?
C49A C50A C30A C31A 150.3(15) . . . . ?
C49A C50A C30A C29A -0.5(13) . . . . ?
C48A C49A C50A C51A 148.1(17) . . . . ?
C48A C49A C50A C30A -1.6(19) . . . . ?
C48A C28A C29A C11A -140.5(14) . . . . ?
C48A C28A C29A C30A 3.3(18) . . . . ?
C11A C10A C27A C26A 142.4(19) . . . . ?
C11A C10A C27A C28A 0.9(13) . . . . ?
C11A C12A C13A C14A -150.9(14) . . . . ?
C11A C12A C13A C31A -7.1(19) . . . . ?
C11A C29A C30A C31A -8(2) . . . . ?
C11A C29A C30A C50A 140.1(12) . . . . ?
C31A C32A C52A C53A -140.7(16) . . . . ?
C31A C32A C52A C51A -1(2) . . . . ?
C50A C49A C48A C47A -145.6(15) . . . . ?
C50A C49A C48A C28A 5(2) . . . . ?
C28A C29A C30A C31A -147.9(17) . . . . ?
C28A C29A C30A C50A -0.3(15) . . . . ?
C139 C140 C141 C142 -60.8(13) . . . . ?
C131 C123 C124 O00C 0.4(8) . . . . ?
C131 C123 C124 C125 -179.3(6) . . . . ?
C131 C123 C122 O00D -1.5(7) . . . . ?
C131 C123 C122 C121 178.0(5) . . . . ?
C131 C132 C133 C134 -164.7(16) . . . . ?
C131 C132 C1C C1B 155(3) . . . . ?
C135 C136 C137 C138 -168.6(10) . . . . ?
C127 C83 C82 O00E -4.9(7) . . . . ?
C127 C83 C82 C81 175.0(5) . . . . ?
C127 C83 C84 O009 5.9(8) . . . . ?
C127 C83 C84 C85 -174.4(5) . . . . ?
C127 C128 C129 C130 167.1(11) . . . . ?
